data_7034627
loop_
_publ_author_name
'Baca, Svetlana G.'
'Speldrich, Manfred'
'van Leusen, Jan'
'Ellern, Arkady'
'K\"ogerler, Paul'

_publ_section_title
;
 Undecametallic and hexadecametallic ferric oxo-hydroxo/ethoxo pivalate
 clusters.
;
_journal_issue 17
_journal_name_full 'Dalton transactions (Cambridge, England : 2003)'
_journal_page_first 7777
_journal_page_last 7780
_journal_paper_doi 10.1039/c5dt00665a
_journal_volume 44
_journal_year 2015
_chemical_formula_moiety '(C92 H174 Fe16 O51),0.25 (C4 H8 O)'
_chemical_formula_sum 'C93 H176 Fe16 O51.25'
_chemical_formula_weight 3007.94
_chemical_name_systematic
;
?
;
_space_group_IT_number 14
_symmetry_cell_setting monoclinic
_symmetry_space_group_name_Hall '-P 2ybc'
_symmetry_space_group_name_H-M 'P 1 21/c 1'
_atom_sites_solution_hydrogens geom
_atom_sites_solution_primary direct
_atom_sites_solution_secondary difmap
_audit_creation_method SHELXL-97
_audit_update_record
;
2012-04-06 deposited with the CCDC.
2015-03-27 downloaded from the CCDC.
;
_cell_angle_alpha 90.00
_cell_angle_beta 90.5760(10)
_cell_angle_gamma 90.00
_cell_formula_units_Z 8
_cell_length_a 32.725(4)
_cell_length_b 28.973(4)
_cell_length_c 29.299(4)
_cell_measurement_reflns_used 9861
_cell_measurement_temperature 173(2)
_cell_measurement_theta_max 22.85
_cell_measurement_theta_min 2.20
_cell_volume 27778(6)
_computing_cell_refinement 'Bruker SMART (BRUKER, 2003)'
_computing_data_collection 'Bruker SMART (BRUKER, 2003)'
_computing_data_reduction 'Bruker SAINT (BRUKER, 2003)'
_computing_molecular_graphics 'Bruker SHELXTL (BRUKER, 2003)'
_computing_publication_material 'Bruker SHELXTL (BRUKER, 2003)'
_computing_structure_refinement 'SHELXL-97 (Sheldrick, 2008)'
_computing_structure_solution 'SHELXS-97 (Sheldrick, 2008)'
_diffrn_ambient_temperature 173(2)
_diffrn_measured_fraction_theta_full 0.999
_diffrn_measured_fraction_theta_max 0.999
_diffrn_measurement_device_type 'Bruker APEX-II CCD'
_diffrn_measurement_method '\f and \w scans'
_diffrn_radiation_monochromator graphite
_diffrn_radiation_source 'fine-focus sealed tube'
_diffrn_radiation_type MoK\a
_diffrn_radiation_wavelength 0.71073
_diffrn_reflns_av_R_equivalents 0.0883
_diffrn_reflns_av_sigmaI/netI 0.0887
_diffrn_reflns_limit_h_max 36
_diffrn_reflns_limit_h_min -36
_diffrn_reflns_limit_k_max 32
_diffrn_reflns_limit_k_min -32
_diffrn_reflns_limit_l_max 32
_diffrn_reflns_limit_l_min -32
_diffrn_reflns_number 169522
_diffrn_reflns_theta_full 23.26
_diffrn_reflns_theta_max 23.26
_diffrn_reflns_theta_min 1.16
_exptl_absorpt_coefficient_mu 1.690
_exptl_absorpt_correction_T_max 0.8492
_exptl_absorpt_correction_T_min 0.6055
_exptl_absorpt_correction_type none
_exptl_absorpt_process_details 'SADABS (Sheldrick, 1996)'
_exptl_crystal_colour orange
_exptl_crystal_density_diffrn 1.438
_exptl_crystal_density_method 'not measured'
_exptl_crystal_description plate
_exptl_crystal_F_000 12480
_exptl_crystal_size_max 0.33
_exptl_crystal_size_mid 0.19
_exptl_crystal_size_min 0.10
_refine_diff_density_max 2.030
_refine_diff_density_min -1.657
_refine_diff_density_rms 0.195
_refine_ls_extinction_method none
_refine_ls_goodness_of_fit_ref 1.035
_refine_ls_hydrogen_treatment mixed
_refine_ls_matrix_type full
_refine_ls_number_parameters 2909
_refine_ls_number_reflns 39883
_refine_ls_number_restraints 9232
_refine_ls_restrained_S_all 1.099
_refine_ls_R_factor_all 0.1238
_refine_ls_R_factor_gt 0.0760
_refine_ls_shift/su_max 0.007
_refine_ls_shift/su_mean 0.000
_refine_ls_structure_factor_coef Fsqd
_refine_ls_weighting_details 'calc w=1/[\s^2^(Fo^2^)+(0.1103P)^2^+265.7779P] where P=(Fo^2^+2Fc^2^)/3'
_refine_ls_weighting_scheme calc
_refine_ls_wR_factor_gt 0.2002
_refine_ls_wR_factor_ref 0.2402
_reflns_number_gt 25886
_reflns_number_total 39883
_reflns_threshold_expression >2sigma(I)
_cod_data_source_file c5dt00665a2.cif
_cod_data_source_block bac002
_cod_depositor_comments
;
The following automatic conversions were performed:

'_symmetry_cell_setting' value 'Monoclinic' changed to 'monoclinic'
according to
/usr/data/users/saulius/crontab/automatic-downloads/rss-feeds/RSC/lib/dictionaries/cif_core.dic
dictionary named 'cif_core.dic' version 2.4.2 from 2011-04-26.

Automatic conversion script
Id: cif_fix_values 3105 2015-03-04 15:46:00Z robertas 

 Adding full bibliography for 7034626--7034630.cif.
;
_cod_original_cell_volume 27779(6)
_cod_original_sg_symbol_H-M P2(1)/c
_cod_database_code 7034627

loop_
_symmetry_equiv_pos_as_xyz
'x, y, z'
'-x, y+1/2, -z+1/2'
'-x, -y, -z'
'x, -y-1/2, z-1/2'

loop_
_atom_site_label
_atom_site_type_symbol
_atom_site_fract_x
_atom_site_fract_y
_atom_site_fract_z
_atom_site_U_iso_or_equiv
_atom_site_adp_type
_atom_site_occupancy
_atom_site_symmetry_multiplicity
_atom_site_calc_flag
_atom_site_refinement_flags
Fe1 Fe 0.52572(4) 0.60777(5) 0.71363(5) 0.0212(3) Uani 1 1 d .
Fe2 Fe 0.51240(4) 0.51025(5) 0.77746(5) 0.0225(3) Uani 1 1 d .
Fe3 Fe 0.50908(4) 0.62106(5) 0.81617(5) 0.0201(3) Uani 1 1 d .
Fe4 Fe 0.44790(4) 0.61751(5) 0.62973(5) 0.0213(3) Uani 1 1 d .
Fe5 Fe 0.44183(4) 0.53744(5) 0.69542(4) 0.0182(3) Uani 1 1 d .
Fe6 Fe 0.43986(4) 0.62805(5) 0.74676(4) 0.0169(3) Uani 1 1 d .
Fe7 Fe 0.45006(4) 0.44851(5) 0.76852(5) 0.0216(3) Uani 1 1 d .
Fe8 Fe 0.42211(4) 0.55115(5) 0.81417(4) 0.0185(3) Uani 1 1 d .
Fe9 Fe 0.40920(4) 0.64477(5) 0.85647(5) 0.0205(3) Uani 1 1 d .
Fe10 Fe 0.37745(4) 0.54659(5) 0.62215(5) 0.0210(3) Uani 1 1 d .
Fe11 Fe 0.35810(4) 0.64674(5) 0.67929(5) 0.0209(3) Uani 1 1 d .
Fe12 Fe 0.36747(4) 0.45142(5) 0.69716(5) 0.0211(3) Uani 1 1 d .
Fe13 Fe 0.35873(4) 0.54518(5) 0.73883(5) 0.0181(3) Uani 1 1 d .
Fe14 Fe 0.33925(4) 0.65350(5) 0.76947(5) 0.0206(3) Uani 1 1 d .
Fe15 Fe 0.35150(4) 0.46267(5) 0.80118(5) 0.0229(3) Uani 1 1 d .
Fe16 Fe 0.33907(4) 0.57252(5) 0.85272(5) 0.0232(3) Uani 1 1 d .
Fe17 Fe 1.00524(4) 0.39960(6) 0.81468(5) 0.0288(4) Uani 1 1 d .
Fe18 Fe 1.01044(4) 0.50427(5) 0.76116(6) 0.0310(4) Uani 1 1 d .
Fe19 Fe 1.02108(4) 0.39928(5) 0.71079(5) 0.0247(3) Uani 1 1 d .
Fe20 Fe 0.90584(4) 0.38257(6) 0.85939(5) 0.0291(4) Uani 1 1 d .
Fe21 Fe 0.93545(4) 0.38573(5) 0.74713(5) 0.0218(3) Uani 1 1 d .
Fe22 Fe 0.91970(4) 0.47004(5) 0.80565(5) 0.0243(3) Uani 1 1 d .
Fe23 Fe 0.94167(4) 0.38299(5) 0.62967(5) 0.0230(3) Uani 1 1 d .
Fe24 Fe 0.93794(4) 0.46993(5) 0.68599(5) 0.0220(3) Uani 1 1 d .
Fe25 Fe 0.94848(4) 0.56636(5) 0.75061(5) 0.0301(4) Uani 1 1 d .
Fe26 Fe 0.83577(4) 0.36429(5) 0.77455(5) 0.0245(3) Uani 1 1 d .
Fe27 Fe 0.85219(4) 0.36129(5) 0.68363(5) 0.0231(3) Uani 1 1 d .
Fe28 Fe 0.83681(4) 0.45531(6) 0.84760(5) 0.0277(4) Uani 1 1 d .
Fe29 Fe 0.85523(4) 0.46869(5) 0.73114(5) 0.0206(3) Uani 1 1 d .
Fe30 Fe 0.87191(4) 0.45381(5) 0.61552(5) 0.0240(3) Uani 1 1 d .
Fe31 Fe 0.84942(4) 0.55780(5) 0.78370(5) 0.0268(4) Uani 1 1 d .
Fe32 Fe 0.86582(4) 0.55774(5) 0.67956(5) 0.0260(4) Uani 1 1 d .
O1 O 0.51193(19) 0.5754(2) 0.7690(2) 0.0213(15) Uani 1 1 d .
O2 O 0.46852(18) 0.6005(2) 0.6918(2) 0.0180(14) Uani 1 1 d .
O3 O 0.47322(19) 0.4944(2) 0.7234(2) 0.0213(15) Uani 1 1 d .
O4 O 0.44814(18) 0.6155(2) 0.8146(2) 0.0179(14) Uani 1 1 d .
O5 O 0.45869(19) 0.5051(2) 0.8115(2) 0.0226(15) Uani 1 1 d .
O6 O 0.39352(19) 0.6043(2) 0.6496(2) 0.0208(15) Uani 1 1 d .
O7 O 0.39468(19) 0.6611(2) 0.7328(2) 0.0211(15) Uani 1 1 d .
O8 O 0.38370(19) 0.5164(2) 0.6825(2) 0.0203(15) Uani 1 1 d .
O9 O 0.41582(18) 0.5659(2) 0.7489(2) 0.0176(14) Uani 1 1 d .
O10 O 0.39362(19) 0.4586(2) 0.7559(2) 0.0203(15) Uani 1 1 d .
O11 O 0.36338(18) 0.5296(2) 0.8070(2) 0.0179(14) Uani 1 1 d .
O12 O 0.33452(18) 0.5995(2) 0.7269(2) 0.0201(15) Uani 1 1 d .
O13 O 0.36421(19) 0.6223(2) 0.8200(2) 0.0214(15) Uani 1 1 d .
O14 O 0.49673(19) 0.6597(2) 0.7552(2) 0.0219(15) Uani 1 1 d .
O15 O 0.5087(2) 0.4423(2) 0.7864(2) 0.0292(17) Uani 1 1 d .
O16 O 0.4430(2) 0.5426(2) 0.6259(2) 0.0231(15) Uani 1 1 d .
O17 O 0.40166(19) 0.5724(2) 0.8769(2) 0.0216(15) Uani 1 1 d .
O18 O 0.3198(2) 0.6866(2) 0.7143(2) 0.0262(16) Uani 1 1 d .
O19 O 0.32293(19) 0.4870(2) 0.7374(2) 0.0224(15) Uani 1 1 d .
O20 O 0.5408(2) 0.6499(2) 0.6621(2) 0.0290(17) Uani 1 1 d .
O21 O 0.5042(2) 0.6208(3) 0.6036(2) 0.0294(17) Uani 1 1 d .
O22 O 0.5481(2) 0.5535(2) 0.6814(2) 0.0268(16) Uani 1 1 d .
O23 O 0.5622(2) 0.5020(2) 0.7364(2) 0.0303(17) Uani 1 1 d .
O24 O 0.5816(2) 0.6239(2) 0.7380(2) 0.0295(17) Uani 1 1 d .
O25 O 0.5694(2) 0.6349(2) 0.8122(2) 0.0298(17) Uani 1 1 d .
O26 O 0.5480(2) 0.5161(2) 0.8351(2) 0.0281(17) Uani 1 1 d .
O27 O 0.5200(2) 0.5783(2) 0.8679(2) 0.0298(17) Uani 1 1 d .
O28 O 0.5068(2) 0.6756(2) 0.8591(2) 0.0269(16) Uani 1 1 d .
O29 O 0.4531(2) 0.6576(2) 0.9026(2) 0.0282(17) Uani 1 1 d .
O30 O 0.4302(2) 0.6245(2) 0.5642(2) 0.0288(17) Uani 1 1 d .
O31 O 0.3790(2) 0.5731(2) 0.5582(2) 0.0296(17) Uani 1 1 d .
O32 O 0.4454(2) 0.6859(2) 0.6383(2) 0.0283(17) Uani 1 1 d .
O33 O 0.3784(2) 0.7016(2) 0.6424(2) 0.0297(17) Uani 1 1 d .
O34 O 0.41019(19) 0.7081(2) 0.8305(2) 0.0246(16) Uani 1 1 d .
O35 O 0.3467(2) 0.7150(2) 0.8014(2) 0.0284(17) Uani 1 1 d .
O36 O 0.3721(2) 0.6666(2) 0.9060(2) 0.0318(18) Uani 1 1 d .
O37 O 0.3208(2) 0.6155(2) 0.9034(2) 0.0348(19) Uani 1 1 d .
O38 O 0.4364(2) 0.4043(2) 0.8199(2) 0.0311(17) Uani 1 1 d .
O39 O 0.3851(2) 0.4418(2) 0.8548(2) 0.0305(17) Uani 1 1 d .
O40 O 0.4540(2) 0.3956(2) 0.7234(2) 0.0272(16) Uani 1 1 d .
O41 O 0.4146(2) 0.4220(2) 0.6665(2) 0.0262(16) Uani 1 1 d .
O42 O 0.3704(2) 0.4859(2) 0.5901(2) 0.0306(17) Uani 1 1 d .
O43 O 0.3334(2) 0.4455(2) 0.6407(2) 0.0308(17) Uani 1 1 d .
O44 O 0.3177(2) 0.5567(2) 0.6246(2) 0.0274(16) Uani 1 1 d .
O45 O 0.3125(2) 0.6331(2) 0.6336(2) 0.0316(18) Uani 1 1 d .
O46 O 0.3447(2) 0.3890(2) 0.7143(3) 0.0329(18) Uani 1 1 d .
O47 O 0.3323(2) 0.3983(2) 0.7890(2) 0.0311(17) Uani 1 1 d .
O48 O 0.3020(2) 0.4676(2) 0.8407(2) 0.0297(17) Uani 1 1 d .
O49 O 0.3210(2) 0.5208(3) 0.8928(2) 0.0337(18) Uani 1 1 d .
O50 O 0.2810(2) 0.6459(2) 0.7927(2) 0.0289(17) Uani 1 1 d .
O51 O 0.2843(2) 0.5750(2) 0.8230(2) 0.0290(17) Uani 1 1 d .
O52 O 1.00870(19) 0.4386(2) 0.7615(2) 0.0267(16) Uani 1 1 d .
O53 O 0.94436(19) 0.4059(2) 0.8128(2) 0.0258(16) Uani 1 1 d .
O54 O 0.96351(19) 0.4060(2) 0.6888(2) 0.0222(15) Uani 1 1 d .
O55 O 0.9571(2) 0.5151(2) 0.7972(2) 0.0286(17) Uani 1 1 d .
O56 O 0.9704(2) 0.5153(2) 0.7082(2) 0.0277(17) Uani 1 1 d .
O57 O 0.89000(19) 0.3523(2) 0.7380(2) 0.0245(16) Uani 1 1 d .
O58 O 0.88792(19) 0.3995(2) 0.6492(2) 0.0233(16) Uani 1 1 d .
O59 O 0.87981(19) 0.4915(2) 0.6721(2) 0.0218(15) Uani 1 1 d .
O60 O 0.8918(2) 0.5564(2) 0.7386(2) 0.0264(16) Uani 1 1 d .
O61 O 0.86064(19) 0.4917(2) 0.7966(2) 0.0223(15) Uani 1 1 d .
O62 O 0.86067(19) 0.4011(2) 0.8214(2) 0.0257(16) Uani 1 1 d .
O63 O 0.91221(18) 0.4486(2) 0.7423(2) 0.0197(15) Uani 1 1 d .
O64 O 0.83026(19) 0.4135(2) 0.7266(2) 0.0222(15) Uani 1 1 d .
O65 O 0.99145(19) 0.3538(2) 0.7584(2) 0.0258(16) Uani 1 1 d .
O66 O 1.0083(2) 0.5732(3) 0.7596(3) 0.040(2) Uani 1 1 d .
O67 O 0.9375(2) 0.4566(2) 0.6169(2) 0.0263(16) Uani 1 1 d .
O68 O 0.8996(2) 0.4567(3) 0.8704(2) 0.0297(17) Uani 1 1 d .
O69 O 0.8155(2) 0.3253(2) 0.7240(2) 0.0307(17) Uani 1 1 d .
O70 O 0.82002(19) 0.5275(2) 0.7242(2) 0.0249(16) Uani 1 1 d .
O71 O 1.0043(2) 0.3513(3) 0.8639(2) 0.0369(19) Uani 1 1 d .
O72 O 0.9509(2) 0.3755(3) 0.9057(2) 0.039(2) Uani 1 1 d .
O73 O 1.0655(2) 0.3847(3) 0.8118(2) 0.0342(18) Uani 1 1 d .
O74 O 1.0774(2) 0.3852(3) 0.7370(2) 0.0322(18) Uani 1 1 d .
O75 O 1.0165(2) 0.4492(3) 0.8600(3) 0.043(2) Uani 1 1 d .
O76 O 1.0453(2) 0.5061(3) 0.8191(3) 0.044(2) Uani 1 1 d .
O77 O 1.0607(2) 0.5053(3) 0.7194(3) 0.0379(19) Uani 1 1 d .
O78 O 1.0447(2) 0.4479(3) 0.6713(2) 0.0329(18) Uani 1 1 d .
O79 O 1.0337(2) 0.3511(3) 0.6639(2) 0.0322(18) Uani 1 1 d .
O80 O 0.9976(2) 0.3765(3) 0.6032(2) 0.0320(18) Uani 1 1 d .
O81 O 0.9064(2) 0.3165(3) 0.8416(2) 0.0343(18) Uani 1 1 d .
O82 O 0.8434(2) 0.3065(3) 0.8127(3) 0.0358(19) Uani 1 1 d .
O83 O 0.8705(2) 0.3689(3) 0.9128(2) 0.043(2) Uani 1 1 d .
O84 O 0.8202(2) 0.4223(3) 0.9049(2) 0.041(2) Uani 1 1 d .
O85 O 0.9384(2) 0.3165(2) 0.6457(2) 0.0304(17) Uani 1 1 d .
O86 O 0.8708(2) 0.3031(2) 0.6510(3) 0.0325(18) Uani 1 1 d .
O87 O 0.9222(2) 0.3686(3) 0.5661(2) 0.0353(19) Uani 1 1 d .
O88 O 0.8707(2) 0.4185(3) 0.5555(2) 0.0346(18) Uani 1 1 d .
O89 O 0.9509(2) 0.6154(3) 0.7005(3) 0.042(2) Uani 1 1 d .
O90 O 0.9126(2) 0.5835(3) 0.6446(3) 0.0379(19) Uani 1 1 d .
O91 O 0.9376(2) 0.6137(3) 0.8002(3) 0.042(2) Uani 1 1 d .
O92 O 0.8833(2) 0.5827(3) 0.8346(3) 0.0382(19) Uani 1 1 d .
O93 O 0.7781(2) 0.3742(2) 0.7985(2) 0.0295(17) Uani 1 1 d .
O94 O 0.7811(2) 0.4479(2) 0.8210(2) 0.0307(17) Uani 1 1 d .
O95 O 0.8056(2) 0.3710(2) 0.6378(2) 0.0330(18) Uani 1 1 d .
O96 O 0.8122(2) 0.4458(2) 0.6215(2) 0.0285(17) Uani 1 1 d .
O97 O 0.8640(2) 0.5104(3) 0.5767(2) 0.0337(18) Uani 1 1 d .
O98 O 0.8298(2) 0.5581(2) 0.6238(2) 0.0318(18) Uani 1 1 d .
O99 O 0.8436(2) 0.6217(3) 0.6903(3) 0.0384(19) Uani 1 1 d .
O100 O 0.8324(2) 0.6222(3) 0.7651(3) 0.041(2) Uani 1 1 d .
O101 O 0.7999(2) 0.5582(3) 0.8239(2) 0.0346(18) Uani 1 1 d .
O102 O 0.8194(2) 0.5125(3) 0.8815(2) 0.0364(19) Uani 1 1 d .
C1 C 0.4978(3) 0.7096(3) 0.7497(4) 0.034(2) Uani 1 1 d U
H1A H 0.4837 0.7240 0.7758 0.041 Uiso 1 1 calc R
H1B H 0.4824 0.7179 0.7216 0.041 Uiso 1 1 calc R
C2 C 0.5392(3) 0.7288(4) 0.7467(4) 0.038(2) Uani 1 1 d U
H2A H 0.5526 0.7272 0.7768 0.057 Uiso 1 1 calc R
H2B H 0.5377 0.7611 0.7368 0.057 Uiso 1 1 calc R
H2C H 0.5551 0.7110 0.7247 0.057 Uiso 1 1 calc R
C3 C 0.5343(4) 0.4049(4) 0.7779(5) 0.051(3) Uani 1 1 d U
H3A H 0.5411 0.4046 0.7451 0.061 Uiso 1 1 calc R
H3B H 0.5195 0.3760 0.7848 0.061 Uiso 1 1 calc R
C4 C 0.5734(4) 0.4064(4) 0.8058(5) 0.050(3) Uani 1 1 d U
H4A H 0.5894 0.4337 0.7971 0.075 Uiso 1 1 calc R
H4B H 0.5894 0.3785 0.8000 0.075 Uiso 1 1 calc R
H4C H 0.5668 0.4082 0.8383 0.075 Uiso 1 1 calc R
C5 C 0.4694(4) 0.5102(4) 0.6030(4) 0.038(2) Uani 1 1 d U
H5A H 0.4606 0.4784 0.6107 0.045 Uiso 1 1 calc R
H5B H 0.4976 0.5142 0.6149 0.045 Uiso 1 1 calc R
C6 C 0.4697(4) 0.5152(4) 0.5523(4) 0.043(2) Uani 1 1 d U
H6A H 0.4419 0.5116 0.5402 0.065 Uiso 1 1 calc R
H6B H 0.4873 0.4914 0.5392 0.065 Uiso 1 1 calc R
H6C H 0.4802 0.5457 0.5442 0.065 Uiso 1 1 calc R
C7 C 0.4180(4) 0.5495(4) 0.9163(3) 0.042(2) Uani 1 1 d U
H7A H 0.4482 0.5517 0.9157 0.050 Uiso 1 1 calc R
H7B H 0.4107 0.5164 0.9146 0.050 Uiso 1 1 calc R
C8 C 0.4035(4) 0.5685(4) 0.9602(4) 0.046(2) Uani 1 1 d U
H8A H 0.4113 0.6011 0.9626 0.069 Uiso 1 1 calc R
H8B H 0.4158 0.5512 0.9855 0.069 Uiso 1 1 calc R
H8C H 0.3737 0.5658 0.9615 0.069 Uiso 1 1 calc R
C9 C 0.2980(6) 0.7226(7) 0.7069(5) 0.107(5) Uani 1 1 d U
H9A H 0.3148 0.7485 0.7188 0.129 Uiso 1 1 calc R
H9B H 0.2749 0.7196 0.7283 0.129 Uiso 1 1 calc R
C10 C 0.2805(6) 0.7397(6) 0.6676(5) 0.105(5) Uani 1 1 d U
H10A H 0.2972 0.7312 0.6414 0.157 Uiso 1 1 calc R
H10B H 0.2787 0.7734 0.6696 0.157 Uiso 1 1 calc R
H10C H 0.2530 0.7268 0.6637 0.157 Uiso 1 1 calc R
C11 C 0.2805(3) 0.4931(4) 0.7251(4) 0.041(2) Uani 1 1 d U
H11A H 0.2788 0.5063 0.6940 0.049 Uiso 1 1 calc R
H11B H 0.2682 0.5157 0.7463 0.049 Uiso 1 1 calc R
C12 C 0.2562(3) 0.4500(4) 0.7263(5) 0.046(2) Uani 1 1 d U
H12A H 0.2628 0.4310 0.6998 0.068 Uiso 1 1 calc R
H12B H 0.2270 0.4577 0.7255 0.068 Uiso 1 1 calc R
H12C H 0.2626 0.4330 0.7544 0.068 Uiso 1 1 calc R
C13 C 0.5342(4) 0.6434(5) 0.6206(5) 0.071(2) Uani 1 1 d DU
C14 C 0.5640(4) 0.6647(4) 0.5861(4) 0.073(2) Uani 1 1 d DU
C15 C 0.6060(4) 0.6447(5) 0.5944(5) 0.081(3) Uani 1 1 d DU
H15A H 0.6251 0.6579 0.5725 0.122 Uiso 1 1 calc R
H15B H 0.6050 0.6111 0.5905 0.122 Uiso 1 1 calc R
H15C H 0.6150 0.6521 0.6255 0.122 Uiso 1 1 calc R
C16 C 0.5659(5) 0.7156(4) 0.5947(5) 0.082(3) Uani 1 1 d DU
H16A H 0.5782 0.7310 0.5683 0.122 Uiso 1 1 calc R
H16B H 0.5826 0.7216 0.6220 0.122 Uiso 1 1 calc R
H16C H 0.5383 0.7275 0.5992 0.122 Uiso 1 1 calc R
C17 C 0.5515(5) 0.6545(6) 0.5378(4) 0.082(3) Uani 1 1 d DU
H17A H 0.5222 0.6474 0.5366 0.123 Uiso 1 1 calc R
H17B H 0.5670 0.6280 0.5265 0.123 Uiso 1 1 calc R
H17C H 0.5570 0.6815 0.5186 0.123 Uiso 1 1 calc R
C18 C 0.5671(4) 0.5184(5) 0.6978(5) 0.063(2) Uani 1 1 d DU
C19 C 0.6003(4) 0.4977(4) 0.6669(4) 0.066(2) Uani 1 1 d DU
C20 C 0.5905(4) 0.5054(5) 0.6175(4) 0.070(2) Uani 1 1 d DU
H20A H 0.6159 0.5056 0.6000 0.105 Uiso 1 1 calc R
H20B H 0.5765 0.5351 0.6138 0.105 Uiso 1 1 calc R
H20C H 0.5727 0.4805 0.6064 0.105 Uiso 1 1 calc R
C21 C 0.6391(4) 0.5262(5) 0.6758(5) 0.074(3) Uani 1 1 d DU
H21A H 0.6470 0.5237 0.7081 0.111 Uiso 1 1 calc R
H21B H 0.6338 0.5586 0.6682 0.111 Uiso 1 1 calc R
H21C H 0.6613 0.5144 0.6568 0.111 Uiso 1 1 calc R
C22 C 0.6081(4) 0.4485(4) 0.6781(5) 0.073(3) Uani 1 1 d DU
H22A H 0.5829 0.4307 0.6735 0.110 Uiso 1 1 calc R
H22B H 0.6170 0.4459 0.7101 0.110 Uiso 1 1 calc R
H22C H 0.6295 0.4364 0.6582 0.110 Uiso 1 1 calc R
C23 C 0.5934(3) 0.6317(4) 0.7782(4) 0.0405(17) Uani 1 1 d DU
C24 C 0.6393(3) 0.6363(4) 0.7871(4) 0.0429(16) Uani 1 1 d DU
C25 C 0.6467(3) 0.6683(4) 0.8274(4) 0.048(2) Uani 1 1 d DU
H25A H 0.6371 0.6994 0.8196 0.072 Uiso 1 1 calc R
H25B H 0.6760 0.6693 0.8346 0.072 Uiso 1 1 calc R
H25C H 0.6318 0.6568 0.8539 0.072 Uiso 1 1 calc R
C26 C 0.6603(3) 0.6551(4) 0.7453(4) 0.046(2) Uani 1 1 d DU
H26A H 0.6541 0.6352 0.7191 0.069 Uiso 1 1 calc R
H26B H 0.6899 0.6558 0.7507 0.069 Uiso 1 1 calc R
H26C H 0.6504 0.6864 0.7391 0.069 Uiso 1 1 calc R
C27 C 0.6551(3) 0.5884(4) 0.7977(4) 0.050(2) Uani 1 1 d DU
H27A H 0.6401 0.5756 0.8236 0.075 Uiso 1 1 calc R
H27B H 0.6843 0.5899 0.8053 0.075 Uiso 1 1 calc R
H27C H 0.6511 0.5685 0.7709 0.075 Uiso 1 1 calc R
C28 C 0.5431(4) 0.5426(4) 0.8687(3) 0.0426(18) Uani 1 1 d DU
C29 C 0.5667(3) 0.5333(4) 0.9133(3) 0.0451(16) Uani 1 1 d DU
C30 C 0.5938(4) 0.5745(4) 0.9248(4) 0.050(2) Uani 1 1 d DU
H30A H 0.6048 0.5710 0.9558 0.075 Uiso 1 1 calc R
H30B H 0.5776 0.6029 0.9229 0.075 Uiso 1 1 calc R
H30C H 0.6163 0.5761 0.9031 0.075 Uiso 1 1 calc R
C31 C 0.5927(4) 0.4904(4) 0.9089(4) 0.052(2) Uani 1 1 d DU
H31A H 0.5753 0.4629 0.9112 0.077 Uiso 1 1 calc R
H31B H 0.6133 0.4899 0.9334 0.077 Uiso 1 1 calc R
H31C H 0.6063 0.4905 0.8793 0.077 Uiso 1 1 calc R
C32 C 0.5362(3) 0.5277(4) 0.9513(3) 0.047(2) Uani 1 1 d DU
H32A H 0.5185 0.5012 0.9447 0.071 Uiso 1 1 calc R
H32B H 0.5196 0.5557 0.9536 0.071 Uiso 1 1 calc R
H32C H 0.5508 0.5226 0.9802 0.071 Uiso 1 1 calc R
C33 C 0.4882(4) 0.6760(4) 0.8966(3) 0.0368(16) Uani 1 1 d DU
C34 C 0.5070(3) 0.7011(3) 0.9377(3) 0.0388(15) Uani 1 1 d DU
C35 C 0.5506(3) 0.7149(4) 0.9281(4) 0.0435(19) Uani 1 1 d DU
H35A H 0.5670 0.6871 0.9226 0.065 Uiso 1 1 calc R
H35B H 0.5619 0.7316 0.9544 0.065 Uiso 1 1 calc R
H35C H 0.5513 0.7347 0.9010 0.065 Uiso 1 1 calc R
C36 C 0.5058(4) 0.6698(4) 0.9789(3) 0.0422(19) Uani 1 1 d DU
H36A H 0.5205 0.6412 0.9723 0.063 Uiso 1 1 calc R
H36B H 0.4773 0.6626 0.9861 0.063 Uiso 1 1 calc R
H36C H 0.5187 0.6854 1.0050 0.063 Uiso 1 1 calc R
C37 C 0.4816(3) 0.7438(3) 0.9461(4) 0.042(2) Uani 1 1 d DU
H37A H 0.4913 0.7592 0.9739 0.062 Uiso 1 1 calc R
H37B H 0.4529 0.7350 0.9497 0.062 Uiso 1 1 calc R
H37C H 0.4841 0.7649 0.9201 0.062 Uiso 1 1 calc R
C38 C 0.4016(4) 0.6041(5) 0.5427(3) 0.053(2) Uani 1 1 d DU
C39 C 0.3940(4) 0.6195(4) 0.4938(3) 0.0556(19) Uani 1 1 d DU
C40 C 0.4335(4) 0.6323(5) 0.4711(4) 0.066(2) Uani 1 1 d DU
H40A H 0.4518 0.6055 0.4710 0.099 Uiso 1 1 calc R
H40B H 0.4465 0.6577 0.4879 0.099 Uiso 1 1 calc R
H40C H 0.4279 0.6420 0.4396 0.099 Uiso 1 1 calc R
C41 C 0.3666(4) 0.6614(4) 0.4957(4) 0.063(2) Uani 1 1 d DU
H41A H 0.3593 0.6711 0.4646 0.094 Uiso 1 1 calc R
H41B H 0.3809 0.6866 0.5114 0.094 Uiso 1 1 calc R
H41C H 0.3417 0.6537 0.5124 0.094 Uiso 1 1 calc R
C42 C 0.3730(4) 0.5824(4) 0.4668(4) 0.061(2) Uani 1 1 d DU
H42A H 0.3874 0.5530 0.4714 0.091 Uiso 1 1 calc R
H42B H 0.3732 0.5905 0.4343 0.091 Uiso 1 1 calc R
H42C H 0.3447 0.5794 0.4770 0.091 Uiso 1 1 calc R
C43 C 0.4151(4) 0.7128(3) 0.6339(4) 0.0411(17) Uani 1 1 d DU
C44 C 0.4238(3) 0.7622(3) 0.6178(3) 0.0432(16) Uani 1 1 d DU
C45 C 0.4577(3) 0.7825(4) 0.6464(4) 0.047(2) Uani 1 1 d DU
H45A H 0.4481 0.7876 0.6776 0.071 Uiso 1 1 calc R
H45B H 0.4663 0.8120 0.6332 0.071 Uiso 1 1 calc R
H45C H 0.4810 0.7611 0.6471 0.071 Uiso 1 1 calc R
C46 C 0.4360(4) 0.7591(4) 0.5686(3) 0.050(2) Uani 1 1 d DU
H46A H 0.4581 0.7365 0.5654 0.075 Uiso 1 1 calc R
H46B H 0.4455 0.7894 0.5582 0.075 Uiso 1 1 calc R
H46C H 0.4124 0.7495 0.5500 0.075 Uiso 1 1 calc R
C47 C 0.3866(3) 0.7923(4) 0.6228(4) 0.049(2) Uani 1 1 d DU
H47A H 0.3643 0.7801 0.6037 0.073 Uiso 1 1 calc R
H47B H 0.3932 0.8238 0.6131 0.073 Uiso 1 1 calc R
H47C H 0.3782 0.7926 0.6548 0.073 Uiso 1 1 calc R
C48 C 0.3794(4) 0.7318(3) 0.8175(4) 0.0415(17) Uani 1 1 d DU
C49 C 0.3829(3) 0.7843(3) 0.8183(4) 0.0442(16) Uani 1 1 d DU
C50 C 0.3417(3) 0.8069(4) 0.8166(5) 0.053(2) Uani 1 1 d DU
H50A H 0.3282 0.7995 0.7876 0.080 Uiso 1 1 calc R
H50B H 0.3450 0.8404 0.8193 0.080 Uiso 1 1 calc R
H50C H 0.3251 0.7955 0.8419 0.080 Uiso 1 1 calc R
C51 C 0.4054(4) 0.7989(4) 0.7757(4) 0.052(2) Uani 1 1 d DU
H51A H 0.3897 0.7893 0.7487 0.078 Uiso 1 1 calc R
H51B H 0.4324 0.7842 0.7754 0.078 Uiso 1 1 calc R
H51C H 0.4085 0.8325 0.7756 0.078 Uiso 1 1 calc R
C52 C 0.4063(4) 0.7991(4) 0.8608(4) 0.051(2) Uani 1 1 d DU
H52A H 0.4092 0.8327 0.8610 0.076 Uiso 1 1 calc R
H52B H 0.4334 0.7847 0.8609 0.076 Uiso 1 1 calc R
H52C H 0.3914 0.7893 0.8880 0.076 Uiso 1 1 calc R
C53 C 0.3373(5) 0.6523(5) 0.9171(5) 0.070(2) Uani 1 1 d DU
C54 C 0.3147(4) 0.6809(4) 0.9528(4) 0.073(2) Uani 1 1 d DU
C55 C 0.3355(5) 0.7268(4) 0.9607(5) 0.083(3) Uani 1 1 d DU
H55A H 0.3367 0.7438 0.9319 0.124 Uiso 1 1 calc R
H55B H 0.3633 0.7216 0.9725 0.124 Uiso 1 1 calc R
H55C H 0.3200 0.7447 0.9830 0.124 Uiso 1 1 calc R
C56 C 0.2720(4) 0.6893(5) 0.9358(5) 0.074(3) Uani 1 1 d DU
H56A H 0.2583 0.7112 0.9560 0.111 Uiso 1 1 calc R
H56B H 0.2569 0.6601 0.9354 0.111 Uiso 1 1 calc R
H56C H 0.2728 0.7020 0.9048 0.111 Uiso 1 1 calc R
C57 C 0.3147(5) 0.6532(5) 0.9968(4) 0.077(3) Uani 1 1 d DU
H57A H 0.3430 0.6463 1.0060 0.116 Uiso 1 1 calc R
H57B H 0.2998 0.6243 0.9920 0.116 Uiso 1 1 calc R
H57C H 0.3015 0.6712 1.0208 0.116 Uiso 1 1 calc R
C58 C 0.4151(4) 0.4133(4) 0.8544(4) 0.055(2) Uani 1 1 d DU
C59 C 0.4287(4) 0.3914(4) 0.8996(4) 0.0572(19) Uani 1 1 d DU
C60 C 0.4702(4) 0.4129(5) 0.9115(4) 0.064(2) Uani 1 1 d DU
H60A H 0.4676 0.4466 0.9125 0.097 Uiso 1 1 calc R
H60B H 0.4902 0.4043 0.8882 0.097 Uiso 1 1 calc R
H60C H 0.4795 0.4016 0.9413 0.097 Uiso 1 1 calc R
C61 C 0.4356(4) 0.3406(4) 0.8926(4) 0.061(2) Uani 1 1 d DU
H61A H 0.4434 0.3264 0.9217 0.092 Uiso 1 1 calc R
H61B H 0.4575 0.3361 0.8704 0.092 Uiso 1 1 calc R
H61C H 0.4104 0.3263 0.8811 0.092 Uiso 1 1 calc R
C62 C 0.4015(4) 0.4031(5) 0.9379(4) 0.063(2) Uani 1 1 d DU
H62A H 0.3737 0.3923 0.9309 0.095 Uiso 1 1 calc R
H62B H 0.4013 0.4366 0.9423 0.095 Uiso 1 1 calc R
H62C H 0.4115 0.3880 0.9658 0.095 Uiso 1 1 calc R
C63 C 0.4414(5) 0.3949(5) 0.6831(5) 0.079(3) Uani 1 1 d DU
C64 C 0.4620(4) 0.3612(4) 0.6511(4) 0.082(3) Uani 1 1 d DU
C65 C 0.5053(4) 0.3847(5) 0.6401(5) 0.093(3) Uani 1 1 d DU
H65A H 0.5217 0.3868 0.6682 0.139 Uiso 1 1 calc R
H65B H 0.5008 0.4158 0.6277 0.139 Uiso 1 1 calc R
H65C H 0.5198 0.3660 0.6176 0.139 Uiso 1 1 calc R
C66 C 0.4774(5) 0.3198(5) 0.6742(5) 0.085(3) Uani 1 1 d DU
H66A H 0.4951 0.3026 0.6534 0.127 Uiso 1 1 calc R
H66B H 0.4544 0.3002 0.6831 0.127 Uiso 1 1 calc R
H66C H 0.4930 0.3287 0.7014 0.127 Uiso 1 1 calc R
C67 C 0.4483(5) 0.3629(6) 0.6033(4) 0.088(3) Uani 1 1 d DU
H67A H 0.4666 0.3442 0.5846 0.133 Uiso 1 1 calc R
H67B H 0.4486 0.3950 0.5926 0.133 Uiso 1 1 calc R
H67C H 0.4204 0.3507 0.6008 0.133 Uiso 1 1 calc R
C68 C 0.3442(5) 0.4557(6) 0.6001(5) 0.082(3) Uani 1 1 d DU
C69 C 0.3240(4) 0.4290(5) 0.5614(4) 0.086(3) Uani 1 1 d DU
C70 C 0.3455(5) 0.3849(5) 0.5551(6) 0.097(3) Uani 1 1 d DU
H70A H 0.3744 0.3909 0.5490 0.145 Uiso 1 1 calc R
H70B H 0.3333 0.3682 0.5293 0.145 Uiso 1 1 calc R
H70C H 0.3432 0.3663 0.5828 0.145 Uiso 1 1 calc R
C71 C 0.3236(5) 0.4572(5) 0.5181(5) 0.092(3) Uani 1 1 d DU
H71A H 0.3321 0.4378 0.4925 0.138 Uiso 1 1 calc R
H71B H 0.3425 0.4833 0.5215 0.138 Uiso 1 1 calc R
H71C H 0.2959 0.4688 0.5123 0.138 Uiso 1 1 calc R
C72 C 0.2796(4) 0.4195(6) 0.5714(5) 0.092(3) Uani 1 1 d DU
H72A H 0.2642 0.4485 0.5702 0.138 Uiso 1 1 calc R
H72B H 0.2773 0.4059 0.6019 0.138 Uiso 1 1 calc R
H72C H 0.2685 0.3980 0.5487 0.138 Uiso 1 1 calc R
C73 C 0.2986(3) 0.5949(5) 0.6215(6) 0.074(3) Uani 1 1 d DU
C74 C 0.2544(4) 0.5942(4) 0.6052(5) 0.078(2) Uani 1 1 d DU
C75 C 0.2373(4) 0.5483(4) 0.5945(6) 0.084(3) Uani 1 1 d DU
H75A H 0.2077 0.5510 0.5892 0.126 Uiso 1 1 calc R
H75B H 0.2425 0.5273 0.6201 0.126 Uiso 1 1 calc R
H75C H 0.2502 0.5362 0.5669 0.126 Uiso 1 1 calc R
C76 C 0.2445(4) 0.6355(5) 0.5776(6) 0.087(3) Uani 1 1 d DU
H76A H 0.2599 0.6346 0.5491 0.130 Uiso 1 1 calc R
H76B H 0.2520 0.6633 0.5948 0.130 Uiso 1 1 calc R
H76C H 0.2152 0.6360 0.5707 0.130 Uiso 1 1 calc R
C77 C 0.2279(4) 0.6056(6) 0.6476(5) 0.087(3) Uani 1 1 d DU
H77A H 0.2035 0.5860 0.6475 0.131 Uiso 1 1 calc R
H77B H 0.2197 0.6381 0.6466 0.131 Uiso 1 1 calc R
H77C H 0.2439 0.5999 0.6755 0.131 Uiso 1 1 calc R
C78 C 0.3347(5) 0.3741(4) 0.7520(6) 0.070(2) Uani 1 1 d DU
C79 C 0.3243(4) 0.3229(4) 0.7572(5) 0.073(2) Uani 1 1 d DU
C80 C 0.3153(5) 0.3009(5) 0.7121(4) 0.079(3) Uani 1 1 d DU
H80A H 0.3409 0.2953 0.6960 0.118 Uiso 1 1 calc R
H80B H 0.2978 0.3214 0.6938 0.118 Uiso 1 1 calc R
H80C H 0.3012 0.2715 0.7169 0.118 Uiso 1 1 calc R
C81 C 0.2860(4) 0.3178(5) 0.7854(5) 0.081(3) Uani 1 1 d DU
H81A H 0.2626 0.3308 0.7685 0.121 Uiso 1 1 calc R
H81B H 0.2895 0.3343 0.8144 0.121 Uiso 1 1 calc R
H81C H 0.2810 0.2850 0.7915 0.121 Uiso 1 1 calc R
C82 C 0.3589(4) 0.2999(5) 0.7819(6) 0.081(3) Uani 1 1 d DU
H82A H 0.3532 0.2668 0.7847 0.121 Uiso 1 1 calc R
H82B H 0.3620 0.3135 0.8124 0.121 Uiso 1 1 calc R
H82C H 0.3842 0.3044 0.7648 0.121 Uiso 1 1 calc R
C83 C 0.3010(5) 0.4858(6) 0.8803(6) 0.084(3) Uani 1 1 d DU
C84 C 0.2720(4) 0.4647(5) 0.9149(5) 0.087(3) Uani 1 1 d DU
C85 C 0.2653(5) 0.4142(4) 0.9047(6) 0.095(3) Uani 1 1 d DU
H85A H 0.2534 0.3991 0.9314 0.142 Uiso 1 1 calc R
H85B H 0.2915 0.3997 0.8977 0.142 Uiso 1 1 calc R
H85C H 0.2467 0.4111 0.8785 0.142 Uiso 1 1 calc R
C86 C 0.2329(4) 0.4905(6) 0.9160(6) 0.096(3) Uani 1 1 d DU
H86A H 0.2213 0.4923 0.8851 0.144 Uiso 1 1 calc R
H86B H 0.2379 0.5218 0.9275 0.144 Uiso 1 1 calc R
H86C H 0.2137 0.4746 0.9360 0.144 Uiso 1 1 calc R
C87 C 0.2925(5) 0.4649(6) 0.9615(5) 0.094(3) Uani 1 1 d DU
H87A H 0.2979 0.4968 0.9709 0.141 Uiso 1 1 calc R
H87B H 0.3183 0.4479 0.9600 0.141 Uiso 1 1 calc R
H87C H 0.2745 0.4501 0.9837 0.141 Uiso 1 1 calc R
C88 C 0.2647(3) 0.6096(5) 0.8068(5) 0.0515(19) Uani 1 1 d DU
C89 C 0.2180(3) 0.6060(4) 0.8060(4) 0.0537(18) Uani 1 1 d DU
C90 C 0.2040(4) 0.5579(4) 0.7965(5) 0.058(2) Uani 1 1 d DU
H90A H 0.2140 0.5481 0.7666 0.087 Uiso 1 1 calc R
H90B H 0.1741 0.5569 0.7966 0.087 Uiso 1 1 calc R
H90C H 0.2148 0.5371 0.8202 0.087 Uiso 1 1 calc R
C91 C 0.1999(4) 0.6394(4) 0.7718(4) 0.059(2) Uani 1 1 d DU
H91A H 0.2093 0.6314 0.7411 0.088 Uiso 1 1 calc R
H91B H 0.2087 0.6708 0.7794 0.088 Uiso 1 1 calc R
H91C H 0.1701 0.6376 0.7727 0.088 Uiso 1 1 calc R
C92 C 0.2034(4) 0.6195(5) 0.8536(4) 0.060(2) Uani 1 1 d DU
H92A H 0.1738 0.6143 0.8556 0.090 Uiso 1 1 calc R
H92B H 0.2094 0.6522 0.8592 0.090 Uiso 1 1 calc R
H92C H 0.2175 0.6006 0.8766 0.090 Uiso 1 1 calc R
C93 C 0.9911(4) 0.3033(4) 0.7581(4) 0.042(2) Uani 1 1 d U
H93A H 0.9788 0.2925 0.7290 0.051 Uiso 1 1 calc R
H93B H 0.9737 0.2921 0.7832 0.051 Uiso 1 1 calc R
C94 C 1.0324(4) 0.2829(4) 0.7632(5) 0.048(2) Uani 1 1 d U
H94A H 1.0490 0.2913 0.7368 0.071 Uiso 1 1 calc R
H94B H 1.0302 0.2492 0.7650 0.071 Uiso 1 1 calc R
H94C H 1.0454 0.2947 0.7912 0.071 Uiso 1 1 calc R
C95 C 1.0308(4) 0.6083(5) 0.7778(7) 0.090(4) Uani 1 1 d U
H95A H 1.0255 0.6091 0.8110 0.107 Uiso 1 1 calc R
H95B H 1.0203 0.6375 0.7647 0.107 Uiso 1 1 calc R
C96 C 1.0750(4) 0.6076(5) 0.7717(7) 0.088(4) Uani 1 1 d U
H96A H 1.0857 0.5770 0.7798 0.133 Uiso 1 1 calc R
H96B H 1.0877 0.6309 0.7914 0.133 Uiso 1 1 calc R
H96C H 1.0814 0.6143 0.7397 0.133 Uiso 1 1 calc R
C97 C 0.9634(4) 0.4848(5) 0.5882(4) 0.055(3) Uani 1 1 d U
H97A H 0.9923 0.4788 0.5966 0.066 Uiso 1 1 calc R
H97B H 0.9577 0.5177 0.5946 0.066 Uiso 1 1 calc R
C98 C 0.9580(4) 0.4766(5) 0.5394(4) 0.060(3) Uani 1 1 d U
H98A H 0.9690 0.4462 0.5316 0.090 Uiso 1 1 calc R
H98B H 0.9724 0.5005 0.5223 0.090 Uiso 1 1 calc R
H98C H 0.9288 0.4776 0.5315 0.090 Uiso 1 1 calc R
C99 C 0.9185(4) 0.4853(5) 0.9054(4) 0.060(3) Uani 1 1 d U
H99A H 0.9152 0.5181 0.8968 0.072 Uiso 1 1 calc R
H99B H 0.9482 0.4785 0.9066 0.072 Uiso 1 1 calc R
C100 C 0.9011(4) 0.4781(6) 0.9515(4) 0.063(3) Uani 1 1 d U
H10D H 0.8712 0.4798 0.9496 0.095 Uiso 1 1 calc R
H10E H 0.9113 0.5021 0.9722 0.095 Uiso 1 1 calc R
H10F H 0.9092 0.4477 0.9630 0.095 Uiso 1 1 calc R
C101 C 0.7817(5) 0.3004(6) 0.7179(5) 0.083(4) Uani 1 1 d U
H10G H 0.7589 0.3228 0.7167 0.100 Uiso 1 1 calc R
H10H H 0.7782 0.2826 0.7464 0.100 Uiso 1 1 calc R
C102 C 0.7744(5) 0.2695(6) 0.6826(5) 0.078(4) Uani 1 1 d U
H10I H 0.7842 0.2826 0.6539 0.117 Uiso 1 1 calc R
H10J H 0.7449 0.2636 0.6800 0.117 Uiso 1 1 calc R
H10K H 0.7887 0.2405 0.6889 0.117 Uiso 1 1 calc R
C103 C 0.7775(3) 0.5213(4) 0.7150(4) 0.039(2) Uani 1 1 d U
H10L H 0.7655 0.5026 0.7398 0.046 Uiso 1 1 calc R
H10M H 0.7742 0.5037 0.6862 0.046 Uiso 1 1 calc R
C104 C 0.7545(3) 0.5656(4) 0.7110(4) 0.042(2) Uani 1 1 d U
H10N H 0.7554 0.5818 0.7403 0.063 Uiso 1 1 calc R
H10O H 0.7260 0.5591 0.7025 0.063 Uiso 1 1 calc R
H10P H 0.7669 0.5849 0.6874 0.063 Uiso 1 1 calc R
C105 C 0.9850(4) 0.3543(5) 0.9010(4) 0.066(2) Uani 1 1 d DU
C106 C 1.0021(4) 0.3309(4) 0.9441(4) 0.068(2) Uani 1 1 d DU
C107 C 1.0456(4) 0.3173(6) 0.9380(5) 0.074(3) Uani 1 1 d DU
H10Q H 1.0628 0.3449 0.9379 0.110 Uiso 1 1 calc R
H10R H 1.0485 0.3009 0.9089 0.110 Uiso 1 1 calc R
H10S H 1.0541 0.2970 0.9631 0.110 Uiso 1 1 calc R
C108 C 0.9965(5) 0.3617(5) 0.9845(4) 0.074(3) Uani 1 1 d DU
H10T H 1.0052 0.3454 1.0123 0.111 Uiso 1 1 calc R
H10U H 0.9677 0.3702 0.9869 0.111 Uiso 1 1 calc R
H10V H 1.0131 0.3896 0.9808 0.111 Uiso 1 1 calc R
C109 C 0.9773(4) 0.2873(5) 0.9524(5) 0.074(3) Uani 1 1 d DU
H10W H 0.9765 0.2687 0.9245 0.111 Uiso 1 1 calc R
H01A H 0.9494 0.2957 0.9610 0.111 Uiso 1 1 calc R
H02A H 0.9901 0.2694 0.9771 0.111 Uiso 1 1 calc R
C110 C 1.0888(3) 0.3835(4) 0.7783(4) 0.0453(18) Uani 1 1 d DU
C111 C 1.1351(3) 0.3827(4) 0.7874(4) 0.0474(17) Uani 1 1 d DU
C112 C 1.1576(3) 0.3612(4) 0.7476(4) 0.050(2) Uani 1 1 d DU
H11C H 1.1473 0.3299 0.7423 0.075 Uiso 1 1 calc R
H11D H 1.1869 0.3599 0.7547 0.075 Uiso 1 1 calc R
H11E H 1.1531 0.3799 0.7202 0.075 Uiso 1 1 calc R
C113 C 1.1441(4) 0.3556(4) 0.8305(4) 0.053(2) Uani 1 1 d DU
H11F H 1.1292 0.3693 0.8560 0.079 Uiso 1 1 calc R
H11G H 1.1735 0.3565 0.8371 0.079 Uiso 1 1 calc R
H11H H 1.1353 0.3236 0.8263 0.079 Uiso 1 1 calc R
C114 C 1.1480(4) 0.4328(4) 0.7928(5) 0.053(2) Uani 1 1 d DU
H11I H 1.1417 0.4496 0.7646 0.079 Uiso 1 1 calc R
H11J H 1.1775 0.4342 0.7990 0.079 Uiso 1 1 calc R
H11K H 1.1332 0.4467 0.8182 0.079 Uiso 1 1 calc R
C115 C 1.0395(4) 0.4846(6) 0.8558(5) 0.077(3) Uani 1 1 d DU
C116 C 1.0618(4) 0.5008(5) 0.8989(4) 0.079(3) Uani 1 1 d DU
C117 C 1.0849(4) 0.4609(5) 0.9207(5) 0.083(3) Uani 1 1 d DU
H11L H 1.1042 0.4728 0.9436 0.125 Uiso 1 1 calc R
H11M H 1.0999 0.4441 0.8972 0.125 Uiso 1 1 calc R
H11N H 1.0655 0.4400 0.9354 0.125 Uiso 1 1 calc R
C118 C 1.0933(4) 0.5373(5) 0.8887(5) 0.087(3) Uani 1 1 d DU
H11O H 1.0795 0.5662 0.8804 0.130 Uiso 1 1 calc R
H11P H 1.1104 0.5271 0.8634 0.130 Uiso 1 1 calc R
H11Q H 1.1105 0.5424 0.9158 0.130 Uiso 1 1 calc R
C119 C 1.0302(4) 0.5183(6) 0.9314(5) 0.084(3) Uani 1 1 d DU
H11R H 1.0435 0.5369 0.9552 0.126 Uiso 1 1 calc R
H11S H 1.0162 0.4921 0.9455 0.126 Uiso 1 1 calc R
H11T H 1.0103 0.5373 0.9148 0.126 Uiso 1 1 calc R
C120 C 1.0650(4) 0.4836(5) 0.6828(5) 0.057(2) Uani 1 1 d DU
C121 C 1.0990(3) 0.4986(4) 0.6499(4) 0.0592(19) Uani 1 1 d DU
C122 C 1.1331(4) 0.4629(5) 0.6530(5) 0.064(2) Uani 1 1 d DU
H12D H 1.1507 0.4656 0.6263 0.096 Uiso 1 1 calc R
H12E H 1.1212 0.4319 0.6540 0.096 Uiso 1 1 calc R
H12F H 1.1493 0.4683 0.6808 0.096 Uiso 1 1 calc R
C123 C 1.1156(4) 0.5452(4) 0.6629(5) 0.065(2) Uani 1 1 d DU
H12G H 1.1388 0.5528 0.6434 0.097 Uiso 1 1 calc R
H12H H 1.1247 0.5446 0.6949 0.097 Uiso 1 1 calc R
H12I H 1.0942 0.5685 0.6589 0.097 Uiso 1 1 calc R
C124 C 1.0821(4) 0.4990(5) 0.6015(4) 0.061(2) Uani 1 1 d DU
H12J H 1.0622 0.5241 0.5983 0.091 Uiso 1 1 calc R
H12K H 1.0687 0.4695 0.5951 0.091 Uiso 1 1 calc R
H12L H 1.1045 0.5037 0.5801 0.091 Uiso 1 1 calc R
C125 C 1.0276(4) 0.3546(5) 0.6216(4) 0.056(2) Uani 1 1 d DU
C126 C 1.0571(3) 0.3304(4) 0.5887(4) 0.0584(19) Uani 1 1 d DU
C127 C 1.0907(4) 0.3070(5) 0.6147(4) 0.067(2) Uani 1 1 d DU
H12M H 1.1083 0.2904 0.5934 0.100 Uiso 1 1 calc R
H12N H 1.0789 0.2851 0.6364 0.100 Uiso 1 1 calc R
H12O H 1.1068 0.3301 0.6313 0.100 Uiso 1 1 calc R
C128 C 1.0728(4) 0.3657(4) 0.5559(4) 0.065(2) Uani 1 1 d DU
H12P H 1.0897 0.3882 0.5724 0.097 Uiso 1 1 calc R
H12Q H 1.0497 0.3816 0.5413 0.097 Uiso 1 1 calc R
H12R H 1.0892 0.3504 0.5326 0.097 Uiso 1 1 calc R
C129 C 1.0342(4) 0.2938(5) 0.5615(5) 0.065(2) Uani 1 1 d DU
H12S H 1.0528 0.2792 0.5398 0.097 Uiso 1 1 calc R
H12T H 1.0115 0.3082 0.5447 0.097 Uiso 1 1 calc R
H12U H 1.0234 0.2704 0.5823 0.097 Uiso 1 1 calc R
C130 C 0.8756(5) 0.2915(4) 0.8292(6) 0.080(3) Uani 1 1 d DU
C131 C 0.8790(4) 0.2394(4) 0.8348(5) 0.083(3) Uani 1 1 d DU
C132 C 0.9207(4) 0.2237(5) 0.8479(6) 0.087(3) Uani 1 1 d DU
H13A H 0.9293 0.2394 0.8760 0.130 Uiso 1 1 calc R
H13B H 0.9397 0.2311 0.8234 0.130 Uiso 1 1 calc R
H13C H 0.9204 0.1903 0.8530 0.130 Uiso 1 1 calc R
C133 C 0.8636(5) 0.2155(5) 0.7922(5) 0.097(3) Uani 1 1 d DU
H13D H 0.8664 0.1820 0.7959 0.145 Uiso 1 1 calc R
H13E H 0.8797 0.2256 0.7660 0.145 Uiso 1 1 calc R
H13F H 0.8348 0.2232 0.7871 0.145 Uiso 1 1 calc R
C134 C 0.8487(5) 0.2248(5) 0.8706(6) 0.093(3) Uani 1 1 d DU
H13G H 0.8512 0.1916 0.8761 0.139 Uiso 1 1 calc R
H13H H 0.8209 0.2319 0.8600 0.139 Uiso 1 1 calc R
H13I H 0.8543 0.2416 0.8991 0.139 Uiso 1 1 calc R
C135 C 0.8372(5) 0.3888(6) 0.9249(4) 0.074(3) Uani 1 1 d DU
C136 C 0.8166(4) 0.3689(5) 0.9675(4) 0.077(2) Uani 1 1 d DU
C137 C 0.8485(4) 0.3530(6) 1.0012(4) 0.084(3) Uani 1 1 d DU
H13J H 0.8352 0.3419 1.0289 0.126 Uiso 1 1 calc R
H13K H 0.8667 0.3788 1.0089 0.126 Uiso 1 1 calc R
H13L H 0.8645 0.3279 0.9878 0.126 Uiso 1 1 calc R
C138 C 0.7912(5) 0.3286(5) 0.9504(5) 0.081(3) Uani 1 1 d DU
H13M H 0.7792 0.3125 0.9764 0.121 Uiso 1 1 calc R
H13N H 0.8087 0.3072 0.9335 0.121 Uiso 1 1 calc R
H13O H 0.7694 0.3400 0.9302 0.121 Uiso 1 1 calc R
C139 C 0.7895(5) 0.4051(5) 0.9886(5) 0.079(3) Uani 1 1 d DU
H13P H 0.7658 0.4105 0.9687 0.119 Uiso 1 1 calc R
H13Q H 0.8049 0.4339 0.9922 0.119 Uiso 1 1 calc R
H13R H 0.7803 0.3945 1.0185 0.119 Uiso 1 1 calc R
C140 C 0.9066(4) 0.2900(3) 0.6436(4) 0.0450(18) Uani 1 1 d DU
C141 C 0.9144(3) 0.2393(3) 0.6313(4) 0.0473(16) Uani 1 1 d DU
C142 C 0.9491(3) 0.2215(4) 0.6611(4) 0.052(2) Uani 1 1 d DU
H14A H 0.9728 0.2419 0.6581 0.078 Uiso 1 1 calc R
H14B H 0.9565 0.1902 0.6514 0.078 Uiso 1 1 calc R
H14C H 0.9404 0.2208 0.6930 0.078 Uiso 1 1 calc R
C143 C 0.9268(4) 0.2366(4) 0.5822(4) 0.053(2) Uani 1 1 d DU
H14D H 0.9034 0.2444 0.5625 0.080 Uiso 1 1 calc R
H14E H 0.9360 0.2052 0.5753 0.080 Uiso 1 1 calc R
H14F H 0.9491 0.2584 0.5766 0.080 Uiso 1 1 calc R
C144 C 0.8771(3) 0.2106(4) 0.6397(5) 0.053(2) Uani 1 1 d DU
H14G H 0.8716 0.2097 0.6725 0.079 Uiso 1 1 calc R
H14H H 0.8816 0.1791 0.6286 0.079 Uiso 1 1 calc R
H14I H 0.8536 0.2242 0.6236 0.079 Uiso 1 1 calc R
C145 C 0.8928(4) 0.3848(5) 0.5438(3) 0.0489(19) Uani 1 1 d DU
C146 C 0.8825(3) 0.3621(4) 0.4977(3) 0.0512(18) Uani 1 1 d DU
C147 C 0.9186(4) 0.3351(5) 0.4806(4) 0.059(2) Uani 1 1 d DU
H14J H 0.9130 0.3243 0.4495 0.089 Uiso 1 1 calc R
H14K H 0.9235 0.3084 0.5006 0.089 Uiso 1 1 calc R
H14L H 0.9429 0.3549 0.4807 0.089 Uiso 1 1 calc R
C148 C 0.8479(4) 0.3284(4) 0.5062(4) 0.057(2) Uani 1 1 d DU
H14M H 0.8236 0.3454 0.5158 0.086 Uiso 1 1 calc R
H14N H 0.8561 0.3067 0.5303 0.086 Uiso 1 1 calc R
H14O H 0.8418 0.3114 0.4781 0.086 Uiso 1 1 calc R
C149 C 0.8699(4) 0.3982(4) 0.4635(4) 0.054(2) Uani 1 1 d DU
H14P H 0.8482 0.4174 0.4765 0.081 Uiso 1 1 calc R
H14Q H 0.8597 0.3831 0.4357 0.081 Uiso 1 1 calc R
H14R H 0.8934 0.4175 0.4562 0.081 Uiso 1 1 calc R
C150 C 0.9400(5) 0.6107(6) 0.6599(6) 0.084(3) Uani 1 1 d DU
C151 C 0.9654(4) 0.6372(5) 0.6255(5) 0.087(3) Uani 1 1 d DU
C152 C 1.0085(4) 0.6148(6) 0.6284(6) 0.092(3) Uani 1 1 d DU
H15D H 1.0071 0.5831 0.6168 0.138 Uiso 1 1 calc R
H15E H 1.0179 0.6143 0.6603 0.138 Uiso 1 1 calc R
H15F H 1.0277 0.6327 0.6101 0.138 Uiso 1 1 calc R
C153 C 0.9725(5) 0.6857(5) 0.6410(6) 0.091(3) Uani 1 1 d DU
H15G H 0.9968 0.6981 0.6259 0.137 Uiso 1 1 calc R
H15H H 0.9768 0.6862 0.6741 0.137 Uiso 1 1 calc R
H15I H 0.9487 0.7047 0.6330 0.137 Uiso 1 1 calc R
C154 C 0.9527(5) 0.6306(6) 0.5774(5) 0.093(3) Uani 1 1 d DU
H15J H 0.9249 0.6426 0.5729 0.139 Uiso 1 1 calc R
H15K H 0.9532 0.5977 0.5699 0.139 Uiso 1 1 calc R
H15L H 0.9715 0.6473 0.5574 0.139 Uiso 1 1 calc R
C155 C 0.9136(4) 0.6104(5) 0.8334(5) 0.066(2) Uani 1 1 d DU
C156 C 0.9192(4) 0.6412(4) 0.8755(4) 0.068(2) Uani 1 1 d DU
C157 C 0.9584(4) 0.6662(5) 0.8746(5) 0.072(3) Uani 1 1 d DU
H15M H 0.9809 0.6441 0.8720 0.109 Uiso 1 1 calc R
H15N H 0.9618 0.6840 0.9029 0.109 Uiso 1 1 calc R
H15O H 0.9587 0.6873 0.8484 0.109 Uiso 1 1 calc R
C158 C 0.9162(4) 0.6130(5) 0.9190(4) 0.071(3) Uani 1 1 d DU
H15P H 0.9377 0.5895 0.9195 0.107 Uiso 1 1 calc R
H15Q H 0.8894 0.5979 0.9202 0.107 Uiso 1 1 calc R
H15R H 0.9195 0.6334 0.9455 0.107 Uiso 1 1 calc R
C159 C 0.8841(4) 0.6754(5) 0.8755(5) 0.074(3) Uani 1 1 d DU
H15S H 0.8854 0.6940 0.9034 0.111 Uiso 1 1 calc R
H15T H 0.8581 0.6586 0.8743 0.111 Uiso 1 1 calc R
H15U H 0.8861 0.6956 0.8488 0.111 Uiso 1 1 calc R
C160 C 0.7620(3) 0.4111(5) 0.8106(5) 0.0510(19) Uani 1 1 d DU
C161 C 0.7154(3) 0.4125(4) 0.8142(4) 0.0534(18) Uani 1 1 d DU
C162 C 0.7051(4) 0.4044(5) 0.8638(4) 0.062(2) Uani 1 1 d DU
H16D H 0.7240 0.4220 0.8832 0.093 Uiso 1 1 calc R
H16E H 0.7076 0.3714 0.8708 0.093 Uiso 1 1 calc R
H16F H 0.6770 0.4145 0.8694 0.093 Uiso 1 1 calc R
C163 C 0.6959(4) 0.3751(4) 0.7851(5) 0.060(2) Uani 1 1 d DU
H16G H 0.7103 0.3459 0.7901 0.090 Uiso 1 1 calc R
H16H H 0.6975 0.3837 0.7528 0.090 Uiso 1 1 calc R
H16I H 0.6672 0.3715 0.7936 0.090 Uiso 1 1 calc R
C164 C 0.6995(4) 0.4592(4) 0.7998(5) 0.057(2) Uani 1 1 d DU
H16J H 0.6699 0.4604 0.8043 0.085 Uiso 1 1 calc R
H16K H 0.7055 0.4642 0.7675 0.085 Uiso 1 1 calc R
H16L H 0.7129 0.4832 0.8182 0.085 Uiso 1 1 calc R
C165 C 0.7921(3) 0.4080(6) 0.6232(6) 0.073(2) Uani 1 1 d DU
C166 C 0.7475(4) 0.4093(4) 0.6074(5) 0.076(2) Uani 1 1 d DU
C167 C 0.7224(4) 0.4086(6) 0.6516(5) 0.085(3) Uani 1 1 d DU
H16M H 0.7217 0.4397 0.6647 0.128 Uiso 1 1 calc R
H16N H 0.7351 0.3874 0.6735 0.128 Uiso 1 1 calc R
H16O H 0.6945 0.3984 0.6447 0.128 Uiso 1 1 calc R
C168 C 0.7356(4) 0.3653(5) 0.5847(6) 0.080(3) Uani 1 1 d DU
H16P H 0.7091 0.3691 0.5694 0.120 Uiso 1 1 calc R
H16Q H 0.7336 0.3408 0.6077 0.120 Uiso 1 1 calc R
H16R H 0.7563 0.3569 0.5622 0.120 Uiso 1 1 calc R
C169 C 0.7350(4) 0.4543(5) 0.5873(6) 0.086(3) Uani 1 1 d DU
H16S H 0.7495 0.4591 0.5586 0.129 Uiso 1 1 calc R
H16T H 0.7417 0.4792 0.6086 0.129 Uiso 1 1 calc R
H16U H 0.7054 0.4541 0.5813 0.129 Uiso 1 1 calc R
C170 C 0.8394(5) 0.5428(5) 0.5845(5) 0.071(2) Uani 1 1 d DU
C171 C 0.8199(4) 0.5680(4) 0.5440(4) 0.074(2) Uani 1 1 d DU
C172 C 0.8208(5) 0.5393(5) 0.5019(4) 0.081(3) Uani 1 1 d DU
H17D H 0.8082 0.5564 0.4766 0.122 Uiso 1 1 calc R
H17E H 0.8057 0.5107 0.5070 0.122 Uiso 1 1 calc R
H17F H 0.8492 0.5321 0.4945 0.122 Uiso 1 1 calc R
C173 C 0.8414(5) 0.6135(5) 0.5387(5) 0.083(3) Uani 1 1 d DU
H17G H 0.8644 0.6099 0.5178 0.125 Uiso 1 1 calc R
H17H H 0.8517 0.6239 0.5685 0.125 Uiso 1 1 calc R
H17I H 0.8223 0.6364 0.5263 0.125 Uiso 1 1 calc R
C174 C 0.7759(4) 0.5802(6) 0.5546(5) 0.079(3) Uani 1 1 d DU
H17J H 0.7589 0.5524 0.5524 0.118 Uiso 1 1 calc R
H17K H 0.7660 0.6033 0.5327 0.118 Uiso 1 1 calc R
H17L H 0.7744 0.5928 0.5856 0.118 Uiso 1 1 calc R
C175 C 0.8348(5) 0.6414(4) 0.7264(6) 0.080(3) Uani 1 1 d DU
C176 C 0.8273(4) 0.6937(4) 0.7258(5) 0.083(3) Uani 1 1 d DU
C177 C 0.8124(5) 0.7077(5) 0.6798(5) 0.090(3) Uani 1 1 d DU
H17M H 0.7850 0.6950 0.6745 0.135 Uiso 1 1 calc R
H17N H 0.8310 0.6959 0.6566 0.135 Uiso 1 1 calc R
H17O H 0.8112 0.7415 0.6780 0.135 Uiso 1 1 calc R
C178 C 0.7988(5) 0.7077(5) 0.7629(5) 0.088(3) Uani 1 1 d DU
H17P H 0.7997 0.7413 0.7668 0.132 Uiso 1 1 calc R
H17Q H 0.8070 0.6927 0.7916 0.132 Uiso 1 1 calc R
H17R H 0.7709 0.6982 0.7548 0.132 Uiso 1 1 calc R
C179 C 0.8690(4) 0.7153(5) 0.7346(6) 0.090(3) Uani 1 1 d DU
H17S H 0.8766 0.7114 0.7668 0.136 Uiso 1 1 calc R
H17T H 0.8679 0.7482 0.7272 0.136 Uiso 1 1 calc R
H17U H 0.8893 0.7001 0.7154 0.136 Uiso 1 1 calc R
C180 C 0.7996(4) 0.5462(5) 0.8654(4) 0.052(2) Uani 1 1 d DU
C181 C 0.7731(3) 0.5738(4) 0.8983(4) 0.0544(18) Uani 1 1 d DU
C182 C 0.7632(4) 0.6210(4) 0.8793(4) 0.061(2) Uani 1 1 d DU
H18A H 0.7448 0.6371 0.9001 0.092 Uiso 1 1 calc R
H18B H 0.7500 0.6177 0.8493 0.092 Uiso 1 1 calc R
H18C H 0.7885 0.6388 0.8762 0.092 Uiso 1 1 calc R
C183 C 0.7338(3) 0.5470(5) 0.9036(5) 0.059(2) Uani 1 1 d DU
H18D H 0.7400 0.5161 0.9153 0.089 Uiso 1 1 calc R
H18E H 0.7200 0.5444 0.8739 0.089 Uiso 1 1 calc R
H18F H 0.7160 0.5631 0.9250 0.089 Uiso 1 1 calc R
C184 C 0.7946(4) 0.5775(5) 0.9439(4) 0.057(2) Uani 1 1 d DU
H18G H 0.8018 0.5466 0.9549 0.086 Uiso 1 1 calc R
H18H H 0.7764 0.5924 0.9659 0.086 Uiso 1 1 calc R
H18I H 0.8195 0.5959 0.9407 0.086 Uiso 1 1 calc R
O103 O 0.8682(9) 0.7251(10) -0.0108(9) 0.124(10) Uani 0.50 1 d PD
C188 C 0.8648(14) 0.7616(11) 0.0217(11) 0.121(8) Uani 0.50 1 d PDU
H18J H 0.8483 0.7876 0.0096 0.145 Uiso 0.50 1 calc PR
H18K H 0.8919 0.7731 0.0316 0.145 Uiso 0.50 1 calc PR
C187 C 0.8405(12) 0.6897(12) 0.0029(12) 0.122(8) Uani 0.50 1 d PDU
H18L H 0.8562 0.6606 0.0047 0.146 Uiso 0.50 1 calc PR
H18O H 0.8202 0.6859 -0.0221 0.146 Uiso 0.50 1 calc PR
C186 C 0.8427(13) 0.7365(13) 0.0607(12) 0.121(8) Uani 0.50 1 d PDU
H18P H 0.8248 0.7591 0.0761 0.146 Uiso 0.50 1 calc PR
H18Q H 0.8635 0.7265 0.0833 0.146 Uiso 0.50 1 calc PR
C185 C 0.8165(13) 0.6942(14) 0.0477(11) 0.122(8) Uani 0.50 1 d PDU
H18M H 0.8202 0.6677 0.0686 0.146 Uiso 0.50 1 calc PR
H18N H 0.7872 0.7014 0.0431 0.146 Uiso 0.50 1 calc PR

loop_
_atom_site_aniso_label
_atom_site_aniso_U_11
_atom_site_aniso_U_22
_atom_site_aniso_U_33
_atom_site_aniso_U_23
_atom_site_aniso_U_13
_atom_site_aniso_U_12
Fe1 0.0167(7) 0.0267(8) 0.0201(8) -0.0019(6) 0.0010(6) -0.0007(6)
Fe2 0.0200(8) 0.0221(8) 0.0253(8) -0.0003(6) -0.0026(6) 0.0053(6)
Fe3 0.0183(8) 0.0241(8) 0.0177(7) -0.0018(6) -0.0025(6) 0.0006(6)
Fe4 0.0229(8) 0.0249(8) 0.0162(7) 0.0010(6) 0.0009(6) -0.0016(6)
Fe5 0.0178(7) 0.0204(8) 0.0165(7) -0.0008(6) -0.0003(6) 0.0005(6)
Fe6 0.0164(7) 0.0190(7) 0.0153(7) 0.0003(6) -0.0004(6) -0.0001(6)
Fe7 0.0210(8) 0.0204(8) 0.0233(8) 0.0017(6) -0.0010(6) 0.0032(6)
Fe8 0.0199(8) 0.0195(8) 0.0161(7) 0.0014(6) 0.0004(6) 0.0009(6)
Fe9 0.0220(8) 0.0218(8) 0.0176(7) -0.0019(6) 0.0019(6) 0.0006(6)
Fe10 0.0213(8) 0.0240(8) 0.0178(7) -0.0001(6) -0.0040(6) -0.0005(6)
Fe11 0.0202(8) 0.0205(8) 0.0218(8) 0.0015(6) -0.0023(6) 0.0024(6)
Fe12 0.0209(8) 0.0186(8) 0.0237(8) -0.0025(6) -0.0021(6) 0.0006(6)
Fe13 0.0171(7) 0.0185(7) 0.0187(7) 0.0008(6) 0.0003(6) -0.0002(6)
Fe14 0.0184(8) 0.0190(8) 0.0245(8) -0.0015(6) 0.0009(6) 0.0015(6)
Fe15 0.0240(8) 0.0200(8) 0.0248(8) 0.0016(6) 0.0037(6) -0.0016(6)
Fe16 0.0234(8) 0.0231(8) 0.0233(8) -0.0010(6) 0.0077(6) -0.0021(6)
Fe17 0.0185(8) 0.0444(10) 0.0235(8) 0.0030(7) -0.0030(6) 0.0005(7)
Fe18 0.0175(8) 0.0348(9) 0.0406(10) -0.0031(7) -0.0029(7) -0.0064(7)
Fe19 0.0152(7) 0.0331(9) 0.0256(8) 0.0038(7) 0.0010(6) -0.0004(6)
Fe20 0.0210(8) 0.0461(10) 0.0201(8) 0.0087(7) 0.0002(6) 0.0016(7)
Fe21 0.0168(8) 0.0277(8) 0.0208(8) 0.0032(6) 0.0003(6) -0.0013(6)
Fe22 0.0169(8) 0.0345(9) 0.0215(8) -0.0015(7) -0.0012(6) -0.0015(6)
Fe23 0.0197(8) 0.0296(8) 0.0196(8) 0.0012(6) 0.0015(6) 0.0011(6)
Fe24 0.0169(8) 0.0270(8) 0.0222(8) 0.0025(6) 0.0013(6) -0.0017(6)
Fe25 0.0214(8) 0.0296(9) 0.0393(9) -0.0036(7) -0.0012(7) -0.0068(7)
Fe26 0.0186(8) 0.0276(8) 0.0274(8) 0.0056(7) 0.0016(6) -0.0024(6)
Fe27 0.0187(8) 0.0243(8) 0.0264(8) 0.0001(6) 0.0000(6) -0.0022(6)
Fe28 0.0205(8) 0.0405(10) 0.0222(8) 0.0007(7) 0.0036(6) 0.0011(7)
Fe29 0.0155(7) 0.0242(8) 0.0220(8) 0.0019(6) -0.0011(6) -0.0013(6)
Fe30 0.0206(8) 0.0303(9) 0.0212(8) 0.0044(6) -0.0015(6) 0.0014(6)
Fe31 0.0205(8) 0.0286(9) 0.0312(9) -0.0062(7) 0.0008(7) -0.0018(6)
Fe32 0.0219(8) 0.0241(8) 0.0320(9) 0.0040(7) -0.0015(7) -0.0027(6)
O1 0.018(4) 0.027(4) 0.019(4) -0.001(3) 0.003(3) 0.000(3)
O2 0.017(3) 0.019(3) 0.018(3) 0.000(3) 0.001(3) -0.001(3)
O3 0.022(4) 0.023(4) 0.019(4) -0.001(3) -0.002(3) 0.002(3)
O4 0.018(3) 0.020(4) 0.016(3) 0.003(3) -0.002(3) 0.003(3)
O5 0.019(4) 0.025(4) 0.023(4) 0.000(3) 0.001(3) 0.005(3)
O6 0.023(4) 0.021(4) 0.017(4) -0.001(3) -0.001(3) -0.002(3)
O7 0.021(4) 0.023(4) 0.019(4) 0.000(3) 0.002(3) 0.002(3)
O8 0.017(4) 0.025(4) 0.019(4) -0.001(3) -0.003(3) 0.001(3)
O9 0.017(3) 0.017(3) 0.018(3) 0.002(3) -0.004(3) 0.002(3)
O10 0.021(4) 0.017(4) 0.023(4) 0.002(3) 0.001(3) 0.000(3)
O11 0.016(3) 0.015(3) 0.022(4) 0.001(3) 0.003(3) 0.001(3)
O12 0.014(3) 0.022(4) 0.025(4) 0.001(3) -0.002(3) 0.002(3)
O13 0.018(4) 0.026(4) 0.021(4) -0.003(3) 0.005(3) -0.003(3)
O14 0.023(4) 0.019(4) 0.024(4) -0.002(3) 0.002(3) -0.004(3)
O15 0.020(4) 0.023(4) 0.044(5) 0.002(3) -0.006(3) 0.007(3)
O16 0.026(4) 0.029(4) 0.015(3) 0.001(3) 0.001(3) 0.005(3)
O17 0.026(4) 0.023(4) 0.016(4) 0.002(3) 0.005(3) 0.002(3)
O18 0.034(4) 0.020(4) 0.024(4) 0.005(3) -0.003(3) 0.013(3)
O19 0.017(4) 0.021(4) 0.029(4) -0.004(3) -0.002(3) 0.002(3)
O20 0.033(4) 0.032(4) 0.023(4) 0.006(3) 0.004(3) -0.008(3)
O21 0.027(4) 0.041(5) 0.021(4) -0.004(3) 0.003(3) -0.008(3)
O22 0.026(4) 0.028(4) 0.026(4) -0.003(3) 0.005(3) 0.006(3)
O23 0.027(4) 0.033(4) 0.031(4) -0.005(3) 0.004(3) 0.011(3)
O24 0.022(4) 0.039(4) 0.027(4) -0.007(3) -0.002(3) -0.008(3)
O25 0.021(4) 0.037(4) 0.031(4) -0.003(3) -0.006(3) 0.003(3)
O26 0.031(4) 0.029(4) 0.025(4) -0.001(3) -0.008(3) 0.007(3)
O27 0.029(4) 0.033(4) 0.028(4) 0.003(3) -0.003(3) 0.011(3)
O28 0.032(4) 0.031(4) 0.018(4) -0.005(3) 0.006(3) -0.004(3)
O29 0.030(4) 0.038(4) 0.016(4) -0.002(3) -0.003(3) -0.004(3)
O30 0.031(4) 0.038(4) 0.017(4) 0.004(3) -0.002(3) -0.005(3)
O31 0.038(4) 0.032(4) 0.019(4) 0.005(3) -0.005(3) -0.004(3)
O32 0.027(4) 0.026(4) 0.032(4) 0.004(3) -0.001(3) -0.005(3)
O33 0.030(4) 0.026(4) 0.033(4) 0.004(3) -0.006(3) -0.001(3)
O34 0.018(4) 0.023(4) 0.032(4) 0.000(3) -0.001(3) 0.002(3)
O35 0.022(4) 0.026(4) 0.037(4) -0.008(3) -0.006(3) 0.002(3)
O36 0.034(4) 0.038(4) 0.024(4) -0.014(3) 0.012(3) -0.002(3)
O37 0.039(5) 0.031(4) 0.035(4) -0.013(4) 0.015(4) -0.006(4)
O38 0.031(4) 0.031(4) 0.031(4) 0.009(3) 0.004(3) 0.004(3)
O39 0.040(5) 0.027(4) 0.024(4) 0.005(3) 0.003(3) 0.002(3)
O40 0.039(4) 0.021(4) 0.021(4) -0.007(3) -0.003(3) 0.005(3)
O41 0.024(4) 0.027(4) 0.027(4) -0.001(3) 0.000(3) 0.007(3)
O42 0.035(4) 0.026(4) 0.030(4) -0.007(3) -0.005(3) -0.005(3)
O43 0.029(4) 0.033(4) 0.030(4) -0.001(3) -0.009(3) 0.000(3)
O44 0.017(4) 0.028(4) 0.037(4) 0.006(3) -0.004(3) 0.004(3)
O45 0.031(4) 0.027(4) 0.036(4) 0.005(3) -0.010(3) 0.000(3)
O46 0.042(5) 0.020(4) 0.037(5) -0.002(3) 0.000(4) -0.005(3)
O47 0.034(4) 0.022(4) 0.037(4) -0.003(3) 0.003(3) -0.010(3)
O48 0.028(4) 0.032(4) 0.029(4) 0.003(3) 0.009(3) -0.001(3)
O49 0.043(5) 0.031(4) 0.027(4) 0.002(3) 0.009(3) -0.013(4)
O50 0.022(4) 0.026(4) 0.039(4) -0.002(3) 0.003(3) -0.002(3)
O51 0.017(4) 0.024(4) 0.046(5) 0.004(3) 0.003(3) 0.004(3)
O52 0.016(4) 0.039(4) 0.025(4) 0.002(3) 0.000(3) -0.002(3)
O53 0.014(4) 0.039(4) 0.025(4) 0.002(3) -0.001(3) -0.001(3)
O54 0.014(3) 0.026(4) 0.026(4) 0.002(3) -0.001(3) 0.000(3)
O55 0.020(4) 0.033(4) 0.032(4) -0.006(3) -0.002(3) -0.005(3)
O56 0.019(4) 0.035(4) 0.029(4) 0.001(3) -0.002(3) -0.003(3)
O57 0.021(4) 0.025(4) 0.028(4) 0.004(3) -0.004(3) 0.001(3)
O58 0.018(4) 0.031(4) 0.021(4) -0.002(3) 0.003(3) 0.000(3)
O59 0.015(3) 0.023(4) 0.028(4) 0.003(3) -0.003(3) -0.001(3)
O60 0.020(4) 0.026(4) 0.033(4) -0.001(3) -0.002(3) -0.004(3)
O61 0.022(4) 0.024(4) 0.020(4) -0.003(3) -0.003(3) 0.003(3)
O62 0.015(4) 0.038(4) 0.023(4) 0.000(3) 0.001(3) -0.001(3)
O63 0.014(3) 0.023(4) 0.022(4) 0.001(3) -0.001(3) -0.001(3)
O64 0.015(3) 0.029(4) 0.023(4) 0.003(3) -0.003(3) -0.002(3)
O65 0.019(4) 0.031(4) 0.027(4) 0.006(3) -0.001(3) -0.002(3)
O66 0.021(4) 0.031(4) 0.067(6) -0.005(4) -0.007(4) -0.013(3)
O67 0.022(4) 0.034(4) 0.022(4) 0.007(3) 0.003(3) -0.005(3)
O68 0.021(4) 0.050(5) 0.018(4) -0.002(3) -0.002(3) -0.004(3)
O69 0.024(4) 0.031(4) 0.037(4) 0.000(3) 0.003(3) -0.010(3)
O70 0.017(4) 0.029(4) 0.029(4) 0.003(3) -0.001(3) -0.002(3)
O71 0.032(4) 0.053(5) 0.026(4) 0.009(4) 0.000(3) 0.000(4)
O72 0.032(4) 0.067(6) 0.019(4) 0.006(4) -0.002(3) 0.009(4)
O73 0.015(4) 0.058(5) 0.029(4) 0.004(4) -0.002(3) 0.004(4)
O74 0.018(4) 0.047(5) 0.032(4) 0.007(4) -0.003(3) 0.005(3)
O75 0.034(5) 0.062(6) 0.031(4) -0.010(4) -0.006(4) -0.003(4)
O76 0.027(4) 0.063(6) 0.043(5) -0.009(4) -0.009(4) -0.011(4)
O77 0.025(4) 0.038(5) 0.052(5) 0.004(4) 0.003(4) -0.011(4)
O78 0.028(4) 0.035(4) 0.035(4) 0.008(4) 0.000(3) -0.009(3)
O79 0.032(4) 0.042(5) 0.022(4) 0.000(3) -0.004(3) 0.006(4)
O80 0.025(4) 0.047(5) 0.024(4) 0.003(3) 0.006(3) 0.006(4)
O81 0.023(4) 0.042(5) 0.038(5) 0.013(4) 0.002(3) 0.000(4)
O82 0.026(4) 0.040(5) 0.041(5) 0.020(4) -0.002(3) 0.002(4)
O83 0.027(4) 0.075(6) 0.027(4) 0.018(4) 0.009(3) 0.007(4)
O84 0.040(5) 0.056(5) 0.028(4) 0.012(4) 0.014(4) 0.007(4)
O85 0.022(4) 0.030(4) 0.039(4) 0.003(3) -0.003(3) 0.001(3)
O86 0.027(4) 0.028(4) 0.043(5) -0.006(4) 0.005(3) -0.001(3)
O87 0.031(4) 0.048(5) 0.027(4) -0.004(4) -0.003(3) 0.012(4)
O88 0.033(4) 0.046(5) 0.025(4) 0.004(4) -0.002(3) 0.008(4)
O89 0.044(5) 0.029(4) 0.051(5) 0.003(4) 0.001(4) -0.012(4)
O90 0.026(4) 0.035(5) 0.053(5) 0.010(4) 0.003(4) -0.009(4)
O91 0.029(4) 0.043(5) 0.055(5) -0.014(4) 0.004(4) -0.009(4)
O92 0.033(4) 0.042(5) 0.040(5) -0.013(4) -0.002(4) -0.007(4)
O93 0.017(4) 0.034(4) 0.037(4) 0.007(3) 0.004(3) -0.001(3)
O94 0.021(4) 0.033(4) 0.038(4) 0.001(3) -0.002(3) -0.001(3)
O95 0.026(4) 0.032(4) 0.040(5) 0.002(4) -0.014(3) -0.001(3)
O96 0.021(4) 0.033(4) 0.031(4) 0.001(3) 0.000(3) 0.001(3)
O97 0.037(5) 0.037(5) 0.027(4) 0.011(3) 0.000(3) 0.002(4)
O98 0.029(4) 0.032(4) 0.034(4) 0.008(3) -0.007(3) -0.001(3)
O99 0.035(5) 0.028(4) 0.053(5) 0.002(4) 0.002(4) 0.004(4)
O100 0.035(5) 0.029(4) 0.058(6) -0.007(4) -0.004(4) 0.001(4)
O101 0.029(4) 0.042(5) 0.033(5) -0.007(4) 0.003(3) 0.003(4)
O102 0.032(4) 0.048(5) 0.029(4) -0.009(4) 0.000(3) 0.007(4)
C1 0.038(5) 0.018(5) 0.046(5) 0.000(4) 0.001(4) -0.004(4)
C2 0.040(5) 0.023(5) 0.050(6) -0.002(4) 0.003(4) -0.007(4)
C3 0.041(6) 0.036(6) 0.075(7) 0.000(5) -0.010(5) 0.017(5)
C4 0.042(6) 0.035(6) 0.074(7) 0.000(5) -0.011(5) 0.017(5)
C5 0.041(6) 0.049(6) 0.023(4) -0.010(4) 0.008(4) 0.016(5)
C6 0.050(6) 0.056(6) 0.024(4) -0.007(4) 0.007(4) 0.014(5)
C7 0.063(6) 0.042(6) 0.020(4) 0.004(4) -0.005(4) 0.006(5)
C8 0.068(7) 0.049(6) 0.021(4) 0.005(4) 0.000(4) 0.007(5)
C9 0.149(13) 0.123(11) 0.050(7) -0.003(7) -0.011(8) 0.107(10)
C10 0.145(13) 0.118(11) 0.050(7) -0.003(7) -0.013(8) 0.103(10)
C11 0.017(5) 0.044(6) 0.060(6) -0.007(5) -0.004(4) 0.001(4)
C12 0.022(5) 0.048(6) 0.067(6) -0.005(5) -0.003(5) -0.003(4)
C13 0.070(5) 0.077(6) 0.066(5) 0.015(5) 0.039(5) -0.014(5)
C14 0.072(5) 0.080(5) 0.069(5) 0.016(5) 0.040(4) -0.016(4)
C15 0.073(5) 0.092(6) 0.080(6) 0.018(5) 0.041(5) -0.012(5)
C16 0.084(6) 0.080(5) 0.081(6) 0.015(5) 0.042(5) -0.018(5)
C17 0.083(6) 0.095(6) 0.069(5) 0.015(5) 0.039(5) -0.021(5)
C18 0.053(5) 0.066(5) 0.070(5) -0.019(4) 0.020(4) 0.023(4)
C19 0.055(4) 0.069(5) 0.073(5) -0.019(4) 0.022(4) 0.025(4)
C20 0.061(5) 0.077(6) 0.073(5) -0.019(5) 0.023(4) 0.028(5)
C21 0.058(5) 0.081(6) 0.083(6) -0.018(5) 0.022(5) 0.018(4)
C22 0.066(5) 0.071(5) 0.083(6) -0.015(5) 0.026(5) 0.028(4)
C23 0.022(3) 0.049(4) 0.050(4) -0.001(3) -0.003(3) -0.003(3)
C24 0.024(3) 0.053(4) 0.052(4) -0.001(3) -0.004(3) -0.003(3)
C25 0.029(4) 0.060(5) 0.055(4) -0.004(4) -0.007(4) -0.008(4)
C26 0.023(4) 0.059(5) 0.056(4) 0.000(4) -0.002(4) -0.006(4)
C27 0.031(4) 0.059(4) 0.060(5) 0.001(4) -0.007(4) 0.004(4)
C28 0.046(4) 0.050(4) 0.032(4) 0.008(3) -0.012(3) 0.007(3)
C29 0.049(4) 0.053(4) 0.033(3) 0.008(3) -0.013(3) 0.007(3)
C30 0.053(5) 0.058(4) 0.039(4) 0.005(4) -0.015(4) 0.003(4)
C31 0.057(5) 0.058(4) 0.040(5) 0.007(4) -0.016(4) 0.014(4)
C32 0.051(5) 0.058(5) 0.033(4) 0.011(4) -0.013(3) 0.006(4)
C33 0.046(4) 0.033(4) 0.031(3) -0.007(3) -0.010(3) 0.002(3)
C34 0.048(4) 0.037(3) 0.032(3) -0.009(3) -0.011(3) 0.002(3)
C35 0.049(4) 0.045(5) 0.037(4) -0.011(4) -0.011(4) -0.002(3)
C36 0.054(5) 0.041(4) 0.031(4) -0.007(3) -0.012(4) 0.003(4)
C37 0.054(4) 0.038(4) 0.033(4) -0.012(3) -0.009(4) 0.004(3)
C38 0.064(5) 0.068(5) 0.026(4) 0.008(4) -0.010(3) 0.002(4)
C39 0.068(5) 0.071(5) 0.028(4) 0.010(3) -0.011(3) 0.001(4)
C40 0.074(5) 0.089(6) 0.036(4) 0.017(4) -0.007(4) -0.005(4)
C41 0.080(5) 0.074(5) 0.034(5) 0.011(4) -0.017(4) 0.008(4)
C42 0.073(5) 0.077(5) 0.031(4) 0.004(4) -0.015(4) 0.001(4)
C43 0.052(4) 0.033(4) 0.038(4) 0.010(3) -0.003(3) -0.004(3)
C44 0.055(4) 0.034(3) 0.041(4) 0.011(3) -0.003(3) -0.004(3)
C45 0.057(5) 0.037(4) 0.048(4) 0.009(4) -0.005(4) -0.008(4)
C46 0.066(5) 0.042(5) 0.043(4) 0.012(4) 0.001(4) -0.007(4)
C47 0.058(5) 0.036(4) 0.053(5) 0.012(4) -0.004(4) -0.002(4)
C48 0.047(4) 0.026(3) 0.052(4) -0.003(3) 0.002(4) -0.005(3)
C49 0.050(4) 0.026(3) 0.056(4) -0.003(3) 0.001(3) -0.005(3)
C50 0.054(4) 0.032(4) 0.073(5) -0.006(4) -0.003(4) 0.001(4)
C51 0.062(5) 0.033(4) 0.062(5) 0.005(4) 0.005(4) -0.005(4)
C52 0.060(5) 0.031(4) 0.061(5) -0.007(4) -0.003(4) -0.010(4)
C53 0.076(5) 0.072(5) 0.065(5) -0.027(4) 0.043(5) -0.012(5)
C54 0.079(5) 0.074(5) 0.067(5) -0.028(4) 0.043(4) -0.011(4)
C55 0.091(6) 0.078(6) 0.081(6) -0.036(5) 0.044(5) -0.014(5)
C56 0.082(5) 0.073(6) 0.068(6) -0.022(5) 0.043(5) -0.004(5)
C57 0.083(6) 0.086(6) 0.064(5) -0.027(5) 0.038(5) -0.006(5)
C58 0.076(5) 0.046(4) 0.041(4) 0.017(4) -0.008(4) 0.006(4)
C59 0.079(5) 0.049(4) 0.043(4) 0.018(3) -0.009(4) 0.007(4)
C60 0.084(5) 0.059(5) 0.050(5) 0.016(4) -0.015(4) 0.002(4)
C61 0.086(6) 0.050(4) 0.048(5) 0.017(4) -0.010(5) 0.010(4)
C62 0.088(6) 0.058(5) 0.044(4) 0.019(4) -0.006(4) 0.012(5)
C63 0.110(7) 0.071(6) 0.056(5) -0.005(4) 0.014(5) 0.051(5)
C64 0.113(7) 0.074(5) 0.059(5) -0.006(4) 0.015(5) 0.052(5)
C65 0.118(7) 0.087(6) 0.073(6) -0.004(5) 0.022(5) 0.047(5)
C66 0.119(7) 0.075(6) 0.060(6) -0.007(5) 0.014(5) 0.055(5)
C67 0.125(7) 0.082(6) 0.059(5) -0.006(5) 0.015(5) 0.055(6)
C68 0.093(6) 0.082(6) 0.072(6) -0.023(5) -0.039(5) -0.011(5)
C69 0.097(6) 0.086(6) 0.074(5) -0.024(5) -0.040(5) -0.012(5)
C70 0.111(7) 0.091(6) 0.087(6) -0.032(5) -0.043(6) -0.005(6)
C71 0.106(7) 0.096(7) 0.074(6) -0.021(5) -0.039(6) -0.017(6)
C72 0.099(6) 0.097(7) 0.080(6) -0.024(6) -0.038(6) -0.019(6)
C73 0.041(5) 0.068(6) 0.113(7) 0.005(5) -0.029(4) -0.004(4)
C74 0.043(4) 0.072(5) 0.118(7) 0.004(5) -0.031(4) -0.004(4)
C75 0.047(5) 0.076(6) 0.128(8) 0.001(5) -0.035(5) -0.007(5)
C76 0.055(5) 0.078(6) 0.127(8) 0.010(5) -0.038(5) -0.003(5)
C77 0.049(5) 0.083(6) 0.128(7) 0.001(5) -0.021(5) -0.005(5)
C78 0.087(6) 0.029(4) 0.094(6) 0.005(4) -0.006(5) -0.019(4)
C79 0.091(6) 0.030(4) 0.097(6) 0.006(4) -0.006(5) -0.020(4)
C80 0.102(7) 0.035(5) 0.101(7) 0.001(4) -0.006(5) -0.023(5)
C81 0.096(6) 0.039(5) 0.107(7) 0.005(5) 0.001(5) -0.024(5)
C82 0.098(6) 0.036(5) 0.109(7) 0.009(5) -0.011(5) -0.016(5)
C83 0.092(7) 0.079(6) 0.083(6) 0.032(5) 0.043(5) -0.007(5)
C84 0.095(6) 0.082(6) 0.085(6) 0.032(5) 0.045(5) -0.008(5)
C85 0.106(7) 0.084(6) 0.095(7) 0.030(6) 0.047(6) -0.015(5)
C86 0.097(7) 0.094(6) 0.097(7) 0.035(6) 0.048(6) -0.003(5)
C87 0.102(7) 0.094(7) 0.086(6) 0.034(6) 0.042(6) -0.013(6)
C88 0.024(3) 0.050(4) 0.080(5) -0.007(4) 0.007(3) 0.001(3)
C89 0.025(3) 0.053(4) 0.083(5) -0.005(4) 0.007(3) 0.001(3)
C90 0.026(4) 0.055(4) 0.092(6) -0.008(4) 0.006(4) -0.002(4)
C91 0.028(4) 0.060(5) 0.089(6) -0.002(4) 0.001(4) 0.001(4)
C92 0.032(4) 0.062(5) 0.086(5) -0.007(4) 0.013(4) 0.000(4)
C93 0.038(5) 0.036(5) 0.053(6) 0.009(5) 0.001(5) 0.007(4)
C94 0.040(5) 0.040(6) 0.063(6) 0.009(5) -0.001(5) 0.009(4)
C95 0.034(6) 0.060(8) 0.173(13) -0.024(8) -0.016(7) -0.019(6)
C96 0.035(6) 0.059(8) 0.171(13) -0.024(8) -0.013(7) -0.019(6)
C97 0.045(6) 0.082(8) 0.040(5) 0.024(6) 0.025(5) -0.010(6)
C98 0.052(6) 0.088(8) 0.042(5) 0.020(6) 0.026(5) -0.009(6)
C99 0.063(7) 0.085(8) 0.031(5) -0.015(6) -0.010(5) -0.004(6)
C100 0.067(7) 0.089(8) 0.034(5) -0.014(6) -0.006(5) -0.004(6)
C101 0.092(9) 0.093(9) 0.065(8) -0.004(6) -0.003(7) -0.054(8)
C102 0.084(9) 0.087(9) 0.064(8) -0.003(6) -0.003(7) -0.049(8)
C103 0.025(5) 0.035(5) 0.056(6) 0.001(5) -0.003(4) 0.002(4)
C104 0.028(5) 0.037(5) 0.062(6) 0.001(5) -0.004(5) 0.004(4)
C105 0.062(5) 0.092(6) 0.042(4) 0.020(4) -0.015(4) 0.011(4)
C106 0.065(5) 0.094(6) 0.044(4) 0.022(4) -0.016(4) 0.012(4)
C107 0.067(5) 0.102(7) 0.052(5) 0.025(5) -0.015(4) 0.016(5)
C108 0.074(6) 0.101(6) 0.046(5) 0.017(4) -0.019(5) 0.013(5)
C109 0.074(6) 0.096(6) 0.052(5) 0.025(4) -0.015(5) 0.008(5)
C110 0.023(3) 0.059(4) 0.054(4) 0.002(4) -0.004(3) 0.006(3)
C111 0.024(3) 0.061(4) 0.056(4) 0.001(3) -0.005(3) 0.005(3)
C112 0.025(4) 0.065(5) 0.060(5) 0.000(4) -0.003(4) 0.007(4)
C113 0.030(4) 0.069(5) 0.059(5) 0.004(4) -0.010(4) 0.009(4)
C114 0.031(4) 0.065(4) 0.063(5) -0.002(4) -0.004(4) -0.002(4)
C115 0.055(5) 0.108(7) 0.067(6) -0.033(5) -0.025(4) -0.006(5)
C116 0.058(5) 0.111(7) 0.068(5) -0.033(5) -0.026(4) -0.007(4)
C117 0.064(6) 0.116(7) 0.071(6) -0.030(5) -0.027(5) -0.003(5)
C118 0.066(6) 0.117(7) 0.076(6) -0.032(6) -0.028(5) -0.015(5)
C119 0.063(6) 0.116(8) 0.072(6) -0.039(6) -0.025(4) -0.004(5)
C120 0.044(4) 0.066(5) 0.062(5) 0.015(4) 0.017(4) -0.009(4)
C121 0.046(4) 0.068(5) 0.064(4) 0.015(4) 0.018(4) -0.010(3)
C122 0.047(5) 0.075(5) 0.071(5) 0.014(5) 0.018(4) -0.006(4)
C123 0.052(5) 0.072(5) 0.070(5) 0.010(5) 0.022(4) -0.016(4)
C124 0.051(5) 0.070(6) 0.063(5) 0.015(5) 0.020(4) -0.010(4)
C125 0.047(5) 0.066(5) 0.055(5) -0.005(4) 0.016(4) 0.007(4)
C126 0.049(4) 0.068(5) 0.058(5) -0.007(4) 0.017(3) 0.008(4)
C127 0.057(5) 0.079(6) 0.065(5) -0.007(4) 0.014(4) 0.017(4)
C128 0.057(5) 0.073(6) 0.064(5) -0.004(4) 0.025(4) 0.007(4)
C129 0.056(5) 0.071(6) 0.067(5) -0.013(4) 0.016(4) 0.007(4)
C130 0.075(6) 0.051(5) 0.114(7) 0.024(5) -0.007(5) 0.008(5)
C131 0.079(6) 0.052(5) 0.119(7) 0.024(5) -0.007(5) 0.008(4)
C132 0.081(6) 0.054(6) 0.125(8) 0.025(6) -0.008(6) 0.011(5)
C133 0.097(7) 0.064(6) 0.129(8) 0.012(5) -0.016(6) 0.012(5)
C134 0.087(6) 0.059(6) 0.132(8) 0.028(6) 0.002(6) 0.006(5)
C135 0.076(6) 0.097(7) 0.050(5) 0.023(5) 0.036(4) 0.008(5)
C136 0.079(6) 0.099(6) 0.052(5) 0.024(4) 0.037(4) 0.008(4)
C137 0.088(6) 0.108(7) 0.056(5) 0.030(5) 0.033(4) 0.010(5)
C138 0.085(6) 0.099(7) 0.060(6) 0.023(5) 0.039(5) 0.005(5)
C139 0.081(6) 0.102(7) 0.054(5) 0.021(5) 0.040(5) 0.007(5)
C140 0.048(4) 0.030(4) 0.057(4) -0.003(3) 0.005(4) 0.004(3)
C141 0.050(4) 0.032(3) 0.061(4) -0.004(3) 0.005(3) 0.004(3)
C142 0.054(5) 0.033(4) 0.069(5) 0.000(4) 0.002(4) 0.007(4)
C143 0.058(5) 0.039(4) 0.063(4) -0.009(4) 0.009(4) 0.002(4)
C144 0.053(4) 0.034(4) 0.071(5) -0.006(4) 0.007(4) 0.000(4)
C145 0.048(4) 0.071(5) 0.028(4) -0.006(3) -0.004(3) 0.003(4)
C146 0.051(4) 0.073(5) 0.029(3) -0.008(3) -0.005(3) 0.003(3)
C147 0.059(5) 0.083(6) 0.036(4) -0.014(4) -0.005(4) 0.010(4)
C148 0.060(5) 0.075(6) 0.037(5) -0.006(4) -0.009(4) -0.003(4)
C149 0.056(5) 0.075(5) 0.030(4) -0.005(4) -0.010(4) -0.001(4)
C150 0.080(6) 0.086(6) 0.087(6) 0.015(5) 0.015(5) -0.038(5)
C151 0.083(6) 0.089(6) 0.089(6) 0.015(5) 0.016(5) -0.039(5)
C152 0.084(6) 0.097(7) 0.096(7) 0.011(6) 0.019(6) -0.036(5)
C153 0.091(7) 0.089(6) 0.095(7) 0.015(6) 0.017(6) -0.040(5)
C154 0.092(6) 0.098(7) 0.090(6) 0.018(6) 0.014(6) -0.044(6)
C155 0.060(5) 0.064(5) 0.072(5) -0.032(4) -0.001(4) -0.019(4)
C156 0.063(5) 0.066(5) 0.074(5) -0.033(4) 0.000(4) -0.019(4)
C157 0.067(5) 0.073(6) 0.077(6) -0.037(5) 0.000(5) -0.024(4)
C158 0.069(6) 0.072(6) 0.072(5) -0.032(4) -0.002(5) -0.020(5)
C159 0.070(5) 0.070(6) 0.083(6) -0.033(5) 0.002(5) -0.013(4)
C160 0.022(3) 0.063(5) 0.068(5) 0.009(4) 0.006(3) 0.001(3)
C161 0.023(3) 0.065(5) 0.072(5) 0.007(4) 0.006(3) 0.001(3)
C162 0.032(4) 0.078(6) 0.075(5) 0.010(4) 0.012(4) -0.001(4)
C163 0.027(4) 0.071(5) 0.083(5) 0.002(4) 0.003(4) -0.001(4)
C164 0.024(4) 0.067(5) 0.079(6) 0.007(4) 0.002(4) 0.004(4)
C165 0.043(5) 0.071(6) 0.105(7) -0.002(5) -0.026(4) -0.007(4)
C166 0.045(4) 0.074(5) 0.109(7) -0.002(5) -0.027(4) -0.007(4)
C167 0.052(5) 0.084(6) 0.120(7) -0.007(5) -0.016(5) -0.009(5)
C168 0.050(5) 0.078(6) 0.111(7) -0.004(5) -0.031(5) -0.009(5)
C169 0.055(5) 0.080(6) 0.122(7) 0.003(5) -0.034(5) -0.004(5)
C170 0.081(6) 0.079(6) 0.052(5) 0.025(4) -0.027(5) 0.006(5)
C171 0.085(5) 0.082(6) 0.054(5) 0.025(4) -0.028(4) 0.008(5)
C172 0.096(6) 0.092(6) 0.056(5) 0.020(5) -0.029(5) 0.014(5)
C173 0.097(6) 0.086(6) 0.065(5) 0.031(5) -0.028(5) 0.002(5)
C174 0.086(6) 0.090(6) 0.060(5) 0.023(5) -0.029(5) 0.013(5)
C175 0.101(7) 0.039(5) 0.100(7) 0.002(5) -0.006(6) 0.014(4)
C176 0.105(7) 0.040(4) 0.103(7) 0.002(4) -0.006(5) 0.014(4)
C177 0.115(7) 0.047(5) 0.107(7) 0.007(5) -0.008(6) 0.020(5)
C178 0.110(7) 0.045(5) 0.110(7) 0.000(5) -0.002(6) 0.020(5)
C179 0.111(7) 0.046(5) 0.114(7) 0.000(5) -0.005(6) 0.006(5)
C180 0.043(4) 0.066(5) 0.048(4) -0.021(4) 0.012(3) 0.001(4)
C181 0.045(4) 0.068(5) 0.051(4) -0.021(4) 0.013(3) 0.003(3)
C182 0.055(5) 0.071(5) 0.058(5) -0.017(4) 0.016(4) 0.008(4)
C183 0.045(4) 0.076(5) 0.058(5) -0.020(5) 0.015(4) 0.001(4)
C184 0.049(5) 0.072(5) 0.052(4) -0.026(4) 0.012(4) 0.006(4)
O103 0.15(3) 0.14(3) 0.078(18) -0.009(18) 0.001(17) -0.05(2)
C188 0.16(2) 0.116(17) 0.085(14) -0.009(13) 0.010(14) 0.011(15)
C187 0.16(2) 0.117(17) 0.086(14) -0.009(13) 0.010(14) 0.011(15)
C186 0.16(2) 0.117(17) 0.085(14) -0.009(13) 0.011(14) 0.011(15)
C185 0.16(2) 0.117(17) 0.086(14) -0.009(13) 0.010(14) 0.011(15)

loop_
_atom_type_symbol
_atom_type_description
_atom_type_scat_dispersion_real
_atom_type_scat_dispersion_imag
_atom_type_scat_source
C C 0.0033 0.0016 'International Tables Vol C Tables 4.2.6.8 and 6.1.1.4'
H H 0.0000 0.0000 'International Tables Vol C Tables 4.2.6.8 and 6.1.1.4'
O O 0.0106 0.0060 'International Tables Vol C Tables 4.2.6.8 and 6.1.1.4'
Fe Fe 0.3463 0.8444 'International Tables Vol C Tables 4.2.6.8 and 6.1.1.4'

loop_
_geom_angle_atom_site_label_1
_geom_angle_atom_site_label_2
_geom_angle_atom_site_label_3
_geom_angle
O1 Fe1 O22 96.1(3)
O1 Fe1 O2 89.5(3)
O22 Fe1 O2 96.6(3)
O1 Fe1 O20 171.3(3)
O22 Fe1 O20 91.7(3)
O2 Fe1 O20 93.5(3)
O1 Fe1 O24 91.9(3)
O22 Fe1 O24 90.8(3)
O2 Fe1 O24 172.3(3)
O20 Fe1 O24 84.0(3)
O1 Fe1 O14 76.0(3)
O22 Fe1 O14 171.5(3)
O2 Fe1 O14 80.6(2)
O20 Fe1 O14 96.4(3)
O24 Fe1 O14 92.3(3)
O1 Fe2 O15 176.0(3)
O1 Fe2 O5 97.5(3)
O15 Fe2 O5 78.9(3)
O1 Fe2 O23 92.6(3)
O15 Fe2 O23 90.7(3)
O5 Fe2 O23 167.1(3)
O1 Fe2 O26 91.7(3)
O15 Fe2 O26 90.4(3)
O5 Fe2 O26 95.1(3)
O23 Fe2 O26 92.6(3)
O1 Fe2 O3 96.7(3)
O15 Fe2 O3 81.0(3)
O5 Fe2 O3 80.1(3)
O23 Fe2 O3 90.9(3)
O26 Fe2 O3 170.8(3)
O1 Fe2 Fe7 129.3(2)
O15 Fe2 Fe7 46.85(19)
O5 Fe2 Fe7 49.39(19)
O23 Fe2 Fe7 117.8(2)
O26 Fe2 Fe7 123.5(2)
O3 Fe2 Fe7 47.61(18)
O1 Fe3 O27 96.4(3)
O1 Fe3 O4 89.0(3)
O27 Fe3 O4 98.0(3)
O1 Fe3 O25 92.3(3)
O27 Fe3 O25 90.0(3)
O4 Fe3 O25 171.7(3)
O1 Fe3 O28 172.3(3)
O27 Fe3 O28 91.1(3)
O4 Fe3 O28 92.0(3)
O25 Fe3 O28 85.6(3)
O1 Fe3 O14 76.7(3)
O27 Fe3 O14 172.9(3)
O4 Fe3 O14 81.0(2)
O25 Fe3 O14 91.4(3)
O28 Fe3 O14 95.9(3)
O6 Fe4 O2 88.9(3)
O6 Fe4 O32 96.9(3)
O2 Fe4 O32 98.3(3)
O6 Fe4 O21 170.2(3)
O2 Fe4 O21 93.2(3)
O32 Fe4 O21 92.3(3)
O6 Fe4 O30 92.9(3)
O2 Fe4 O30 170.8(3)
O32 Fe4 O30 90.4(3)
O21 Fe4 O30 83.6(3)
O6 Fe4 O16 75.5(3)
O2 Fe4 O16 79.9(2)
O32 Fe4 O16 172.2(3)
O21 Fe4 O16 95.4(3)
O30 Fe4 O16 91.8(3)
O3 Fe5 O9 100.1(3)
O3 Fe5 O2 113.7(3)
O9 Fe5 O2 81.6(2)
O3 Fe5 O8 113.8(3)
O9 Fe5 O8 82.1(3)
O2 Fe5 O8 131.6(3)
O3 Fe5 O16 119.1(3)
O9 Fe5 O16 140.8(3)
O2 Fe5 O16 82.5(3)
O8 Fe5 O16 82.2(3)
O7 Fe6 O9 99.6(3)
O7 Fe6 O2 114.3(3)
O9 Fe6 O2 81.6(3)
O7 Fe6 O4 114.7(3)
O9 Fe6 O4 81.6(2)
O2 Fe6 O4 130.1(3)
O7 Fe6 O14 121.4(3)
O9 Fe6 O14 139.1(3)
O2 Fe6 O14 81.3(2)
O4 Fe6 O14 81.6(2)
O10 Fe7 O15 174.6(3)
O10 Fe7 O3 98.1(3)
O15 Fe7 O3 82.3(3)
O10 Fe7 O38 91.2(3)
O15 Fe7 O38 88.0(3)
O3 Fe7 O38 169.7(3)
O10 Fe7 O40 93.3(3)
O15 Fe7 O40 92.0(3)
O3 Fe7 O40 92.5(3)
O38 Fe7 O40 91.3(3)
O10 Fe7 O5 97.0(3)
O15 Fe7 O5 77.8(3)
O3 Fe7 O5 80.1(3)
O38 Fe7 O5 94.5(3)
O40 Fe7 O5 168.1(3)
O10 Fe7 Fe2 130.0(2)
O15 Fe7 Fe2 46.9(2)
O3 Fe7 Fe2 49.26(18)
O38 Fe7 Fe2 120.9(2)
O40 Fe7 Fe2 120.4(2)
O5 Fe7 Fe2 47.82(18)
O5 Fe8 O9 100.4(3)
O5 Fe8 O11 113.4(3)
O9 Fe8 O11 82.9(3)
O5 Fe8 O4 113.5(3)
O9 Fe8 O4 81.3(2)
O11 Fe8 O4 132.4(2)
O5 Fe8 O17 119.0(3)
O9 Fe8 O17 140.5(3)
O11 Fe8 O17 82.5(3)
O4 Fe8 O17 82.0(2)
O13 Fe9 O4 90.3(3)
O13 Fe9 O34 96.7(3)
O4 Fe9 O34 98.4(3)
O13 Fe9 O29 168.5(3)
O4 Fe9 O29 92.1(3)
O34 Fe9 O29 94.1(3)
O13 Fe9 O36 92.5(3)
O4 Fe9 O36 170.9(3)
O34 Fe9 O36 89.9(3)
O29 Fe9 O36 83.6(3)
O13 Fe9 O17 74.9(3)
O4 Fe9 O17 80.4(2)
O34 Fe9 O17 171.5(3)
O29 Fe9 O17 94.3(3)
O36 Fe9 O17 91.9(3)
O6 Fe10 O44 97.0(3)
O6 Fe10 O8 89.1(3)
O44 Fe10 O8 97.2(3)
O6 Fe10 O42 170.5(3)
O44 Fe10 O42 92.1(3)
O8 Fe10 O42 92.3(3)
O6 Fe10 O31 92.8(3)
O44 Fe10 O31 90.6(3)
O8 Fe10 O31 171.6(3)
O42 Fe10 O31 84.4(3)
O6 Fe10 O16 76.0(3)
O44 Fe10 O16 172.7(3)
O8 Fe10 O16 80.6(2)
O42 Fe10 O16 94.9(3)
O31 Fe10 O16 91.9(3)
O6 Fe11 O18 174.8(3)
O6 Fe11 O7 97.4(3)
O18 Fe11 O7 81.5(3)
O6 Fe11 O45 91.2(3)
O18 Fe11 O45 89.4(3)
O7 Fe11 O45 169.3(3)
O6 Fe11 O33 93.3(3)
O18 Fe11 O33 91.8(3)
O7 Fe11 O33 93.3(3)
O45 Fe11 O33 92.5(3)
O6 Fe11 O12 96.4(3)
O18 Fe11 O12 78.4(3)
O7 Fe11 O12 80.6(3)
O45 Fe11 O12 92.2(3)
O33 Fe11 O12 169.1(3)
O6 Fe11 Fe14 129.3(2)
O18 Fe11 Fe14 46.45(18)
O7 Fe11 Fe14 50.74(18)
O45 Fe11 Fe14 118.7(2)
O33 Fe11 Fe14 122.4(2)
O12 Fe11 Fe14 46.88(18)
O10 Fe12 O41 96.4(3)
O10 Fe12 O43 172.3(3)
O41 Fe12 O43 91.0(3)
O10 Fe12 O8 88.5(3)
O41 Fe12 O8 95.6(3)
O43 Fe12 O8 92.9(3)
O10 Fe12 O46 92.1(3)
O41 Fe12 O46 91.1(3)
O43 Fe12 O46 85.6(3)
O8 Fe12 O46 173.2(3)
O10 Fe12 O19 75.8(3)
O41 Fe12 O19 171.6(3)
O43 Fe12 O19 96.9(3)
O8 Fe12 O19 81.3(2)
O46 Fe12 O19 92.3(3)
O12 Fe13 O9 100.2(3)
O12 Fe13 O8 112.5(3)
O9 Fe13 O8 81.9(2)
O12 Fe13 O11 114.3(3)
O9 Fe13 O11 82.0(2)
O8 Fe13 O11 132.4(3)
O12 Fe13 O19 117.7(3)
O9 Fe13 O19 142.1(3)
O8 Fe13 O19 83.1(3)
O11 Fe13 O19 82.8(3)
O13 Fe14 O18 173.4(3)
O13 Fe14 O12 98.2(3)
O18 Fe14 O12 81.3(3)
O13 Fe14 O35 90.5(3)
O18 Fe14 O35 89.3(3)
O12 Fe14 O35 169.0(3)
O13 Fe14 O50 94.8(3)
O18 Fe14 O50 91.8(3)
O12 Fe14 O50 93.3(3)
O35 Fe14 O50 92.7(3)
O13 Fe14 O7 94.6(3)
O18 Fe14 O7 78.8(3)
O12 Fe14 O7 80.1(2)
O35 Fe14 O7 92.5(3)
O50 Fe14 O7 169.2(3)
O13 Fe14 Fe11 128.16(19)
O18 Fe14 Fe11 46.95(19)
O12 Fe14 Fe11 50.09(18)
O35 Fe14 Fe11 119.0(2)
O50 Fe14 Fe11 122.5(2)
O7 Fe14 Fe11 46.82(17)
O10 Fe15 O11 88.7(3)
O10 Fe15 O39 97.5(3)
O11 Fe15 O39 97.0(3)
O10 Fe15 O47 92.6(3)
O11 Fe15 O47 171.0(3)
O39 Fe15 O47 91.6(3)
O10 Fe15 O48 171.8(3)
O11 Fe15 O48 92.2(3)
O39 Fe15 O48 90.5(3)
O47 Fe15 O48 85.2(3)
O10 Fe15 O19 74.7(3)
O11 Fe15 O19 80.8(2)
O39 Fe15 O19 171.9(3)
O47 Fe15 O19 91.0(3)
O48 Fe15 O19 97.4(3)
O13 Fe16 O51 98.3(3)
O13 Fe16 O49 170.9(3)
O51 Fe16 O49 90.7(3)
O13 Fe16 O11 87.6(3)
O51 Fe16 O11 95.3(3)
O49 Fe16 O11 92.8(3)
O13 Fe16 O37 92.0(3)
O51 Fe16 O37 91.5(3)
O49 Fe16 O37 86.5(3)
O11 Fe16 O37 173.2(3)
O13 Fe16 O17 75.8(3)
O51 Fe16 O17 172.9(3)
O49 Fe16 O17 95.3(3)
O11 Fe16 O17 80.6(2)
O37 Fe16 O17 92.7(3)
O52 Fe17 O75 96.0(3)
O52 Fe17 O53 89.5(3)
O75 Fe17 O53 97.5(3)
O52 Fe17 O71 171.4(3)
O75 Fe17 O71 91.6(3)
O53 Fe17 O71 93.5(3)
O52 Fe17 O73 91.5(3)
O75 Fe17 O73 90.4(3)
O53 Fe17 O73 171.9(3)
O71 Fe17 O73 84.4(3)
O52 Fe17 O65 75.9(3)
O75 Fe17 O65 171.6(3)
O53 Fe17 O65 80.5(3)
O71 Fe17 O65 96.6(3)
O73 Fe17 O65 91.9(3)
O52 Fe18 O66 176.1(3)
O52 Fe18 O76 92.3(3)
O66 Fe18 O76 90.7(3)
O52 Fe18 O56 98.0(3)
O66 Fe18 O56 78.8(3)
O76 Fe18 O56 167.8(3)
O52 Fe18 O77 92.3(3)
O66 Fe18 O77 90.0(3)
O76 Fe18 O77 92.9(3)
O56 Fe18 O77 93.3(3)
O52 Fe18 O55 97.0(3)
O66 Fe18 O55 80.3(3)
O76 Fe18 O55 92.3(3)
O56 Fe18 O55 80.0(3)
O77 Fe18 O55 169.1(3)
O52 Fe18 Fe25 129.6(2)
O66 Fe18 Fe25 46.6(2)
O76 Fe18 Fe25 119.1(2)
O56 Fe18 Fe25 48.8(2)
O77 Fe18 Fe25 121.4(2)
O55 Fe18 Fe25 47.9(2)
O52 Fe19 O78 96.6(3)
O52 Fe19 O54 89.2(3)
O78 Fe19 O54 96.6(3)
O52 Fe19 O79 172.2(3)
O78 Fe19 O79 90.6(3)
O54 Fe19 O79 92.7(3)
O52 Fe19 O74 91.4(3)
O78 Fe19 O74 90.4(3)
O54 Fe19 O74 172.9(3)
O79 Fe19 O74 85.8(3)
O52 Fe19 O65 76.2(3)
O78 Fe19 O65 172.3(3)
O54 Fe19 O65 80.7(3)
O79 Fe19 O65 96.6(3)
O74 Fe19 O65 92.5(3)
O62 Fe20 O81 97.3(3)
O62 Fe20 O53 89.8(3)
O81 Fe20 O53 98.0(3)
O62 Fe20 O83 93.6(3)
O81 Fe20 O83 91.2(3)
O53 Fe20 O83 169.7(3)
O62 Fe20 O72 168.2(3)
O81 Fe20 O72 94.0(3)
O53 Fe20 O72 91.8(3)
O83 Fe20 O72 82.9(3)
O62 Fe20 O68 74.8(3)
O81 Fe20 O68 171.8(3)
O53 Fe20 O68 80.1(3)
O83 Fe20 O68 91.4(3)
O72 Fe20 O68 94.0(3)
O57 Fe21 O63 99.7(3)
O57 Fe21 O53 114.1(3)
O63 Fe21 O53 81.7(3)
O57 Fe21 O54 114.3(3)
O63 Fe21 O54 81.4(3)
O53 Fe21 O54 130.7(3)
O57 Fe21 O65 120.9(3)
O63 Fe21 O65 139.4(3)
O53 Fe21 O65 81.9(3)
O54 Fe21 O65 81.8(3)
O55 Fe22 O63 100.1(3)
O55 Fe22 O53 113.9(3)
O63 Fe22 O53 81.7(3)
O55 Fe22 O61 113.6(3)
O63 Fe22 O61 82.3(3)
O53 Fe22 O61 131.8(3)
O55 Fe22 O68 119.1(3)
O63 Fe22 O68 140.8(3)
O53 Fe22 O68 82.1(3)
O61 Fe22 O68 82.3(3)
O58 Fe23 O54 88.8(3)
O58 Fe23 O85 96.9(3)
O54 Fe23 O85 97.9(3)
O58 Fe23 O80 169.7(3)
O54 Fe23 O80 92.7(3)
O85 Fe23 O80 93.0(3)
O58 Fe23 O87 92.7(3)
O54 Fe23 O87 171.7(3)
O85 Fe23 O87 90.0(3)
O80 Fe23 O87 84.5(3)
O58 Fe23 O67 75.5(3)
O54 Fe23 O67 80.9(3)
O85 Fe23 O67 172.2(3)
O80 Fe23 O67 94.7(3)
O87 Fe23 O67 91.4(3)
O56 Fe24 O63 100.5(3)
O56 Fe24 O54 114.0(3)
O63 Fe24 O54 81.9(3)
O56 Fe24 O59 113.2(3)
O63 Fe24 O59 81.7(3)
O54 Fe24 O59 132.0(3)
O56 Fe24 O67 119.3(3)
O63 Fe24 O67 140.2(3)
O54 Fe24 O67 82.4(3)
O59 Fe24 O67 82.2(3)
O60 Fe25 O66 175.7(3)
O60 Fe25 O91 93.2(3)
O66 Fe25 O91 91.0(3)
O60 Fe25 O55 98.0(3)
O66 Fe25 O55 81.7(3)
O91 Fe25 O55 92.1(3)
O60 Fe25 O89 91.0(3)
O66 Fe25 O89 88.9(3)
O91 Fe25 O89 93.0(3)
O55 Fe25 O89 169.3(3)
O60 Fe25 O56 97.1(3)
O66 Fe25 O56 78.6(3)
O91 Fe25 O56 168.0(3)
O55 Fe25 O56 80.4(3)
O89 Fe25 O56 92.9(3)
O60 Fe25 Fe18 129.9(2)
O66 Fe25 Fe18 47.0(2)
O91 Fe25 Fe18 120.0(2)
O55 Fe25 Fe18 49.06(19)
O89 Fe25 Fe18 120.4(2)
O56 Fe25 Fe18 48.14(19)
O62 Fe26 O69 174.5(3)
O62 Fe26 O64 98.1(3)
O69 Fe26 O64 81.6(3)
O62 Fe26 O82 90.9(3)
O69 Fe26 O82 88.9(3)
O64 Fe26 O82 169.0(3)
O62 Fe26 O93 93.6(3)
O69 Fe26 O93 91.9(3)
O64 Fe26 O93 93.6(3)
O82 Fe26 O93 92.0(3)
O62 Fe26 O57 95.8(3)
O69 Fe26 O57 78.7(3)
O64 Fe26 O57 80.3(3)
O82 Fe26 O57 92.6(3)
O93 Fe26 O57 169.4(3)
O62 Fe26 Fe27 129.2(2)
O69 Fe26 Fe27 46.8(2)
O64 Fe26 Fe27 49.91(19)
O82 Fe26 Fe27 119.3(2)
O93 Fe26 Fe27 122.2(2)
O57 Fe26 Fe27 47.42(18)
O58 Fe27 O69 175.0(3)
O58 Fe27 O57 96.8(3)
O69 Fe27 O57 80.4(3)
O58 Fe27 O86 92.6(3)
O69 Fe27 O86 91.8(3)
O57 Fe27 O86 94.6(3)
O58 Fe27 O95 91.7(3)
O69 Fe27 O95 90.7(3)
O57 Fe27 O95 169.2(3)
O86 Fe27 O95 91.7(3)
O58 Fe27 O64 96.5(3)
O69 Fe27 O64 78.9(3)
O57 Fe27 O64 80.2(3)
O86 Fe27 O64 170.0(3)
O95 Fe27 O64 92.2(3)
O58 Fe27 Fe26 128.8(2)
O69 Fe27 Fe26 46.3(2)
O57 Fe27 Fe26 50.18(19)
O86 Fe27 Fe26 123.3(2)
O95 Fe27 Fe26 119.1(2)
O64 Fe27 Fe26 47.02(18)
O62 Fe28 O94 97.5(3)
O62 Fe28 O61 88.2(3)
O94 Fe28 O61 97.4(3)
O62 Fe28 O84 93.5(3)
O94 Fe28 O84 91.2(3)
O61 Fe28 O84 171.0(3)
O62 Fe28 O102 171.2(3)
O94 Fe28 O102 91.1(3)
O61 Fe28 O102 92.8(3)
O84 Fe28 O102 84.2(3)
O62 Fe28 O68 75.4(3)
O94 Fe28 O68 172.7(3)
O61 Fe28 O68 81.0(3)
O84 Fe28 O68 90.9(3)
O102 Fe28 O68 96.1(3)
O64 Fe29 O63 100.2(3)
O64 Fe29 O59 114.3(3)
O63 Fe29 O59 81.6(3)
O64 Fe29 O61 113.3(3)
O63 Fe29 O61 82.4(3)
O59 Fe29 O61 131.8(3)
O64 Fe29 O70 118.3(3)
O63 Fe29 O70 141.5(3)
O59 Fe29 O70 82.7(3)
O61 Fe29 O70 82.3(3)
O58 Fe30 O96 97.0(3)
O58 Fe30 O59 89.3(3)
O96 Fe30 O59 96.3(3)
O58 Fe30 O97 171.2(3)
O96 Fe30 O97 91.4(3)
O59 Fe30 O97 92.2(3)
O58 Fe30 O88 92.1(3)
O96 Fe30 O88 90.4(3)
O59 Fe30 O88 172.9(3)
O97 Fe30 O88 85.3(3)
O58 Fe30 O67 75.8(3)
O96 Fe30 O67 172.3(3)
O59 Fe30 O67 81.0(3)
O97 Fe30 O67 96.0(3)
O88 Fe30 O67 92.6(3)
O60 Fe31 O92 97.0(3)
O60 Fe31 O61 88.7(3)
O92 Fe31 O61 96.1(3)
O60 Fe31 O101 172.4(3)
O92 Fe31 O101 90.3(3)
O61 Fe31 O101 92.4(3)
O60 Fe31 O100 92.0(3)
O92 Fe31 O100 91.0(3)
O61 Fe31 O100 172.7(3)
O101 Fe31 O100 86.0(3)
O60 Fe31 O70 75.9(3)
O92 Fe31 O70 172.3(3)
O61 Fe31 O70 81.0(3)
O101 Fe31 O70 96.9(3)
O100 Fe31 O70 92.2(3)
O60 Fe32 O59 88.8(3)
O60 Fe32 O90 97.8(3)
O59 Fe32 O90 97.3(3)
O60 Fe32 O98 170.2(3)
O59 Fe32 O98 92.8(3)
O90 Fe32 O98 91.6(3)
O60 Fe32 O99 92.0(3)
O59 Fe32 O99 171.6(3)
O90 Fe32 O99 90.9(3)
O98 Fe32 O99 85.0(3)
O60 Fe32 O70 75.6(3)
O59 Fe32 O70 80.7(3)
O90 Fe32 O70 173.1(3)
O98 Fe32 O70 95.1(3)
O99 Fe32 O70 91.4(3)
Fe2 O1 Fe3 126.2(3)
Fe2 O1 Fe1 126.1(3)
Fe3 O1 Fe1 106.6(3)
Fe1 O2 Fe4 125.2(3)
Fe1 O2 Fe5 119.0(3)
Fe4 O2 Fe5 97.4(3)
Fe1 O2 Fe6 98.3(3)
Fe4 O2 Fe6 118.1(3)
Fe5 O2 Fe6 96.3(3)
Fe5 O3 Fe7 122.3(3)
Fe5 O3 Fe2 122.4(3)
Fe7 O3 Fe2 83.1(2)
Fe9 O4 Fe3 127.0(3)
Fe9 O4 Fe6 116.8(3)
Fe3 O4 Fe6 97.5(3)
Fe9 O4 Fe8 97.1(3)
Fe3 O4 Fe8 119.2(3)
Fe6 O4 Fe8 96.1(3)
Fe8 O5 Fe2 123.2(3)
Fe8 O5 Fe7 121.7(3)
Fe2 O5 Fe7 82.8(2)
Fe11 O6 Fe4 125.5(3)
Fe11 O6 Fe10 125.9(3)
Fe4 O6 Fe10 107.2(3)
Fe6 O7 Fe11 123.3(3)
Fe6 O7 Fe14 122.0(3)
Fe11 O7 Fe14 82.4(2)
Fe10 O8 Fe12 125.5(3)
Fe10 O8 Fe13 120.4(3)
Fe12 O8 Fe13 95.9(3)
Fe10 O8 Fe5 97.0(3)
Fe12 O8 Fe5 119.5(3)
Fe13 O8 Fe5 96.3(3)
Fe6 O9 Fe8 101.0(3)
Fe6 O9 Fe5 100.4(3)
Fe8 O9 Fe5 129.8(3)
Fe6 O9 Fe13 130.5(3)
Fe8 O9 Fe13 99.7(3)
Fe5 O9 Fe13 99.8(3)
Fe7 O10 Fe15 125.2(3)
Fe7 O10 Fe12 125.4(3)
Fe15 O10 Fe12 107.9(3)
Fe15 O11 Fe16 125.9(3)
Fe15 O11 Fe8 119.6(3)
Fe16 O11 Fe8 97.0(3)
Fe15 O11 Fe13 96.9(3)
Fe16 O11 Fe13 119.3(3)
Fe8 O11 Fe13 95.4(3)
Fe13 O12 Fe14 122.2(3)
Fe13 O12 Fe11 122.3(3)
Fe14 O12 Fe11 83.0(2)
Fe14 O13 Fe16 124.0(3)
Fe14 O13 Fe9 126.0(3)
Fe16 O13 Fe9 107.9(3)
C1 O14 Fe6 116.5(6)
C1 O14 Fe3 127.4(6)
Fe6 O14 Fe3 91.7(2)
C1 O14 Fe1 128.2(6)
Fe6 O14 Fe1 91.3(2)
Fe3 O14 Fe1 91.4(2)
C3 O15 Fe7 127.1(7)
C3 O15 Fe2 134.9(7)
Fe7 O15 Fe2 86.3(3)
C5 O16 Fe5 115.6(6)
C5 O16 Fe10 127.8(6)
Fe5 O16 Fe10 91.4(3)
C5 O16 Fe4 128.9(6)
Fe5 O16 Fe4 91.3(3)
Fe10 O16 Fe4 91.2(2)
C7 O17 Fe8 117.4(6)
C7 O17 Fe16 127.7(7)
Fe8 O17 Fe16 91.3(3)
C7 O17 Fe9 128.4(6)
Fe8 O17 Fe9 90.2(2)
Fe16 O17 Fe9 91.0(2)
C9 O18 Fe14 135.0(8)
C9 O18 Fe11 137.4(9)
Fe14 O18 Fe11 86.6(3)
C11 O19 Fe13 116.9(6)
C11 O19 Fe12 125.4(6)
Fe13 O19 Fe12 90.9(3)
C11 O19 Fe15 130.7(7)
Fe13 O19 Fe15 90.5(2)
Fe12 O19 Fe15 91.6(2)
C13 O20 Fe1 126.8(8)
C13 O21 Fe4 125.5(7)
C18 O22 Fe1 129.1(7)
C18 O23 Fe2 127.0(7)
C23 O24 Fe1 130.1(6)
C23 O25 Fe3 129.7(6)
C28 O26 Fe2 128.2(6)
C28 O27 Fe3 128.2(7)
C33 O28 Fe3 124.8(7)
C33 O29 Fe9 128.7(6)
C38 O30 Fe4 129.1(7)
C38 O31 Fe10 128.8(7)
C43 O32 Fe4 129.1(7)
C43 O33 Fe11 128.1(6)
C48 O34 Fe9 126.5(6)
C48 O35 Fe14 127.5(7)
C53 O36 Fe9 129.9(7)
C53 O37 Fe16 128.5(7)
C58 O38 Fe7 126.2(7)
C58 O39 Fe15 127.0(7)
C63 O40 Fe7 127.3(7)
C63 O41 Fe12 128.9(7)
C68 O42 Fe10 125.2(9)
C68 O43 Fe12 126.5(8)
C73 O44 Fe10 127.7(7)
C73 O45 Fe11 128.5(8)
C78 O46 Fe12 129.6(8)
C78 O47 Fe15 129.3(7)
C83 O48 Fe15 125.8(8)
C83 O49 Fe16 126.2(8)
C88 O50 Fe14 127.2(7)
C88 O51 Fe16 129.6(7)
Fe18 O52 Fe19 125.7(4)
Fe18 O52 Fe17 126.2(4)
Fe19 O52 Fe17 107.0(3)
Fe20 O53 Fe17 126.1(3)
Fe20 O53 Fe21 117.9(3)
Fe17 O53 Fe21 97.7(3)
Fe20 O53 Fe22 97.3(3)
Fe17 O53 Fe22 118.6(3)
Fe21 O53 Fe22 96.4(3)
Fe23 O54 Fe19 125.5(3)
Fe23 O54 Fe21 118.4(3)
Fe19 O54 Fe21 97.7(3)
Fe23 O54 Fe24 97.2(3)
Fe19 O54 Fe24 119.2(3)
Fe21 O54 Fe24 96.2(3)
Fe22 O55 Fe25 122.0(4)
Fe22 O55 Fe18 122.4(4)
Fe25 O55 Fe18 83.1(3)
Fe24 O56 Fe18 122.0(4)
Fe24 O56 Fe25 122.1(3)
Fe18 O56 Fe25 83.1(3)
Fe21 O57 Fe27 123.2(3)
Fe21 O57 Fe26 122.4(4)
Fe27 O57 Fe26 82.4(2)
Fe27 O58 Fe23 125.6(4)
Fe27 O58 Fe30 125.5(3)
Fe23 O58 Fe30 107.3(3)
Fe32 O59 Fe30 126.2(3)
Fe32 O59 Fe29 97.3(3)
Fe30 O59 Fe29 118.7(3)
Fe32 O59 Fe24 119.3(3)
Fe30 O59 Fe24 96.4(3)
Fe29 O59 Fe24 96.2(3)
Fe25 O60 Fe32 125.7(4)
Fe25 O60 Fe31 125.2(4)
Fe32 O60 Fe31 107.6(3)
Fe31 O61 Fe28 125.5(3)
Fe31 O61 Fe29 97.0(3)
Fe28 O61 Fe29 120.1(3)
Fe31 O61 Fe22 119.5(3)
Fe28 O61 Fe22 96.7(3)
Fe29 O61 Fe22 95.4(3)
Fe26 O62 Fe28 124.9(3)
Fe26 O62 Fe20 125.5(4)
Fe28 O62 Fe20 108.1(3)
Fe24 O63 Fe22 130.1(3)
Fe24 O63 Fe29 100.5(3)
Fe22 O63 Fe29 99.8(3)
Fe24 O63 Fe21 100.5(3)
Fe22 O63 Fe21 100.2(3)
Fe29 O63 Fe21 130.0(3)
Fe29 O64 Fe26 122.8(3)
Fe29 O64 Fe27 121.8(3)
Fe26 O64 Fe27 83.1(3)
C93 O65 Fe21 115.9(6)
C93 O65 Fe19 127.6(6)
Fe21 O65 Fe19 91.6(3)
C93 O65 Fe17 128.4(6)
Fe21 O65 Fe17 91.5(3)
Fe19 O65 Fe17 91.6(3)
C95 O66 Fe25 131.0(8)
C95 O66 Fe18 135.9(9)
Fe25 O66 Fe18 86.4(3)
C97 O67 Fe24 117.6(7)
C97 O67 Fe30 126.8(7)
Fe24 O67 Fe30 91.3(3)
C97 O67 Fe23 128.1(7)
Fe24 O67 Fe23 90.9(3)
Fe30 O67 Fe23 91.6(3)
C99 O68 Fe22 114.1(7)
C99 O68 Fe28 128.9(7)
Fe22 O68 Fe28 91.8(3)
C99 O68 Fe20 128.8(8)
Fe22 O68 Fe20 91.0(3)
Fe28 O68 Fe20 91.5(3)
C101 O69 Fe26 133.3(9)
C101 O69 Fe27 135.2(9)
Fe26 O69 Fe27 86.9(3)
C103 O70 Fe29 117.1(6)
C103 O70 Fe31 128.8(7)
Fe29 O70 Fe31 90.7(3)
C103 O70 Fe32 127.8(6)
Fe29 O70 Fe32 90.3(3)
Fe31 O70 Fe32 91.0(2)
C105 O71 Fe17 125.4(8)
C105 O72 Fe20 127.8(8)
C110 O73 Fe17 130.0(7)
C110 O74 Fe19 129.0(7)
C115 O75 Fe17 128.3(8)
C115 O76 Fe18 127.6(8)
C120 O77 Fe18 126.8(7)
C120 O78 Fe19 128.9(8)
C125 O79 Fe19 125.9(7)
C125 O80 Fe23 125.7(7)
C130 O81 Fe20 127.3(8)
C130 O82 Fe26 127.2(8)
C135 O83 Fe20 128.7(7)
C135 O84 Fe28 129.2(7)
C140 O85 Fe23 127.6(7)
C140 O86 Fe27 128.2(7)
C145 O87 Fe23 130.0(7)
C145 O88 Fe30 128.0(7)
C150 O89 Fe25 126.7(8)
C150 O90 Fe32 126.4(9)
C155 O91 Fe25 128.1(8)
C155 O92 Fe31 129.5(8)
C160 O93 Fe26 128.0(7)
C160 O94 Fe28 129.2(7)
C165 O95 Fe27 127.6(8)
C165 O96 Fe30 127.7(8)
C170 O97 Fe30 125.8(8)
C170 O98 Fe32 125.9(8)
C175 O99 Fe32 130.1(8)
C175 O100 Fe31 128.8(8)
C180 O101 Fe31 125.2(7)
C180 O102 Fe28 126.8(7)
O14 C1 C2 113.9(9)
O14 C1 H1A 108.8
C2 C1 H1A 108.8
O14 C1 H1B 108.8
C2 C1 H1B 108.8
H1A C1 H1B 107.7
C1 C2 H2A 109.5
C1 C2 H2B 109.5
H2A C2 H2B 109.5
C1 C2 H2C 109.5
H2A C2 H2C 109.5
H2B C2 H2C 109.5
O15 C3 C4 112.8(10)
O15 C3 H3A 109.0
C4 C3 H3A 109.0
O15 C3 H3B 109.0
C4 C3 H3B 109.0
H3A C3 H3B 107.8
C3 C4 H4A 109.5
C3 C4 H4B 109.5
H4A C4 H4B 109.5
C3 C4 H4C 109.5
H4A C4 H4C 109.5
H4B C4 H4C 109.5
O16 C5 C6 114.1(9)
O16 C5 H5A 108.7
C6 C5 H5A 108.7
O16 C5 H5B 108.7
C6 C5 H5B 108.7
H5A C5 H5B 107.6
C5 C6 H6A 109.5
C5 C6 H6B 109.5
H6A C6 H6B 109.5
C5 C6 H6C 109.5
H6A C6 H6C 109.5
H6B C6 H6C 109.5
O17 C7 C8 114.0(10)
O17 C7 H7A 108.7
C8 C7 H7A 108.7
O17 C7 H7B 108.7
C8 C7 H7B 108.7
H7A C7 H7B 107.6
C7 C8 H8A 109.5
C7 C8 H8B 109.5
H8A C8 H8B 109.5
C7 C8 H8C 109.5
H8A C8 H8C 109.5
H8B C8 H8C 109.5
O18 C9 C10 131.5(15)
O18 C9 H9A 104.4
C10 C9 H9A 104.4
O18 C9 H9B 104.4
C10 C9 H9B 104.4
H9A C9 H9B 105.6
C9 C10 H10A 109.5
C9 C10 H10B 109.5
H10A C10 H10B 109.5
C9 C10 H10C 109.5
H10A C10 H10C 109.5
H10B C10 H10C 109.5
O19 C11 C12 114.1(10)
O19 C11 H11A 108.7
C12 C11 H11A 108.7
O19 C11 H11B 108.7
C12 C11 H11B 108.7
H11A C11 H11B 107.6
C11 C12 H12A 109.5
C11 C12 H12B 109.5
H12A C12 H12B 109.5
C11 C12 H12C 109.5
H12A C12 H12C 109.5
H12B C12 H12C 109.5
O20 C13 O21 125.6(9)
O20 C13 C14 118.3(12)
O21 C13 C14 116.1(12)
C16 C14 C17 111.2(11)
C16 C14 C15 108.3(11)
C17 C14 C15 108.5(11)
C16 C14 C13 108.1(10)
C17 C14 C13 111.8(11)
C15 C14 C13 108.8(11)
C14 C15 H15A 109.5
C14 C15 H15B 109.5
H15A C15 H15B 109.5
C14 C15 H15C 109.5
H15A C15 H15C 109.5
H15B C15 H15C 109.5
C14 C16 H16A 109.5
C14 C16 H16B 109.5
H16A C16 H16B 109.5
C14 C16 H16C 109.5
H16A C16 H16C 109.5
H16B C16 H16C 109.5
C14 C17 H17A 109.5
C14 C17 H17B 109.5
H17A C17 H17B 109.5
C14 C17 H17C 109.5
H17A C17 H17C 109.5
H17B C17 H17C 109.5
O23 C18 O22 125.4(9)
O23 C18 C19 119.0(12)
O22 C18 C19 115.4(11)
C22 C19 C20 113.0(11)
C22 C19 C21 109.9(11)
C20 C19 C21 104.6(11)
C22 C19 C18 111.3(10)
C20 C19 C18 111.3(10)
C21 C19 C18 106.2(10)
C19 C20 H20A 109.5
C19 C20 H20B 109.5
H20A C20 H20B 109.5
C19 C20 H20C 109.5
H20A C20 H20C 109.5
H20B C20 H20C 109.5
C19 C21 H21A 109.5
C19 C21 H21B 109.5
H21A C21 H21B 109.5
C19 C21 H21C 109.5
H21A C21 H21C 109.5
H21B C21 H21C 109.5
C19 C22 H22A 109.5
C19 C22 H22B 109.5
H22A C22 H22B 109.5
C19 C22 H22C 109.5
H22A C22 H22C 109.5
H22B C22 H22C 109.5
O24 C23 O25 124.0(9)
O24 C23 C24 117.9(10)
O25 C23 C24 118.1(10)
C26 C24 C27 109.9(9)
C26 C24 C25 109.9(9)
C27 C24 C25 110.5(9)
C26 C24 C23 110.2(9)
C27 C24 C23 106.7(9)
C25 C24 C23 109.5(9)
C24 C25 H25A 109.5
C24 C25 H25B 109.5
H25A C25 H25B 109.5
C24 C25 H25C 109.5
H25A C25 H25C 109.5
H25B C25 H25C 109.5
C24 C26 H26A 109.5
C24 C26 H26B 109.5
H26A C26 H26B 109.5
C24 C26 H26C 109.5
H26A C26 H26C 109.5
H26B C26 H26C 109.5
C24 C27 H27A 109.5
C24 C27 H27B 109.5
H27A C27 H27B 109.5
C24 C27 H27C 109.5
H27A C27 H27C 109.5
H27B C27 H27C 109.5
O26 C28 O27 124.0(9)
O26 C28 C29 119.3(10)
O27 C28 C29 116.7(10)
C32 C29 C31 110.5(9)
C32 C29 C30 107.9(9)
C31 C29 C30 109.6(9)
C32 C29 C28 108.4(9)
C31 C29 C28 110.6(9)
C30 C29 C28 109.7(9)
C29 C30 H30A 109.5
C29 C30 H30B 109.5
H30A C30 H30B 109.5
C29 C30 H30C 109.5
H30A C30 H30C 109.5
H30B C30 H30C 109.5
C29 C31 H31A 109.5
C29 C31 H31B 109.5
H31A C31 H31B 109.5
C29 C31 H31C 109.5
H31A C31 H31C 109.5
H31B C31 H31C 109.5
C29 C32 H32A 109.5
C29 C32 H32B 109.5
H32A C32 H32B 109.5
C29 C32 H32C 109.5
H32A C32 H32C 109.5
H32B C32 H32C 109.5
O28 C33 O29 123.9(8)
O28 C33 C34 119.8(10)
O29 C33 C34 116.3(9)
C36 C34 C35 109.8(9)
C36 C34 C37 110.0(9)
C35 C34 C37 109.6(9)
C36 C34 C33 109.3(8)
C35 C34 C33 110.6(9)
C37 C34 C33 107.5(8)
C34 C35 H35A 109.5
C34 C35 H35B 109.5
H35A C35 H35B 109.5
C34 C35 H35C 109.5
H35A C35 H35C 109.5
H35B C35 H35C 109.5
C34 C36 H36A 109.5
C34 C36 H36B 109.5
H36A C36 H36B 109.5
C34 C36 H36C 109.5
H36A C36 H36C 109.5
H36B C36 H36C 109.5
C34 C37 H37A 109.5
C34 C37 H37B 109.5
H37A C37 H37B 109.5
C34 C37 H37C 109.5
H37A C37 H37C 109.5
H37B C37 H37C 109.5
O31 C38 O30 126.2(9)
O31 C38 C39 117.4(11)
O30 C38 C39 116.4(11)
C42 C39 C40 109.6(10)
C42 C39 C41 109.1(10)
C40 C39 C41 109.4(10)
C42 C39 C38 110.9(10)
C40 C39 C38 110.8(10)
C41 C39 C38 107.0(9)
C39 C40 H40A 109.5
C39 C40 H40B 109.5
H40A C40 H40B 109.5
C39 C40 H40C 109.5
H40A C40 H40C 109.5
H40B C40 H40C 109.5
C39 C41 H41A 109.5
C39 C41 H41B 109.5
H41A C41 H41B 109.5
C39 C41 H41C 109.5
H41A C41 H41C 109.5
H41B C41 H41C 109.5
C39 C42 H42A 109.5
C39 C42 H42B 109.5
H42A C42 H42B 109.5
C39 C42 H42C 109.5
H42A C42 H42C 109.5
H42B C42 H42C 109.5
O32 C43 O33 124.2(9)
O32 C43 C44 117.3(10)
O33 C43 C44 118.5(10)
C46 C44 C47 110.5(9)
C46 C44 C45 110.8(9)
C47 C44 C45 108.2(9)
C46 C44 C43 107.1(9)
C47 C44 C43 111.1(9)
C45 C44 C43 109.3(9)
C44 C45 H45A 109.5
C44 C45 H45B 109.5
H45A C45 H45B 109.5
C44 C45 H45C 109.5
H45A C45 H45C 109.5
H45B C45 H45C 109.5
C44 C46 H46A 109.5
C44 C46 H46B 109.5
H46A C46 H46B 109.5
C44 C46 H46C 109.5
H46A C46 H46C 109.5
H46B C46 H46C 109.5
C44 C47 H47A 109.5
C44 C47 H47B 109.5
H47A C47 H47B 109.5
C44 C47 H47C 109.5
H47A C47 H47C 109.5
H47B C47 H47C 109.5
O35 C48 O34 124.7(9)
O35 C48 C49 117.1(10)
O34 C48 C49 118.1(10)
C50 C49 C51 107.1(9)
C50 C49 C52 110.5(9)
C51 C49 C52 110.7(9)
C50 C49 C48 111.5(9)
C51 C49 C48 107.7(9)
C52 C49 C48 109.4(9)
C49 C50 H50A 109.5
C49 C50 H50B 109.5
H50A C50 H50B 109.5
C49 C50 H50C 109.5
H50A C50 H50C 109.5
H50B C50 H50C 109.5
C49 C51 H51A 109.5
C49 C51 H51B 109.5
H51A C51 H51B 109.5
C49 C51 H51C 109.5
H51A C51 H51C 109.5
H51B C51 H51C 109.5
C49 C52 H52A 109.5
C49 C52 H52B 109.5
H52A C52 H52B 109.5
C49 C52 H52C 109.5
H52A C52 H52C 109.5
H52B C52 H52C 109.5
O36 C53 O37 125.6(10)
O36 C53 C54 116.3(11)
O37 C53 C54 118.0(11)
C56 C54 C55 109.1(11)
C56 C54 C57 111.1(11)
C55 C54 C57 109.7(11)
C56 C54 C53 108.3(11)
C55 C54 C53 111.2(10)
C57 C54 C53 107.4(10)
C54 C55 H55A 109.5
C54 C55 H55B 109.5
H55A C55 H55B 109.5
C54 C55 H55C 109.5
H55A C55 H55C 109.5
H55B C55 H55C 109.5
C54 C56 H56A 109.5
C54 C56 H56B 109.5
H56A C56 H56B 109.5
C54 C56 H56C 109.5
H56A C56 H56C 109.5
H56B C56 H56C 109.5
C54 C57 H57A 109.5
C54 C57 H57B 109.5
H57A C57 H57B 109.5
C54 C57 H57C 109.5
H57A C57 H57C 109.5
H57B C57 H57C 109.5
O38 C58 O39 124.8(9)
O38 C58 C59 116.6(11)
O39 C58 C59 118.4(11)
C62 C59 C61 114.8(10)
C62 C59 C58 112.9(10)
C61 C59 C58 109.4(9)
C62 C59 C60 105.8(10)
C61 C59 C60 107.2(10)
C58 C59 C60 106.1(10)
C59 C60 H60A 109.5
C59 C60 H60B 109.5
H60A C60 H60B 109.5
C59 C60 H60C 109.5
H60A C60 H60C 109.5
H60B C60 H60C 109.5
C59 C61 H61A 109.5
C59 C61 H61B 109.5
H61A C61 H61B 109.5
C59 C61 H61C 109.5
H61A C61 H61C 109.5
H61B C61 H61C 109.5
C59 C62 H62A 109.5
C59 C62 H62B 109.5
H62A C62 H62B 109.5
C59 C62 H62C 109.5
H62A C62 H62C 109.5
H62B C62 H62C 109.5
O40 C63 O41 124.9(10)
O40 C63 C64 116.8(11)
O41 C63 C64 118.1(12)
C66 C64 C67 124.6(12)
C66 C64 C63 113.3(10)
C67 C64 C63 115.8(11)
C66 C64 C65 98.0(11)
C67 C64 C65 93.2(11)
C63 C64 C65 104.5(11)
C64 C65 H65A 109.5
C64 C65 H65B 109.5
H65A C65 H65B 109.5
C64 C65 H65C 109.5
H65A C65 H65C 109.5
H65B C65 H65C 109.5
C64 C66 H66A 109.5
C64 C66 H66B 109.5
H66A C66 H66B 109.5
C64 C66 H66C 109.5
H66A C66 H66C 109.5
H66B C66 H66C 109.5
C64 C67 H67A 109.5
C64 C67 H67B 109.5
H67A C67 H67B 109.5
C64 C67 H67C 109.5
H67A C67 H67C 109.5
H67B C67 H67C 109.5
O42 C68 O43 124.7(10)
O42 C68 C69 118.2(14)
O43 C68 C69 117.1(14)
C70 C69 C71 111.5(12)
C70 C69 C72 109.2(12)
C71 C69 C72 105.2(11)
C70 C69 C68 109.3(11)
C71 C69 C68 110.6(12)
C72 C69 C68 111.0(12)
C69 C70 H70A 109.5
C69 C70 H70B 109.5
H70A C70 H70B 109.5
C69 C70 H70C 109.5
H70A C70 H70C 109.5
H70B C70 H70C 109.5
C69 C71 H71A 109.5
C69 C71 H71B 109.5
H71A C71 H71B 109.5
C69 C71 H71C 109.5
H71A C71 H71C 109.5
H71B C71 H71C 109.5
C69 C72 H72A 109.5
C69 C72 H72B 109.5
H72A C72 H72B 109.5
C69 C72 H72C 109.5
H72A C72 H72C 109.5
H72B C72 H72C 109.5
O45 C73 O44 125.0(10)
O45 C73 C74 116.4(12)
O44 C73 C74 118.5(12)
C75 C74 C76 122.2(12)
C75 C74 C73 115.9(11)
C76 C74 C73 111.3(11)
C75 C74 C77 98.6(11)
C76 C74 C77 98.3(11)
C73 C74 C77 106.4(11)
C74 C75 H75A 109.5
C74 C75 H75B 109.5
H75A C75 H75B 109.5
C74 C75 H75C 109.5
H75A C75 H75C 109.5
H75B C75 H75C 109.5
C74 C76 H76A 109.5
C74 C76 H76B 109.5
H76A C76 H76B 109.5
C74 C76 H76C 109.5
H76A C76 H76C 109.5
H76B C76 H76C 109.5
C74 C77 H77A 109.5
C74 C77 H77B 109.5
H77A C77 H77B 109.5
C74 C77 H77C 109.5
H77A C77 H77C 109.5
H77B C77 H77C 109.5
O46 C78 O47 125.5(10)
O46 C78 C79 119.3(13)
O47 C78 C79 115.2(12)
C80 C79 C82 112.3(12)
C80 C79 C81 106.5(11)
C82 C79 C81 108.7(11)
C80 C79 C78 111.6(11)
C82 C79 C78 108.1(10)
C81 C79 C78 109.6(11)
C79 C80 H80A 109.5
C79 C80 H80B 109.5
H80A C80 H80B 109.5
C79 C80 H80C 109.5
H80A C80 H80C 109.5
H80B C80 H80C 109.5
C79 C81 H81A 109.5
C79 C81 H81B 109.5
H81A C81 H81B 109.5
C79 C81 H81C 109.5
H81A C81 H81C 109.5
H81B C81 H81C 109.5
C79 C82 H82A 109.5
C79 C82 H82B 109.5
H82A C82 H82B 109.5
C79 C82 H82C 109.5
H82A C82 H82C 109.5
H82B C82 H82C 109.5
O49 C83 O48 125.3(10)
O49 C83 C84 117.0(14)
O48 C83 C84 117.6(14)
C86 C84 C85 111.8(12)
C86 C84 C87 110.7(12)
C85 C84 C87 104.1(11)
C86 C84 C83 110.8(11)
C85 C84 C83 110.3(12)
C87 C84 C83 109.0(12)
C84 C85 H85A 109.5
C84 C85 H85B 109.5
H85A C85 H85B 109.5
C84 C85 H85C 109.5
H85A C85 H85C 109.5
H85B C85 H85C 109.5
C84 C86 H86A 109.5
C84 C86 H86B 109.5
H86A C86 H86B 109.5
C84 C86 H86C 109.5
H86A C86 H86C 109.5
H86B C86 H86C 109.5
C84 C87 H87A 109.5
C84 C87 H87B 109.5
H87A C87 H87B 109.5
C84 C87 H87C 109.5
H87A C87 H87C 109.5
H87B C87 H87C 109.5
O50 C88 O51 124.5(9)
O50 C88 C89 118.9(10)
O51 C88 C89 116.6(10)
C90 C89 C91 110.9(10)
C90 C89 C92 108.1(10)
C91 C89 C92 108.5(10)
C90 C89 C88 111.8(9)
C91 C89 C88 110.5(10)
C92 C89 C88 106.9(9)
C89 C90 H90A 109.5
C89 C90 H90B 109.5
H90A C90 H90B 109.5
C89 C90 H90C 109.5
H90A C90 H90C 109.5
H90B C90 H90C 109.5
C89 C91 H91A 109.5
C89 C91 H91B 109.5
H91A C91 H91B 109.5
C89 C91 H91C 109.5
H91A C91 H91C 109.5
H91B C91 H91C 109.5
C89 C92 H92A 109.5
C89 C92 H92B 109.5
H92A C92 H92B 109.5
C89 C92 H92C 109.5
H92A C92 H92C 109.5
H92B C92 H92C 109.5
O65 C93 C94 113.0(10)
O65 C93 H93A 109.0
C94 C93 H93A 109.0
O65 C93 H93B 109.0
C94 C93 H93B 109.0
H93A C93 H93B 107.8
C93 C94 H94A 109.5
C93 C94 H94B 109.5
H94A C94 H94B 109.5
C93 C94 H94C 109.5
H94A C94 H94C 109.5
H94B C94 H94C 109.5
O66 C95 C96 118.4(14)
O66 C95 H95A 107.7
C96 C95 H95A 107.7
O66 C95 H95B 107.7
C96 C95 H95B 107.7
H95A C95 H95B 107.1
C95 C96 H96A 109.5
C95 C96 H96B 109.5
H96A C96 H96B 109.5
C95 C96 H96C 109.5
H96A C96 H96C 109.5
H96B C96 H96C 109.5
O67 C97 C98 114.3(11)
O67 C97 H97A 108.7
C98 C97 H97A 108.7
O67 C97 H97B 108.7
C98 C97 H97B 108.7
H97A C97 H97B 107.6
C97 C98 H98A 109.5
C97 C98 H98B 109.5
H98A C98 H98B 109.5
C97 C98 H98C 109.5
H98A C98 H98C 109.5
H98B C98 H98C 109.5
O68 C99 C100 113.4(12)
O68 C99 H99A 108.9
C100 C99 H99A 108.9
O68 C99 H99B 108.9
C100 C99 H99B 108.9
H99A C99 H99B 107.7
C99 C100 H10D 109.5
C99 C100 H10E 109.5
H10D C100 H10E 109.5
C99 C100 H10F 109.5
H10D C100 H10F 109.5
H10E C100 H10F 109.5
O69 C101 C102 126.1(15)
O69 C101 H10G 105.8
C102 C101 H10G 105.8
O69 C101 H10H 105.8
C102 C101 H10H 105.8
H10G C101 H10H 106.2
C101 C102 H10I 109.5
C101 C102 H10J 109.5
H10I C102 H10J 109.5
C101 C102 H10K 109.5
H10I C102 H10K 109.5
H10J C102 H10K 109.5
O70 C103 C104 113.4(9)
O70 C103 H10L 108.9
C104 C103 H10L 108.9
O70 C103 H10M 108.9
C104 C103 H10M 108.9
H10L C103 H10M 107.7
C103 C104 H10N 109.5
C103 C104 H10O 109.5
H10N C104 H10O 109.5
C103 C104 H10P 109.5
H10N C104 H10P 109.5
H10O C104 H10P 109.5
O71 C105 O72 124.5(9)
O71 C105 C106 119.7(12)
O72 C105 C106 115.8(11)
C107 C106 C108 112.2(11)
C107 C106 C109 108.1(11)
C108 C106 C109 107.5(11)
C107 C106 C105 111.0(10)
C108 C106 C105 109.9(11)
C109 C106 C105 108.0(10)
C106 C107 H10Q 109.5
C106 C107 H10R 109.5
H10Q C107 H10R 109.5
C106 C107 H10S 109.5
H10Q C107 H10S 109.5
H10R C107 H10S 109.5
C106 C108 H10T 109.5
C106 C108 H10U 109.5
H10T C108 H10U 109.5
C106 C108 H10V 109.5
H10T C108 H10V 109.5
H10U C108 H10V 109.5
C106 C109 H10W 109.5
C106 C109 H01A 109.5
H10W C109 H01A 109.5
C106 C109 H02A 109.5
H10W C109 H02A 109.5
H01A C109 H02A 109.5
O73 C110 O74 124.9(9)
O73 C110 C111 118.2(10)
O74 C110 C111 116.7(10)
C113 C111 C114 111.0(10)
C113 C111 C112 109.7(9)
C114 C111 C112 109.6(9)
C113 C111 C110 109.6(9)
C114 C111 C110 106.1(9)
C112 C111 C110 110.9(9)
C111 C112 H11C 109.5
C111 C112 H11D 109.5
H11C C112 H11D 109.5
C111 C112 H11E 109.5
H11C C112 H11E 109.5
H11D C112 H11E 109.5
C111 C113 H11F 109.5
C111 C113 H11G 109.5
H11F C113 H11G 109.5
C111 C113 H11H 109.5
H11F C113 H11H 109.5
H11G C113 H11H 109.5
C111 C114 H11I 109.5
C111 C114 H11J 109.5
H11I C114 H11J 109.5
C111 C114 H11K 109.5
H11I C114 H11K 109.5
H11J C114 H11K 109.5
O76 C115 O75 125.0(10)
O76 C115 C116 118.6(14)
O75 C115 C116 116.4(14)
C119 C116 C118 111.4(12)
C119 C116 C117 109.5(12)
C118 C116 C117 106.2(11)
C119 C116 C115 107.6(10)
C118 C116 C115 112.0(12)
C117 C116 C115 110.1(11)
C116 C117 H11L 109.5
C116 C117 H11M 109.5
H11L C117 H11M 109.5
C116 C117 H11N 109.5
H11L C117 H11N 109.5
H11M C117 H11N 109.5
C116 C118 H11O 109.5
C116 C118 H11P 109.5
H11O C118 H11P 109.5
C116 C118 H11Q 109.5
H11O C118 H11Q 109.5
H11P C118 H11Q 109.5
C116 C119 H11R 109.5
C116 C119 H11S 109.5
H11R C119 H11S 109.5
C116 C119 H11T 109.5
H11R C119 H11T 109.5
H11S C119 H11T 109.5
O77 C120 O78 124.8(9)
O77 C120 C121 118.9(11)
O78 C120 C121 116.2(11)
C123 C121 C124 110.9(10)
C123 C121 C122 109.4(10)
C124 C121 C122 108.8(10)
C123 C121 C120 110.8(10)
C124 C121 C120 109.1(10)
C122 C121 C120 107.7(10)
C121 C122 H12D 109.5
C121 C122 H12E 109.5
H12D C122 H12E 109.5
C121 C122 H12F 109.5
H12D C122 H12F 109.5
H12E C122 H12F 109.5
C121 C123 H12G 109.5
C121 C123 H12H 109.5
H12G C123 H12H 109.5
C121 C123 H12I 109.5
H12G C123 H12I 109.5
H12H C123 H12I 109.5
C121 C124 H12J 109.5
C121 C124 H12K 109.5
H12J C124 H12K 109.5
C121 C124 H12L 109.5
H12J C124 H12L 109.5
H12K C124 H12L 109.5
O79 C125 O80 124.5(9)
O79 C125 C126 118.9(11)
O80 C125 C126 116.5(11)
C127 C126 C128 112.4(10)
C127 C126 C129 108.0(10)
C128 C126 C129 108.0(10)
C127 C126 C125 110.6(10)
C128 C126 C125 108.1(10)
C129 C126 C125 109.7(10)
C126 C127 H12M 109.5
C126 C127 H12N 109.5
H12M C127 H12N 109.5
C126 C127 H12O 109.5
H12M C127 H12O 109.5
H12N C127 H12O 109.5
C126 C128 H12P 109.5
C126 C128 H12Q 109.5
H12P C128 H12Q 109.5
C126 C128 H12R 109.5
H12P C128 H12R 109.5
H12Q C128 H12R 109.5
C126 C129 H12S 109.5
C126 C129 H12T 109.5
H12S C129 H12T 109.5
C126 C129 H12U 109.5
H12S C129 H12U 109.5
H12T C129 H12U 109.5
O82 C130 O81 125.2(11)
O82 C130 C131 116.8(13)
O81 C130 C131 118.1(12)
C132 C131 C133 111.7(12)
C132 C131 C134 110.0(12)
C133 C131 C134 103.3(12)
C132 C131 C130 113.4(11)
C133 C131 C130 110.1(12)
C134 C131 C130 107.8(11)
C131 C132 H13A 109.5
C131 C132 H13B 109.5
H13A C132 H13B 109.5
C131 C132 H13C 109.5
H13A C132 H13C 109.5
H13B C132 H13C 109.5
C131 C133 H13D 109.5
C131 C133 H13E 109.5
H13D C133 H13E 109.5
C131 C133 H13F 109.5
H13D C133 H13F 109.5
H13E C133 H13F 109.5
C131 C134 H13G 109.5
C131 C134 H13H 109.5
H13G C134 H13H 109.5
C131 C134 H13I 109.5
H13G C134 H13I 109.5
H13H C134 H13I 109.5
O84 C135 O83 126.2(10)
O84 C135 C136 118.1(12)
O83 C135 C136 115.8(12)
C137 C136 C139 110.6(11)
C137 C136 C138 110.8(12)
C139 C136 C138 110.5(11)
C137 C136 C135 110.0(11)
C139 C136 C135 109.6(11)
C138 C136 C135 105.2(11)
C136 C137 H13J 109.5
C136 C137 H13K 109.5
H13J C137 H13K 109.5
C136 C137 H13L 109.5
H13J C137 H13L 109.5
H13K C137 H13L 109.5
C136 C138 H13M 109.5
C136 C138 H13N 109.5
H13M C138 H13N 109.5
C136 C138 H13O 109.5
H13M C138 H13O 109.5
H13N C138 H13O 109.5
C136 C139 H13P 109.5
C136 C139 H13Q 109.5
H13P C139 H13Q 109.5
C136 C139 H13R 109.5
H13P C139 H13R 109.5
H13Q C139 H13R 109.5
O86 C140 O85 124.2(9)
O86 C140 C141 119.3(10)
O85 C140 C141 116.4(10)
C144 C141 C143 110.8(10)
C144 C141 C142 108.8(9)
C143 C141 C142 109.0(9)
C144 C141 C140 110.8(9)
C143 C141 C140 108.8(9)
C142 C141 C140 108.5(9)
C141 C142 H14A 109.5
C141 C142 H14B 109.5
H14A C142 H14B 109.5
C141 C142 H14C 109.5
H14A C142 H14C 109.5
H14B C142 H14C 109.5
C141 C143 H14D 109.5
C141 C143 H14E 109.5
H14D C143 H14E 109.5
C141 C143 H14F 109.5
H14D C143 H14F 109.5
H14E C143 H14F 109.5
C141 C144 H14G 109.5
C141 C144 H14H 109.5
H14G C144 H14H 109.5
C141 C144 H14I 109.5
H14G C144 H14I 109.5
H14H C144 H14I 109.5
O87 C145 O88 126.0(9)
O87 C145 C146 117.4(10)
O88 C145 C146 116.6(10)
C149 C146 C147 110.6(9)
C149 C146 C148 111.0(9)
C147 C146 C148 108.0(10)
C149 C146 C145 110.1(9)
C147 C146 C145 110.3(9)
C148 C146 C145 106.8(9)
C146 C147 H14J 109.5
C146 C147 H14K 109.5
H14J C147 H14K 109.5
C146 C147 H14L 109.5
H14J C147 H14L 109.5
H14K C147 H14L 109.5
C146 C148 H14M 109.5
C146 C148 H14N 109.5
H14M C148 H14N 109.5
C146 C148 H14O 109.5
H14M C148 H14O 109.5
H14N C148 H14O 109.5
C146 C149 H14P 109.5
C146 C149 H14Q 109.5
H14P C149 H14Q 109.5
C146 C149 H14R 109.5
H14P C149 H14R 109.5
H14Q C149 H14R 109.5
O89 C150 O90 126.6(11)
O89 C150 C151 115.1(13)
O90 C150 C151 118.0(13)
C154 C151 C153 116.8(12)
C154 C151 C150 114.6(12)
C153 C151 C150 111.1(12)
C154 C151 C152 104.1(12)
C153 C151 C152 103.8(11)
C150 C151 C152 104.7(11)
C151 C152 H15D 109.5
C151 C152 H15E 109.5
H15D C152 H15E 109.5
C151 C152 H15F 109.5
H15D C152 H15F 109.5
H15E C152 H15F 109.5
C151 C153 H15G 109.5
C151 C153 H15H 109.5
H15G C153 H15H 109.5
C151 C153 H15I 109.5
H15G C153 H15I 109.5
H15H C153 H15I 109.5
C151 C154 H15J 109.5
C151 C154 H15K 109.5
H15J C154 H15K 109.5
C151 C154 H15L 109.5
H15J C154 H15L 109.5
H15K C154 H15L 109.5
O91 C155 O92 123.9(10)
O91 C155 C156 120.6(11)
O92 C155 C156 115.4(11)
C157 C156 C159 109.7(11)
C157 C156 C158 110.0(11)
C159 C156 C158 107.2(11)
C157 C156 C155 111.6(10)
C159 C156 C155 107.2(10)
C158 C156 C155 110.9(10)
C156 C157 H15M 109.5
C156 C157 H15N 109.5
H15M C157 H15N 109.5
C156 C157 H15O 109.5
H15M C157 H15O 109.5
H15N C157 H15O 109.5
C156 C158 H15P 109.5
C156 C158 H15Q 109.5
H15P C158 H15Q 109.5
C156 C158 H15R 109.5
H15P C158 H15R 109.5
H15Q C158 H15R 109.5
C156 C159 H15S 109.5
C156 C159 H15T 109.5
H15S C159 H15T 109.5
C156 C159 H15U 109.5
H15S C159 H15U 109.5
H15T C159 H15U 109.5
O93 C160 O94 125.3(9)
O93 C160 C161 117.9(11)
O94 C160 C161 116.8(11)
C164 C161 C163 110.1(10)
C164 C161 C162 109.2(10)
C163 C161 C162 109.4(10)
C164 C161 C160 110.2(9)
C163 C161 C160 110.9(10)
C162 C161 C160 107.0(9)
C161 C162 H16D 109.5
C161 C162 H16E 109.5
H16D C162 H16E 109.5
C161 C162 H16F 109.5
H16D C162 H16F 109.5
H16E C162 H16F 109.5
C161 C163 H16G 109.5
C161 C163 H16H 109.5
H16G C163 H16H 109.5
C161 C163 H16I 109.5
H16G C163 H16I 109.5
H16H C163 H16I 109.5
C161 C164 H16J 109.5
C161 C164 H16K 109.5
H16J C164 H16K 109.5
C161 C164 H16L 109.5
H16J C164 H16L 109.5
H16K C164 H16L 109.5
O95 C165 O96 125.1(10)
O95 C165 C166 117.7(12)
O96 C165 C166 117.1(12)
C169 C166 C168 120.3(12)
C169 C166 C165 113.7(11)
C168 C166 C165 110.9(11)
C169 C166 C167 101.4(11)
C168 C166 C167 103.0(11)
C165 C166 C167 105.1(11)
C166 C167 H16M 109.5
C166 C167 H16N 109.5
H16M C167 H16N 109.5
C166 C167 H16O 109.5
H16M C167 H16O 109.5
H16N C167 H16O 109.5
C166 C168 H16P 109.5
C166 C168 H16Q 109.5
H16P C168 H16Q 109.5
C166 C168 H16R 109.5
H16P C168 H16R 109.5
H16Q C168 H16R 109.5
C166 C169 H16S 109.5
C166 C169 H16T 109.5
H16S C169 H16T 109.5
C166 C169 H16U 109.5
H16S C169 H16U 109.5
H16T C169 H16U 109.5
O97 C170 O98 125.9(10)
O97 C170 C171 118.6(13)
O98 C170 C171 115.5(12)
C172 C171 C173 113.0(12)
C172 C171 C174 109.1(11)
C173 C171 C174 105.3(11)
C172 C171 C170 111.4(11)
C173 C171 C170 107.8(11)
C174 C171 C170 110.0(11)
C171 C172 H17D 109.5
C171 C172 H17E 109.5
H17D C172 H17E 109.5
C171 C172 H17F 109.5
H17D C172 H17F 109.5
H17E C172 H17F 109.5
C171 C173 H17G 109.5
C171 C173 H17H 109.5
H17G C173 H17H 109.5
C171 C173 H17I 109.5
H17G C173 H17I 109.5
H17H C173 H17I 109.5
C171 C174 H17J 109.5
C171 C174 H17K 109.5
H17J C174 H17K 109.5
C171 C174 H17L 109.5
H17J C174 H17L 109.5
H17K C174 H17L 109.5
O99 C175 O100 125.4(11)
O99 C175 C176 119.0(14)
O100 C175 C176 115.6(13)
C177 C176 C178 112.6(12)
C177 C176 C179 109.1(12)
C178 C176 C179 109.4(12)
C177 C176 C175 109.3(12)
C178 C176 C175 111.1(12)
C179 C176 C175 105.1(11)
C176 C177 H17M 109.5
C176 C177 H17N 109.5
H17M C177 H17N 109.5
C176 C177 H17O 109.5
H17M C177 H17O 109.5
H17N C177 H17O 109.5
C176 C178 H17P 109.5
C176 C178 H17Q 109.5
H17P C178 H17Q 109.5
C176 C178 H17R 109.5
H17P C178 H17R 109.5
H17Q C178 H17R 109.5
C176 C179 H17S 109.5
C176 C179 H17T 109.5
H17S C179 H17T 109.5
C176 C179 H17U 109.5
H17S C179 H17U 109.5
H17T C179 H17U 109.5
O102 C180 O101 124.3(9)
O102 C180 C181 117.5(11)
O101 C180 C181 118.2(11)
C184 C181 C182 110.9(10)
C184 C181 C183 109.5(10)
C182 C181 C183 108.9(10)
C184 C181 C180 109.6(9)
C182 C181 C180 111.3(10)
C183 C181 C180 106.6(9)
C181 C182 H18A 109.5
C181 C182 H18B 109.5
H18A C182 H18B 109.5
C181 C182 H18C 109.5
H18A C182 H18C 109.5
H18B C182 H18C 109.5
C181 C183 H18D 109.5
C181 C183 H18E 109.5
H18D C183 H18E 109.5
C181 C183 H18F 109.5
H18D C183 H18F 109.5
H18E C183 H18F 109.5
C181 C184 H18G 109.5
C181 C184 H18H 109.5
H18G C184 H18H 109.5
C181 C184 H18I 109.5
H18G C184 H18I 109.5
H18H C184 H18I 109.5
C188 O103 C187 107(3)
O103 C188 C186 101(3)
O103 C188 H18J 111.6
C186 C188 H18J 111.6
O103 C188 H18K 111.6
C186 C188 H18K 111.6
H18J C188 H18K 109.4
O103 C187 C185 121(3)
O103 C187 H18L 107.2
C185 C187 H18L 107.2
O103 C187 H18O 107.2
C185 C187 H18O 107.2
H18L C187 H18O 106.8
C188 C186 C185 117(3)
C188 C186 H18P 108.0
C185 C186 H18P 108.0
C188 C186 H18Q 108.0
C185 C186 H18Q 108.0
H18P C186 H18Q 107.3
C187 C185 C186 90(3)
C187 C185 H18M 113.7
C186 C185 H18M 113.7
C187 C185 H18N 113.7
C186 C185 H18N 113.7
H18M C185 H18N 111.0

loop_
_geom_bond_atom_site_label_1
_geom_bond_atom_site_label_2
_geom_bond_distance
Fe1 O1 1.930(6)
Fe1 O22 1.980(7)
Fe1 O2 1.983(6)
Fe1 O20 2.007(7)
Fe1 O24 2.012(7)
Fe1 O14 2.162(6)
Fe2 O1 1.905(7)
Fe2 O15 1.992(7)
Fe2 O5 2.034(6)
Fe2 O23 2.050(7)
Fe2 O26 2.050(7)
Fe2 O3 2.079(6)
Fe2 Fe7 2.724(2)
Fe3 O1 1.916(6)
Fe3 O27 1.988(7)
Fe3 O4 2.001(6)
Fe3 O25 2.018(7)
Fe3 O28 2.021(7)
Fe3 O14 2.144(7)
Fe4 O6 1.917(6)
Fe4 O2 1.995(6)
Fe4 O32 1.998(7)
Fe4 O21 2.006(7)
Fe4 O30 2.012(7)
Fe4 O16 2.180(7)
Fe5 O3 1.808(6)
Fe5 O9 1.971(6)
Fe5 O2 2.028(6)
Fe5 O8 2.030(6)
Fe5 O16 2.044(6)
Fe6 O7 1.805(6)
Fe6 O9 1.967(6)
Fe6 O2 2.035(6)
Fe6 O4 2.035(6)
Fe6 O14 2.088(6)
Fe7 O10 1.902(6)
Fe7 O15 1.991(7)
Fe7 O3 2.026(7)
Fe7 O38 2.029(7)
Fe7 O40 2.030(6)
Fe7 O5 2.084(7)
Fe8 O5 1.795(6)
Fe8 O9 1.968(6)
Fe8 O11 2.030(6)
Fe8 O4 2.049(6)
Fe8 O17 2.057(6)
Fe9 O13 1.924(6)
Fe9 O4 1.970(6)
Fe9 O34 1.987(7)
Fe9 O29 1.998(7)
Fe9 O36 2.004(7)
Fe9 O17 2.195(6)
Fe10 O6 1.927(6)
Fe10 O44 1.978(7)
Fe10 O8 1.982(6)
Fe10 O42 2.004(7)
Fe10 O31 2.027(7)
Fe10 O16 2.151(7)
Fe11 O6 1.905(6)
Fe11 O18 1.996(7)
Fe11 O7 2.006(6)
Fe11 O45 2.034(7)
Fe11 O33 2.036(7)
Fe11 O12 2.107(6)
Fe11 Fe14 2.726(2)
Fe12 O10 1.926(6)
Fe12 O41 1.986(7)
Fe12 O43 1.993(7)
Fe12 O8 2.003(7)
Fe12 O46 2.022(7)
Fe12 O19 2.148(6)
Fe13 O12 1.795(6)
Fe13 O9 1.981(6)
Fe13 O8 2.028(6)
Fe13 O11 2.051(6)
Fe13 O19 2.052(6)
Fe14 O13 1.912(7)
Fe14 O18 1.980(6)
Fe14 O12 2.005(6)
Fe14 O35 2.026(7)
Fe14 O50 2.042(7)
Fe14 O7 2.129(6)
Fe15 O10 1.926(6)
Fe15 O11 1.983(6)
Fe15 O39 2.000(7)
Fe15 O47 2.000(7)
Fe15 O48 2.005(7)
Fe15 O19 2.198(7)
Fe16 O13 1.920(6)
Fe16 O51 1.987(7)
Fe16 O49 1.997(7)
Fe16 O11 2.000(6)
Fe16 O37 2.032(7)
Fe16 O17 2.161(7)
Fe17 O52 1.930(7)
Fe17 O75 1.989(8)
Fe17 O53 2.001(6)
Fe17 O71 2.008(7)
Fe17 O73 2.020(7)
Fe17 O65 2.160(7)
Fe18 O52 1.903(7)
Fe18 O66 1.999(8)
Fe18 O76 2.036(8)
Fe18 O56 2.045(7)
Fe18 O77 2.060(8)
Fe18 O55 2.074(7)
Fe18 Fe25 2.726(2)
Fe19 O52 1.918(7)
Fe19 O78 1.983(7)
Fe19 O54 1.994(6)
Fe19 O79 2.006(7)
Fe19 O74 2.031(7)
Fe19 O65 2.156(7)
Fe20 O62 1.919(7)
Fe20 O81 1.985(8)
Fe20 O53 1.986(7)
Fe20 O83 1.995(7)
Fe20 O72 2.004(7)
Fe20 O68 2.181(8)
Fe21 O57 1.793(7)
Fe21 O63 1.979(6)
Fe21 O53 2.029(7)
Fe21 O54 2.034(6)
Fe21 O65 2.076(7)
Fe22 O55 1.806(7)
Fe22 O63 1.971(6)
Fe22 O53 2.037(7)
Fe22 O61 2.047(6)
Fe22 O68 2.049(7)
Fe23 O58 1.916(6)
Fe23 O54 1.983(7)
Fe23 O85 1.986(7)
Fe23 O80 2.003(7)
Fe23 O87 2.006(7)
Fe23 O67 2.168(7)
Fe24 O56 1.807(7)
Fe24 O63 1.958(6)
Fe24 O54 2.035(7)
Fe24 O59 2.039(6)
Fe24 O67 2.061(7)
Fe25 O60 1.907(7)
Fe25 O66 1.983(7)
Fe25 O91 2.032(8)
Fe25 O55 2.036(7)
Fe25 O89 2.045(8)
Fe25 O56 2.066(7)
Fe26 O62 1.913(7)
Fe26 O69 1.972(7)
Fe26 O64 2.008(7)
Fe26 O82 2.027(7)
Fe26 O93 2.039(7)
Fe26 O57 2.111(7)
Fe26 Fe27 2.724(2)
Fe27 O58 1.906(7)
Fe27 O69 1.989(7)
Fe27 O57 2.024(7)
Fe27 O86 2.033(7)
Fe27 O95 2.040(7)
Fe27 O64 2.099(7)
Fe28 O62 1.918(7)
Fe28 O94 1.986(7)
Fe28 O61 1.993(7)
Fe28 O84 2.012(7)
Fe28 O102 2.016(8)
Fe28 O68 2.155(7)
Fe29 O64 1.800(7)
Fe29 O63 1.977(6)
Fe29 O59 2.025(7)
Fe29 O61 2.038(6)
Fe29 O70 2.067(7)
Fe30 O58 1.927(7)
Fe30 O96 1.978(7)
Fe30 O59 2.000(7)
Fe30 O97 2.010(7)
Fe30 O88 2.035(7)
Fe30 O67 2.147(7)
Fe31 O60 1.924(7)
Fe31 O92 1.984(7)
Fe31 O61 1.985(7)
Fe31 O101 2.012(7)
Fe31 O100 2.021(8)
Fe31 O70 2.169(7)
Fe32 O60 1.921(7)
Fe32 O59 1.986(7)
Fe32 O90 1.995(7)
Fe32 O98 2.003(7)
Fe32 O99 2.015(8)
Fe32 O70 2.182(7)
O14 C1 1.454(12)
O15 C3 1.392(13)
O16 C5 1.445(12)
O17 C7 1.430(12)
O18 C9 1.282(15)
O19 C11 1.442(12)
O20 C13 1.250(16)
O21 C13 1.277(17)
O22 C18 1.284(15)
O23 C18 1.239(16)
O24 C23 1.255(13)
O25 C23 1.278(13)
O26 C28 1.259(13)
O27 C28 1.279(13)
O28 C33 1.260(12)
O29 C33 1.280(13)
O30 C38 1.267(14)
O31 C38 1.253(14)
O32 C43 1.268(13)
O33 C43 1.272(13)
O34 C48 1.275(13)
O35 C48 1.262(13)
O36 C53 1.258(15)
O37 C53 1.261(15)
O38 C58 1.262(15)
O39 C58 1.284(14)
O40 C63 1.248(16)
O41 C63 1.270(15)
O42 C68 1.263(18)
O43 C68 1.280(18)
O44 C73 1.274(16)
O45 C73 1.247(16)
O46 C78 1.232(16)
O47 C78 1.292(16)
O48 C83 1.273(18)
O49 C83 1.261(18)
O50 C88 1.252(14)
O51 C88 1.280(14)
O65 C93 1.466(13)
O66 C95 1.360(15)
O67 C97 1.451(12)
O68 C99 1.451(14)
O69 C101 1.331(15)
O70 C103 1.427(12)
O71 C105 1.269(15)
O72 C105 1.281(15)
O73 C110 1.250(13)
O74 C110 1.263(13)
O75 C115 1.279(18)
O76 C115 1.261(18)
O77 C120 1.251(15)
O78 C120 1.273(15)
O79 C125 1.258(14)
O80 C125 1.282(15)
O81 C130 1.288(17)
O82 C130 1.236(16)
O83 C135 1.287(16)
O84 C135 1.260(16)
O85 C140 1.294(13)
O86 C140 1.255(13)
O87 C145 1.251(13)
O88 C145 1.266(14)
O89 C150 1.247(18)
O90 C150 1.271(17)
O91 C155 1.257(15)
O92 C155 1.278(15)
O93 C160 1.245(14)
O94 C160 1.273(14)
O95 C165 1.235(16)
O96 C165 1.279(16)
O97 C170 1.259(17)
O98 C170 1.277(17)
O99 C175 1.240(17)
O100 C175 1.267(18)
O101 C180 1.265(15)
O102 C180 1.262(15)
C1 C2 1.470(15)
C1 H1A 0.9900
C1 H1B 0.9900
C2 H2A 0.9800
C2 H2B 0.9800
C2 H2C 0.9800
C3 C4 1.514(16)
C3 H3A 0.9900
C3 H3B 0.9900
C4 H4A 0.9800
C4 H4B 0.9800
C4 H4C 0.9800
C5 C6 1.493(15)
C5 H5A 0.9900
C5 H5B 0.9900
C6 H6A 0.9800
C6 H6B 0.9800
C6 H6C 0.9800
C7 C8 1.483(15)
C7 H7A 0.9900
C7 H7B 0.9900
C8 H8A 0.9800
C8 H8B 0.9800
C8 H8C 0.9800
C9 C10 1.374(19)
C9 H9A 0.9900
C9 H9B 0.9900
C10 H10A 0.9800
C10 H10B 0.9800
C10 H10C 0.9800
C11 C12 1.481(16)
C11 H11A 0.9900
C11 H11B 0.9900
C12 H12A 0.9800
C12 H12B 0.9800
C12 H12C 0.9800
C13 C14 1.539(11)
C14 C16 1.497(12)
C14 C17 1.500(12)
C14 C15 1.507(12)
C15 H15A 0.9800
C15 H15B 0.9800
C15 H15C 0.9800
C16 H16A 0.9800
C16 H16B 0.9800
C16 H16C 0.9800
C17 H17A 0.9800
C17 H17B 0.9800
C17 H17C 0.9800
C18 C19 1.541(11)
C19 C22 1.483(12)
C19 C20 1.497(12)
C19 C21 1.533(12)
C20 H20A 0.9800
C20 H20B 0.9800
C20 H20C 0.9800
C21 H21A 0.9800
C21 H21B 0.9800
C21 H21C 0.9800
C22 H22A 0.9800
C22 H22B 0.9800
C22 H22C 0.9800
C23 C24 1.531(11)
C24 C26 1.510(11)
C24 C27 1.513(11)
C24 C25 1.517(11)
C25 H25A 0.9800
C25 H25B 0.9800
C25 H25C 0.9800
C26 H26A 0.9800
C26 H26B 0.9800
C26 H26C 0.9800
C27 H27A 0.9800
C27 H27B 0.9800
C27 H27C 0.9800
C28 C29 1.535(11)
C29 C32 1.511(11)
C29 C31 1.513(11)
C29 C30 1.523(11)
C30 H30A 0.9800
C30 H30B 0.9800
C30 H30C 0.9800
C31 H31A 0.9800
C31 H31B 0.9800
C31 H31C 0.9800
C32 H32A 0.9800
C32 H32B 0.9800
C32 H32C 0.9800
C33 C34 1.529(11)
C34 C36 1.510(11)
C34 C35 1.513(11)
C34 C37 1.513(11)
C35 H35A 0.9800
C35 H35B 0.9800
C35 H35C 0.9800
C36 H36A 0.9800
C36 H36B 0.9800
C36 H36C 0.9800
C37 H37A 0.9800
C37 H37B 0.9800
C37 H37C 0.9800
C38 C39 1.518(11)
C39 C42 1.498(11)
C39 C40 1.505(12)
C39 C41 1.512(12)
C40 H40A 0.9800
C40 H40B 0.9800
C40 H40C 0.9800
C41 H41A 0.9800
C41 H41B 0.9800
C41 H41C 0.9800
C42 H42A 0.9800
C42 H42B 0.9800
C42 H42C 0.9800
C43 C44 1.532(11)
C44 C46 1.504(11)
C44 C47 1.505(11)
C44 C45 1.506(11)
C45 H45A 0.9800
C45 H45B 0.9800
C45 H45C 0.9800
C46 H46A 0.9800
C46 H46B 0.9800
C46 H46C 0.9800
C47 H47A 0.9800
C47 H47B 0.9800
C47 H47C 0.9800
C48 C49 1.526(11)
C49 C50 1.499(11)
C49 C51 1.513(11)
C49 C52 1.517(11)
C50 H50A 0.9800
C50 H50B 0.9800
C50 H50C 0.9800
C51 H51A 0.9800
C51 H51B 0.9800
C51 H51C 0.9800
C52 H52A 0.9800
C52 H52B 0.9800
C52 H52C 0.9800
C53 C54 1.530(11)
C54 C56 1.500(12)
C54 C55 1.509(12)
C54 C57 1.518(12)
C55 H55A 0.9800
C55 H55B 0.9800
C55 H55C 0.9800
C56 H56A 0.9800
C56 H56B 0.9800
C56 H56C 0.9800
C57 H57A 0.9800
C57 H57B 0.9800
C57 H57C 0.9800
C58 C59 1.531(11)
C59 C62 1.479(11)
C59 C61 1.502(11)
C59 C60 1.531(12)
C60 H60A 0.9800
C60 H60B 0.9800
C60 H60C 0.9800
C61 H61A 0.9800
C61 H61B 0.9800
C61 H61C 0.9800
C62 H62A 0.9800
C62 H62B 0.9800
C62 H62C 0.9800
C63 C64 1.515(12)
C64 C66 1.466(12)
C64 C67 1.467(12)
C64 C65 1.609(13)
C65 H65A 0.9800
C65 H65B 0.9800
C65 H65C 0.9800
C66 H66A 0.9800
C66 H66B 0.9800
C66 H66C 0.9800
C67 H67A 0.9800
C67 H67B 0.9800
C67 H67C 0.9800
C68 C69 1.518(12)
C69 C70 1.471(12)
C69 C71 1.508(12)
C69 C72 1.512(12)
C70 H70A 0.9800
C70 H70B 0.9800
C70 H70C 0.9800
C71 H71A 0.9800
C71 H71B 0.9800
C71 H71C 0.9800
C72 H72A 0.9800
C72 H72B 0.9800
C72 H72C 0.9800
C73 C74 1.519(12)
C74 C75 1.476(12)
C74 C76 1.478(12)
C74 C77 1.556(13)
C75 H75A 0.9800
C75 H75B 0.9800
C75 H75C 0.9800
C76 H76A 0.9800
C76 H76B 0.9800
C76 H76C 0.9800
C77 H77A 0.9800
C77 H77B 0.9800
C77 H77C 0.9800
C78 C79 1.531(12)
C79 C80 1.494(12)
C79 C82 1.495(12)
C79 C81 1.515(12)
C80 H80A 0.9800
C80 H80B 0.9800
C80 H80C 0.9800
C81 H81A 0.9800
C81 H81B 0.9800
C81 H81C 0.9800
C82 H82A 0.9800
C82 H82B 0.9800
C82 H82C 0.9800
C83 C84 1.524(12)
C84 C86 1.481(12)
C84 C85 1.507(12)
C84 C87 1.515(13)
C85 H85A 0.9800
C85 H85B 0.9800
C85 H85C 0.9800
C86 H86A 0.9800
C86 H86B 0.9800
C86 H86C 0.9800
C87 H87A 0.9800
C87 H87B 0.9800
C87 H87C 0.9800
C88 C89 1.530(11)
C89 C90 1.492(11)
C89 C91 1.510(11)
C89 C92 1.530(12)
C90 H90A 0.9800
C90 H90B 0.9800
C90 H90C 0.9800
C91 H91A 0.9800
C91 H91B 0.9800
C91 H91C 0.9800
C92 H92A 0.9800
C92 H92B 0.9800
C92 H92C 0.9800
C93 C94 1.481(15)
C93 H93A 0.9900
C93 H93B 0.9900
C94 H94A 0.9800
C94 H94B 0.9800
C94 H94C 0.9800
C95 C96 1.460(19)
C95 H95A 0.9900
C95 H95B 0.9900
C96 H96A 0.9800
C96 H96B 0.9800
C96 H96C 0.9800
C97 C98 1.459(18)
C97 H97A 0.9900
C97 H97B 0.9900
C98 H98A 0.9800
C98 H98B 0.9800
C98 H98C 0.9800
C99 C100 1.487(18)
C99 H99A 0.9900
C99 H99B 0.9900
C100 H10D 0.9800
C100 H10E 0.9800
C100 H10F 0.9800
C101 C102 1.39(2)
C101 H10G 0.9900
C101 H10H 0.9900
C102 H10I 0.9800
C102 H10J 0.9800
C102 H10K 0.9800
C103 C104 1.492(15)
C103 H10L 0.9900
C103 H10M 0.9900
C104 H10N 0.9800
C104 H10O 0.9800
C104 H10P 0.9800
C105 C106 1.535(11)
C106 C107 1.490(12)
C106 C108 1.494(12)
C106 C109 1.522(12)
C107 H10Q 0.9800
C107 H10R 0.9800
C107 H10S 0.9800
C108 H10T 0.9800
C108 H10U 0.9800
C108 H10V 0.9800
C109 H10W 0.9800
C109 H01A 0.9800
C109 H02A 0.9800
C110 C111 1.536(11)
C111 C113 1.511(11)
C111 C114 1.518(11)
C111 C112 1.519(11)
C112 H11C 0.9800
C112 H11D 0.9800
C112 H11E 0.9800
C113 H11F 0.9800
C113 H11G 0.9800
C113 H11H 0.9800
C114 H11I 0.9800
C114 H11J 0.9800
C114 H11K 0.9800
C115 C116 1.526(12)
C116 C119 1.501(12)
C116 C118 1.508(12)
C116 C117 1.520(12)
C117 H11L 0.9800
C117 H11M 0.9800
C117 H11N 0.9800
C118 H11O 0.9800
C118 H11P 0.9800
C118 H11Q 0.9800
C119 H11R 0.9800
C119 H11S 0.9800
C119 H11T 0.9800
C120 C121 1.543(11)
C121 C123 1.502(12)
C121 C124 1.516(12)
C121 C122 1.523(12)
C122 H12D 0.9800
C122 H12E 0.9800
C122 H12F 0.9800
C123 H12G 0.9800
C123 H12H 0.9800
C123 H12I 0.9800
C124 H12J 0.9800
C124 H12K 0.9800
C124 H12L 0.9800
C125 C126 1.539(11)
C126 C127 1.493(12)
C126 C128 1.499(12)
C126 C129 1.522(12)
C127 H12M 0.9800
C127 H12N 0.9800
C127 H12O 0.9800
C128 H12P 0.9800
C128 H12Q 0.9800
C128 H12R 0.9800
C129 H12S 0.9800
C129 H12T 0.9800
C129 H12U 0.9800
C130 C131 1.522(12)
C131 C132 1.485(12)
C131 C133 1.510(13)
C131 C134 1.512(12)
C132 H13A 0.9800
C132 H13B 0.9800
C132 H13C 0.9800
C133 H13D 0.9800
C133 H13E 0.9800
C133 H13F 0.9800
C134 H13G 0.9800
C134 H13H 0.9800
C134 H13I 0.9800
C135 C136 1.538(12)
C136 C137 1.502(12)
C136 C139 1.508(12)
C136 C138 1.516(12)
C137 H13J 0.9800
C137 H13K 0.9800
C137 H13L 0.9800
C138 H13M 0.9800
C138 H13N 0.9800
C138 H13O 0.9800
C139 H13P 0.9800
C139 H13Q 0.9800
C139 H13R 0.9800
C140 C141 1.532(11)
C141 C144 1.502(11)
C141 C143 1.503(11)
C141 C142 1.514(11)
C142 H14A 0.9800
C142 H14B 0.9800
C142 H14C 0.9800
C143 H14D 0.9800
C143 H14E 0.9800
C143 H14F 0.9800
C144 H14G 0.9800
C144 H14H 0.9800
C144 H14I 0.9800
C145 C146 1.536(11)
C146 C149 1.502(11)
C146 C147 1.509(11)
C146 C148 1.516(11)
C147 H14J 0.9800
C147 H14K 0.9800
C147 H14L 0.9800
C148 H14M 0.9800
C148 H14N 0.9800
C148 H14O 0.9800
C149 H14P 0.9800
C149 H14Q 0.9800
C149 H14R 0.9800
C150 C151 1.520(12)
C151 C154 1.480(12)
C151 C153 1.493(12)
C151 C152 1.556(13)
C152 H15D 0.9800
C152 H15E 0.9800
C152 H15F 0.9800
C153 H15G 0.9800
C153 H15H 0.9800
C153 H15I 0.9800
C154 H15J 0.9800
C154 H15K 0.9800
C154 H15L 0.9800
C155 C156 1.531(12)
C156 C157 1.476(12)
C156 C159 1.518(12)
C156 C158 1.519(12)
C157 H15M 0.9800
C157 H15N 0.9800
C157 H15O 0.9800
C158 H15P 0.9800
C158 H15Q 0.9800
C158 H15R 0.9800
C159 H15S 0.9800
C159 H15T 0.9800
C159 H15U 0.9800
C160 C161 1.530(11)
C161 C164 1.507(11)
C161 C163 1.514(11)
C161 C162 1.514(11)
C162 H16D 0.9800
C162 H16E 0.9800
C162 H16F 0.9800
C163 H16G 0.9800
C163 H16H 0.9800
C163 H16I 0.9800
C164 H16J 0.9800
C164 H16K 0.9800
C164 H16L 0.9800
C165 C166 1.528(12)
C166 C169 1.485(12)
C166 C168 1.489(12)
C166 C167 1.540(13)
C167 H16M 0.9800
C167 H16N 0.9800
C167 H16O 0.9800
C168 H16P 0.9800
C168 H16Q 0.9800
C168 H16R 0.9800
C169 H16S 0.9800
C169 H16T 0.9800
C169 H16U 0.9800
C170 C171 1.529(12)
C171 C172 1.486(12)
C171 C173 1.503(12)
C171 C174 1.517(12)
C172 H17D 0.9800
C172 H17E 0.9800
C172 H17F 0.9800
C173 H17G 0.9800
C173 H17H 0.9800
C173 H17I 0.9800
C174 H17J 0.9800
C174 H17K 0.9800
C174 H17L 0.9800
C175 C176 1.535(12)
C176 C177 1.487(12)
C176 C178 1.496(12)
C176 C179 1.519(12)
C177 H17M 0.9800
C177 H17N 0.9800
C177 H17O 0.9800
C178 H17P 0.9800
C178 H17Q 0.9800
C178 H17R 0.9800
C179 H17S 0.9800
C179 H17T 0.9800
C179 H17U 0.9800
C180 C181 1.528(11)
C181 C184 1.509(11)
C181 C182 1.511(12)
C181 C183 1.511(11)
C182 H18A 0.9800
C182 H18B 0.9800
C182 H18C 0.9800
C183 H18D 0.9800
C183 H18E 0.9800
C183 H18F 0.9800
C184 H18G 0.9800
C184 H18H 0.9800
C184 H18I 0.9800
O103 C188 1.429(2)
O103 C187 1.430(2)
C188 C186 1.540(2)
C188 H18J 0.9900
C188 H18K 0.9900
C187 C185 1.540(2)
C187 H18L 0.9900
C187 H18O 0.9900
C186 C185 1.540(2)
C186 H18P 0.9900
C186 H18Q 0.9900
C185 H18M 0.9900
C185 H18N 0.9900
